data_7127762
loop_
_publ_author_name
'Liu, Ying'
'Wang, Shuxin'
'Kang, Xi'
'Yin, Bing'
'Jin, Shan'
'Chen, Shuang'
'Zhu, Manzhou'

_publ_section_title
;
 Heterogeneous metal alloy engineering: embryonic growth of M<sub>13</sub>
 icosahedra in Ag-based alloy superatomic nanoclusters.
;
_journal_issue 91
_journal_name_full 'Chemical communications (Cambridge, England)'
_journal_page_first 14203
_journal_page_last 14206
_journal_paper_doi 10.1039/d0cc05575a
_journal_volume 56
_journal_year 2020
_chemical_formula_moiety 'C280 H406 Ag48 Au3 Cl7 S28, 2(F6 Sb)'
_chemical_formula_sum 'C280 H406 Ag48 Au3 Cl7 F12 S28 Sb2'
_chemical_formula_weight 11158.01
_space_group_crystal_system monoclinic
_space_group_IT_number 15
_space_group_name_Hall '-C 2yc'
_space_group_name_H-M_alt 'C 1 2/c 1'
_atom_sites_solution_hydrogens geom
_audit_creation_date 2019-11-20
_audit_creation_method
;
Olex2 1.2
(compiled 2018.05.29 svn.r3508 for OlexSys, GUI svn.r5506)
;
_audit_update_record
;
2020-07-09 deposited with the CCDC.	2020-10-18 downloaded from the CCDC.
;
_cell_angle_alpha 90
_cell_angle_beta 108.9609(6)
_cell_angle_gamma 90
_cell_formula_units_Z 8
_cell_length_a 41.6940(5)
_cell_length_b 29.9362(4)
_cell_length_c 62.1774(9)
_cell_measurement_reflns_used 9673
_cell_measurement_temperature 296(2)
_cell_measurement_theta_max 22.66
_cell_measurement_theta_min 2.26
_cell_volume 73396.4(17)
_computing_cell_refinement 'SAINT V8.35A (?, 2016)'
_computing_data_reduction 'SAINT V8.35A (?, 2016)'
_computing_molecular_graphics 'Olex2 (Dolomanov et al., 2009)'
_computing_publication_material 'Olex2 (Dolomanov et al., 2009)'
_computing_structure_refinement 'ShelXL (Sheldrick, 2015)'
_diffrn_ambient_temperature 296.15
_diffrn_measured_fraction_theta_full 0.998
_diffrn_measured_fraction_theta_max 0.999
_diffrn_measurement_device_type 'Bruker APEX-II CCD'
_diffrn_measurement_method '\f and \w scans'
_diffrn_radiation_type MoK\a
_diffrn_radiation_wavelength 0.71073
_diffrn_reflns_av_R_equivalents 0.0981
_diffrn_reflns_av_unetI/netI 0.1114
_diffrn_reflns_Laue_measured_fraction_full 0.998
_diffrn_reflns_Laue_measured_fraction_max 0.999
_diffrn_reflns_limit_h_max 52
_diffrn_reflns_limit_h_min -52
_diffrn_reflns_limit_k_max 37
_diffrn_reflns_limit_k_min -37
_diffrn_reflns_limit_l_max 78
_diffrn_reflns_limit_l_min -78
_diffrn_reflns_number 440232
_diffrn_reflns_point_group_measured_fraction_full 0.998
_diffrn_reflns_point_group_measured_fraction_max 0.999
_diffrn_reflns_theta_full 25.242
_diffrn_reflns_theta_max 26.500
_diffrn_reflns_theta_min 1.469
_exptl_absorpt_coefficient_mu 4.087
_exptl_absorpt_correction_T_max 0.7459
_exptl_absorpt_correction_T_min 0.6482
_exptl_absorpt_correction_type multi-scan
_exptl_absorpt_process_details
;
SADABS-2014/5 (Bruker,2014/5) was used for absorption correction.
wR2(int) was 0.0988 before and 0.0658 after correction.
The Ratio of minimum to maximum transmission is 0.8690.
The \l/2 correction factor is 0.00150.
;
_exptl_crystal_density_diffrn 2.020
_exptl_crystal_description block
_exptl_crystal_F_000 42848
_refine_diff_density_max 11.817
_refine_diff_density_min -6.544
_refine_diff_density_rms 0.421
_refine_ls_extinction_method none
_refine_ls_goodness_of_fit_ref 1.222
_refine_ls_hydrogen_treatment constr
_refine_ls_matrix_type fullcycle
_refine_ls_number_parameters 3746
_refine_ls_number_reflns 76000
_refine_ls_number_restraints 223
_refine_ls_restrained_S_all 3.235
_refine_ls_R_factor_all 0.1983
_refine_ls_R_factor_gt 0.1218
_refine_ls_shift/su_max 0.000
_refine_ls_shift/su_mean 0.000
_refine_ls_structure_factor_coef Fsqd
_refine_ls_weighting_details 'w=1/[\s^2^(Fo^2^)+(0.2000P)^2^] where P=(Fo^2^+2Fc^2^)/3'
_refine_ls_weighting_scheme calc
_refine_ls_wR_factor_gt 0.3289
_refine_ls_wR_factor_ref 0.3725
_reflns_Friedel_coverage 0.000
_reflns_number_gt 41310
_reflns_number_total 76000
_reflns_threshold_expression 'I > 2\s(I)'
_cod_data_source_file d0cc05575a2.cif
_cod_data_source_block 20171119d_0ma_sq
_cod_database_code 7127762
_shelx_shelxl_version_number 2016/4
_shelx_space_group_comment
;
The symmetry employed for this shelxl refinement is uniquely defined
by the following loop, which should always be used as a source of
symmetry information in preference to the above space-group names.
They are only intended as comments.
;
_olex2_refinement_description
;
1. Fixed Uiso
 At 1.2 times of:
  All C(H) groups, All C(H,H) groups, All C(H,H,H) groups, All C(H,H,H,H) groups
2. Restrained distances
 C9QA-C1SA
 1.55 with sigma of 0.02
 C9QA-C3RA
 1.55 with sigma of 0.02
 C9QA-C2RA
 1.55 with sigma of 0.02
 C1SA-C5UA
 1.55 with sigma of 0.02
 C0VA-C9UA
 1.55 with sigma of 0.02
 C9UA-C5UA
 1.55 with sigma of 0.02
 C5UA-C8UA
 1.55 with sigma of 0.02
 C8UA-C7UA
 1.55 with sigma of 0.02
 C7UA-C217
 1.55 with sigma of 0.02
 C217-C0VA
 1.55 with sigma of 0.02
 C2RA-C0VA
 1.55 with sigma of 0.02
 C3RA-C7UA
 1.55 with sigma of 0.02
 C3RA-C9QA
 1.55 with sigma of 0.02
 C2RA-C9QA
 1.55 with sigma of 0.02
 C1SA-C9QA
 1.55 with sigma of 0.02
 C2RA-C1SA
 2.55 with sigma of 0.02
 C2RA-C3RA
 2.55 with sigma of 0.02
 C3RA-C1SA
 2.55 with sigma of 0.02
 C217-C5UA
 3 with sigma of 0.02
 C0VA-C8UA
 3 with sigma of 0.02
 C9UA-C7UA
 3 with sigma of 0.02
 Sb2-F75
 1.815 with sigma of 0.01
 F21-F75
 2.63 with sigma of 0.01
 F75-F22
 2.345 with sigma of 0.01
 F9-F75
 2.602 with sigma of 0.01
 F7-F75
 2.563 with sigma of 0.01
 C3NA-C254
 1.5 with sigma of 0.01
 C7NA-C254
 1.5 with sigma of 0.01
 C9NA-C254
 1.5 with sigma of 0.01
 C68-C74
 1.55 with sigma of 0.01
 C1UA-C0UA
 1.55 with sigma of 0.01
 C3UA-C0UA
 1.55 with sigma of 0.01
 C5RA-C2SA
 1.55 with sigma of 0.01
 C9JA-C9TA
 1.55 with sigma of 0.01
 C9JA-C3VA
 1.55 with sigma of 0.01
 C9JA-C8TA
 1.55 with sigma of 0.01
 C9TA-C0UA
 1.55 with sigma of 0.01
 C0UA-C1UA
 1.55 with sigma of 0.01
 C1UA-C2UA
 1.55 with sigma of 0.01
 C2UA-C74
 1.55 with sigma of 0.01
 C74-C68
 1.55 with sigma of 0.01
 C68-C3UA
 1.55 with sigma of 0.01
 C3VA-C68
 1.55 with sigma of 0.01
 C3UA-C2UA
 3 with sigma of 0.01
 C1UA-C68
 3 with sigma of 0.01
 C74-C0UA
 3 with sigma of 0.01
 C3VA-C9TA
 2.52 with sigma of 0.01
 C9TA-C8TA
 2.52 with sigma of 0.01
 C8TA-C3VA
 2.52 with sigma of 0.01
 Sb4-F2
 1.85 with sigma of 0.02
 Sb4-F1AA
 1.85 with sigma of 0.02
 F2-F69
 2.5 with sigma of 0.02
 F2-F58
 2.5 with sigma of 0.02
 F1AA-F2
 2.5 with sigma of 0.02
 F2-F61
 2.5 with sigma of 0.02
 Sb3-F0AA
 1.81 with sigma of 0.02
 C0SA-C2SA
 2.447 with sigma of 0.01
 C2SA-C3SA
 2.636 with sigma of 0.01
3. Restrained planarity
 F13, F69, Sb4, F2, F58
 with sigma of 0.1
 F61, F13, Sb4, F2, F1AA
 with sigma of 0.1
 F0AA, Sb3, F78, F32, F95
 with sigma of 0.1
 C3SA, C4UA, C99, C2SA
 with sigma of 0.1
 C4UA, C3SA, C6UA, C0SA
 with sigma of 0.1
 C6UA, C0SA, C2SA, C99
 with sigma of 0.1
4. Uiso/Uaniso restraints and constraints
S16 \\sim C9JA \\sim C3VA \\sim C9TA \\sim C8TA \\sim C2UA \\sim C74 \\sim C68
\\sim C3UA \\sim C0UA \\sim C1UA: within 2A with sigma of 0.001 and sigma for
terminal atoms of 0.0005
S28 \\sim C5RA \\sim C2SA \\sim C0SA \\sim C3SA \\sim C4UA \\sim C4NA \\sim
C6UA \\sim C75 \\sim C241 \\sim C99: within 2A with sigma of 0.001 and sigma
for terminal atoms of 0.0005
5. Others
 Sof(Ag)=1-FVAR(1)
 Sof(Ag55)=FVAR(1)
 Fixed Sof: Ag3(0.5) Ag0A(0.5) Ag1(0.5) S5(0.5) Ag66(0.5) S3(0.5) S2(0.5)
 S4(0.5) Sb1(0.5) Sb2(0.5) Sb3(0.5) Sb4(0.5) F11(0.5) F16(0.5) F35(0.5)
 F15(0.5) F20(0.5) F32(0.5) C9OA(0.5) F58(0.5) F61(0.5) F64(0.5) F66(0.5)
 F69(0.5) F71(0.5) F78(0.5) F95(0.5) C97(0.5) H97A(0.5) H97B(0.5) H0TA(0.5)
 H0TB(0.5) F7(0.5) F9(0.5) C7SA(0.5) H7SA(0.5) F14(0.5) C6SA(0.5) F21(0.5)
 F22(0.5) C6TA(0.5) H6TA(0.5) H6TB(0.5) C7TA(0.5) H7TA(0.5) C1TA(0.5) H1TA(0.5)
 C3TA(0.5) H3TA(0.5) H3TB(0.5) C4TA(0.5) H4TA(0.5) C5TA(0.5) H5TA(0.5)
 H5TB(0.5) C2TA(0.5) H2TA(0.5) C9SA(0.5) H9SA(0.5) H9SB(0.5) C8SA(0.5)
 H8SA(0.5) H8SB(0.5) C61(0.5) H61(0.5) C69(0.5) H69A(0.5) H69B(0.5) C72(0.5)
 H72A(0.5) H72B(0.5) F75(0.5) F13(0.5) Ag40(0.5) Ag41(0.5) S91(0.5) H3RC(0.5)
 H3RD(0.5) H3RA(0.5) H3RB(0.5) C9QA(0.5) C2RA(0.5) H2RA(0.5) H2RB(0.5)
 C1SA(0.5) H1SA(0.5) H1SB(0.5) C0VA(0.5) H0VA(0.5) H9UB(0.5) H9UC(0.5)
 H9UA(0.5) C8UA(0.5) H8UA(0.5) H8UB(0.5) C5UA(0.5) H5UA(0.5) C217(0.5)
 H21C(0.5) H21D(0.5) C2VA(0.5) C4VA(0.5) H4VA(0.5) H4VB(0.5) C5VA(0.5)
 H5VA(0.5) C6VA(0.5) H6VA(0.5) H6VB(0.5) C7VA(0.5) C1VA(0.5) S76(0.5) C98(0.5)
 F2(0.5) F1AA(0.5) F0AA(0.5)
6.a Ternary CH refined with riding coordinates:
 C6(H6), C10(H10), C23(H23), C34(H34), C36(H36), C43(H43), C47(H47), C50(H50),
 C54(H54), C7BA(H7BA), C0EA(H0EA), C8(H8), C7CA(H7CA), C3BA(H3BA), C9CA(H9CA),
 C7AA(H7AA), C6AA(H6AA), C8AA(H8AA), C2DA(H2DA), C2BA(H2BA), C5BA(H5BA),
 C5CA(H5CA), C1IA(H1IA), C3EA(H3EA), C7GA(H7GA), C6GA(H6GA), C9EA(H9EA),
 C9HA(H9HA), C2FA(H2FA), C6IA(H6IA), C7FA(H7FA), C4HA(H4HA), C4IA(H4IA),
 C8IA(H8IA), C6HA(H6HA), C3GA(H3GA), C2JA(H2JA), C6FA(H6FA), C4FA(H4FA),
 C9FA(H9FA), C5EA(H5EA), C6EA(H6EA), C9KA(H9KA), C7JA(H7JA), C5KA(H5KA),
 C0KA(H0KA), C9MA(H9MA), C37(H37), C6JA(H6JA), C1LA(H1LA), C2LA(H2LA),
 C5LA(H5LA), C5NA(H5NA), C1MA(H1MA), C1PA(H1PA), C4PA(H4PA), C6RA(H6RA),
 C9PA(H9PA), C6PA(H6PA), C4QA(H4QA), C0QA(H0QA), C0OA(H0OA), C77(H77),
 C0TA(H0TB), C9RA(H9RA), C7SA(H7SA), C2UA(H2UA), C0UA(H0UA), C7TA(H7TA),
 C1TA(H1TA), C4TA(H4TA), C2TA(H2TA), C5MA(H5MA), C5QA(H5QA), C1RA(H1RA),
 C6UA(H6UA), C4UA(H4UA), C254(H254), C99(H99), C1JA(H1JA), C4OA(H4OA),
 C3OA(H3OA), C2OA(H2OA), C7UA(H7UA), C0VA(H0VA), C9UA(H9UA), C5UA(H5UA),
 C5VA(H5VA)
6.b Secondary CH2 refined with riding coordinates:
 C1(H1A,H1B), C4(H4A,H4B), C11(H11A,H11B), C13(H13A,H13B), C16(H16A,H16B),
 C17(H17A,H17B), C19(H19A,H19B), C21(H21A,H21B), C24(H24A,H24B), C26(H26A,H26B),
  C29(H29A,H29B), C31(H31A,H31B), C33(H33A,H33B), C35(H35A,H35B), C39(H39A,
 H39B), C40(H40A,H40B), C41(H41A,H41B), C42(H42A,H42B), C45(H45A,H45B),
 C46(H46A,H46B), C48(H48A,H48B), C51(H51A,H51B), C52(H52A,H52B), C53(H53A,H53B),
  C58(H58A,H58B), C60(H60A,H60B), C9BA(H9BA,H9BB), C8CA(H8CA,H8CB), C6CA(H6CA,
 H6CB), C4BA(H4BA,H4BB), C1AA(H1AA,H1AB), C0AA(H0AA,H0AB), C3DA(H3DA,H3DB),
 C4AA(H4AA,H4AB), C15(H15A,H15B), C3AA(H3AA,H3AB), C9AA(H9AA,H9AB), C4CA(H4CA,
 H4CB), C9DA(H9DA,H9DB), C27(H27A,H27B), C2CA(H2CA,H2CB), C8BA(H8BA,H8BB),
 C0DA(H0DA,H0DB), C4DA(H4DA,H4DB), C0BA(H0BA,H0BB), C1BA(H1BA,H1BB), C38(H38A,
 H38B), C7DA(H7DA,H7DB), C6BA(H6BA,H6BB), C5AA(H5AA,H5AB), C2AA(H2AA,H2AB),
 C5DA(H5DA,H5DB), C1DA(H1DA,H1DB), C6DA(H6DA,H6DB), C56(H56A,H56B), C57(H57A,
 H57B), C3CA(H3CA,H3CB), C2EA(H2EA,H2EB), C8GA(H8GA,H8GB), C8FA(H8FA,H8FB),
 C9IA(H9IA,H9IB), C7EA(H7EA,H7EB), C3IA(H3IA,H3IB), C4GA(H4GA,H4GB), C0IA(H0IA,
 H0IB), C2IA(H2IA,H2IB), C0JA(H0JA,H0JB), C8HA(H8HA,H8HB), C8EA(H8EA,H8EB),
 C2GA(H2GA,H2GB), C1GA(H1GA,H1GB), C7IA(H7IA,H7IB), C7HA(H7HA,H7HB), C0FA(H0FA,
 H0FB), C1HA(H1HA,H1HB), C3HA(H3HA,H3HB), C0HA(H0HA,H0HB), C5GA(H5GA,H5GB),
 C2HA(H2HA,H2HB), C5IA(H5IA,H5IB), C4EA(H4EA,H4EB), C3FA(H3FA,H3FB), C5HA(H5HA,
 H5HB), C0GA(H0GA,H0GB), C5FA(H5FA,H5FB), C1FA(H1FA,H1FB), C0LA(H0LA,H0LB),
 C4JA(H4JA,H4JB), C3MA(H3MA,H3MB), C8MA(H8MA,H8MB), C6LA(H6LA,H6LB), C1KA(H1KA,
 H1KB), C0NA(H0NA,H0NB), C3KA(H3KA,H3KB), C1NA(H1NA,H1NB), C25(H25A,H25B),
 C3LA(H3LA,H3LB), C6KA(H6KA,H6KB), C9LA(H9LA,H9LB), C7MA(H7MA,H7MB), C4LA(H4LA,
 H4LB), C6NA(H6NA,H6NB), C2KA(H2KA,H2KB), C0MA(H0MA,H0MB), C5JA(H5JA,H5JB),
 C2NA(H2NA,H2NB), C8KA(H8KA,H8KB), C8JA(H8JA,H8JB), C7NA(H7NA,H7NB), C2MA(H2MA,
 H2MB), C7KA(H7KA,H7KB), C4KA(H4KA,H4KB), C2PA(H2PA,H2PB), C0PA(H0PA,H0PB),
 C7RA(H7RA,H7RB), C1QA(H1QA,H1QB), C5PA(H5PA,H5PB), C4RA(H4RA,H4RB), C7PA(H7PA,
 H7PB), C0RA(H0RA,H0RB), C2QA(H2QA,H2QB), C9NA(H9NA,H9NB), C3QA(H3QA,H3QB),
 C8PA(H8PA,H8PB), C63(H63A,H63B), C65(H65A,H65B), C97(H97A,H97B), C4SA(H4SA,
 H4SB), C5SA(H5SA,H5SB), C8RA(H8RA,H8RB), C1UA(H1UA,H1UB), C6TA(H6TA,H6TB),
 C3TA(H3TA,H3TB), C5TA(H5TA,H5TB), C8TA(H8TA,H8TB), C9SA(H9SA,H9SB), C8SA(H8SA,
 H8SB), C69(H69A,H69B), C72(H72A,H72B), C9TA(H9TA,H9TB), C7OA(H7OA,H7OB),
 C8OA(H8OA,H8OB), C7QA(H7QA,H7QB), C6QA(H6QA,H6QB), C125(H12A,H12B), C8QA(H8QA,
 H8QB), C8NA(H8NA,H8NB), C148(H14A,H14B), C0SA(H0SA,H0SB), C2SA(H2SA,H2SB),
 C3SA(H3SA,H3SB), C4NA(H4NA,H4NB), C75(H75A,H75B), C241(H24C,H24D), C6MA(H6MA,
 H6MB), C5OA(H5OA,H5OB), C1OA(H1OA,H1OB), C6OA(H6OA,H6OB), C3PA(H3PA,H3PB),
 C8LA(H8LA,H8LB), C3RA(H3RC,H3RD), C3RA(H3RA,H3RB), C2RA(H2RA,H2RB), C1SA(H1SA,
 H1SB), C9UA(H9UB,H9UC), C8UA(H8UA,H8UB), C217(H21C,H21D), C4VA(H4VA,H4VB),
 C6VA(H6VA,H6VB)
6.c Aromatic/amide H refined with riding coordinates:
 C3NA(H3NA), C0TA(H0TA), C61(H61)
;
_olex2_submission_special_instructions 'No special instructions were received'

loop_
_space_group_symop_operation_xyz
'x, y, z'
'-x, y, -z+1/2'
'x+1/2, y+1/2, z'
'-x+1/2, y+1/2, -z+1/2'
'-x, -y, -z'
'x, -y, z-1/2'
'-x+1/2, -y+1/2, -z'
'x+1/2, -y+1/2, z-1/2'

loop_
_atom_site_label
_atom_site_type_symbol
_atom_site_fract_x
_atom_site_fract_y
_atom_site_fract_z
_atom_site_U_iso_or_equiv
_atom_site_adp_type
_atom_site_occupancy
_atom_site_site_symmetry_order
_atom_site_calc_flag
_atom_site_refinement_flags_posn
_atom_site_refinement_flags_adp
_atom_site_refinement_flags_occupancy
_atom_site_disorder_assembly
_atom_site_disorder_group
Au1 Au 0.17181(2) 0.49040(2) 0.10173(2) 0.028 Uani 1 1 d . . . . .
Au2 Au 0.18521(2) 0.41603(2) 0.08010(2) 0.026 Uani 1 1 d . . . . .
Au3 Au 0.23584(2) 0.36547(2) 0.10881(2) 0.027 Uani 1 1 d . . . . .
Ag4 Ag 0.29989(3) 0.39959(4) 0.11728(2) 0.024 Uani 1 1 d . . . . .
Ag5 Ag 0.24796(4) 0.41480(5) 0.07111(3) 0.029 Uani 1 1 d . . . . .
Ag6 Ag 0.13828(4) 0.47283(5) 0.13222(2) 0.027 Uani 1 1 d . . . . .
Ag7 Ag 0.17070(4) 0.33182(5) 0.09903(3) 0.033 Uani 1 1 d . . . . .
Ag8 Ag 0.24257(4) 0.46012(5) 0.11122(3) 0.030 Uani 1 1 d . . . . .
Ag9 Ag 0.13279(4) 0.47027(5) 0.05544(3) 0.029 Uani 1 1 d . . . . .
Ag10 Ag 0.12308(4) 0.41561(5) 0.09004(3) 0.031 Uani 1 1 d . . . . .
Ag11 Ag 0.29217(4) 0.31856(5) 0.13809(3) 0.037 Uani 1 1 d . . . . .
Ag12 Ag 0.28095(4) 0.31959(5) 0.07836(3) 0.035 Uani 1 1 d . . . . .
Ag13 Ag 0.20501(4) 0.33957(5) 0.06266(3) 0.029 Uani 1 1 d . . . . .
Ag14 Ag 0.26874(4) 0.39918(5) 0.15145(3) 0.034 Uani 1 1 d . . . . .
Ag15 Ag 0.18728(4) 0.40939(5) 0.12687(3) 0.031 Uani 1 1 d . . . . .
Ag16 Ag 0.13647(4) 0.36695(5) 0.04861(3) 0.033 Uani 1 1 d . . . . .
Ag17 Ag 0.17635(4) 0.42786(5) 0.03466(3) 0.031 Uani 1 1 d . . . . .
Ag18 Ag 0.23002(5) 0.59211(6) 0.04845(3) 0.044 Uani 1 1 d . . . . .
Ag19 Ag 0.20725(4) 0.49929(5) 0.14702(3) 0.038 Uani 1 1 d . . . . .
Ag20 Ag 0.22257(4) 0.27013(5) 0.10159(3) 0.038 Uani 1 1 d . . . . .
Ag21 Ag 0.08833(4) 0.50737(5) 0.08213(3) 0.040 Uani 1 1 d . . . . .
Ag22 Ag 0.32007(5) 0.45010(6) 0.06480(3) 0.044 Uani 1 1 d . . . . .
Ag23 Ag 0.20503(4) 0.50588(5) 0.07045(3) 0.030 Uani 1 1 d . . . . .
Ag24 Ag 0.36015(5) 0.49947(6) 0.13422(3) 0.045 Uani 1 1 d . . . . .
Ag25 Ag 0.15116(4) 0.52456(5) 0.02159(3) 0.038 Uani 1 1 d . . . . .
Ag26 Ag 0.15276(4) 0.56525(5) 0.07093(3) 0.037 Uani 1 1 d . . . . .
Ag27 Ag 0.27110(5) 0.60853(6) 0.09879(3) 0.048 Uani 1 1 d . . . . .
Ag28 Ag 0.21296(4) 0.56361(5) 0.11065(3) 0.038 Uani 1 1 d . . . . .
Ag29 Ag 0.15794(4) 0.26459(5) 0.05953(3) 0.040 Uani 1 1 d . . . . .
Ag30 Ag 0.20027(5) 0.53588(6) -0.00216(3) 0.044 Uani 1 1 d . . . . .
Ag31 Ag 0.34013(5) 0.54625(6) 0.07325(3) 0.045 Uani 1 1 d . . . . .
Ag32 Ag 0.31260(5) 0.51758(6) 0.17081(3) 0.045 Uani 1 1 d . . . . .
Ag33 Ag 0.34303(5) 0.39035(6) 0.16849(3) 0.044 Uani 1 1 d . . . . .
Ag34 Ag 0.22543(4) 0.31658(5) 0.14288(3) 0.040 Uani 1 1 d . . . . .
Ag35 Ag 0.06264(5) 0.38529(6) 0.11233(3) 0.050 Uani 1 1 d . . . . .
Ag36 Ag 0.15494(5) 0.56242(6) 0.12681(3) 0.045 Uani 1 1 d . . . . .
Ag37 Ag 0.08968(5) 0.24670(6) 0.05864(3) 0.054 Uani 1 1 d . . . . .
Ag38 Ag 0.35222(5) 0.62422(6) 0.12970(3) 0.048 Uani 1 1 d . . . . .
Ag39 Ag 0.23017(5) 0.30510(6) 0.21913(3) 0.050 Uani 1 1 d . . . . .
Ag3A Ag 0.22298(5) 0.41735(6) 0.20307(3) 0.053 Uani 1 1 d . . . . .
Ag2A Ag 0.13432(5) 0.23805(6) 0.11289(3) 0.052 Uani 1 1 d . . . . .
Ag42 Ag 0.27662(5) 0.55615(6) 0.01774(3) 0.054 Uani 1 1 d . . . . .
Ag43 Ag 0.12884(6) 0.40411(8) 0.18243(4) 0.074 Uani 1 1 d . . . . .
Ag44 Ag 0.22763(5) 0.59520(7) 0.16249(4) 0.058 Uani 1 1 d . . . . .
Ag45 Ag 0.29729(5) 0.33752(7) 0.19248(4) 0.061 Uani 1 1 d . . . . .
Ag46 Ag 0.17011(6) 0.52487(8) 0.17828(4) 0.070 Uani 1 1 d . . . . .
Ag47 Ag 0.04997(6) 0.25295(8) 0.09449(4) 0.078 Uani 1 1 d . . . . .
S12 S 0.06045(14) 0.43772(17) 0.07957(9) 0.037 Uani 1 1 d . . . . .
Ag55 Ag 0.32218(11) 0.63485(13) 0.16973(7) 0.041 Uani 0.4299 1 d . . P A 1
Cl15 Cl 0.25671(12) 0.46079(16) 0.17456(8) 0.032 Uani 1 1 d . . . . .
S25 S 0.28917(13) 0.37650(16) 0.05379(9) 0.030 Uani 1 1 d . . . . .
S27 S 0.16865(13) 0.46881(16) -0.00191(9) 0.033 Uani 1 1 d . . . . .
Cl59 Cl 0.18031(14) 0.37242(17) 0.16210(9) 0.040 Uani 1 1 d . . . . .
Cl19 Cl 0.21036(13) 0.26752(16) 0.04435(9) 0.035 Uani 1 1 d . . . . .
S26 S 0.17069(14) 0.59631(18) 0.04007(9) 0.038 Uani 1 1 d . . . . .
Cl20 Cl 0.09054(13) 0.51644(17) 0.02654(9) 0.037 Uani 1 1 d . . . . .
Cl63 Cl 0.28532(12) 0.52374(15) 0.12276(8) 0.030 Uani 1 1 d . . . . .
S31 S 0.32296(15) 0.50778(19) 0.03698(10) 0.042 Uani 1 1 d . . . . .
S21 S 0.35757(14) 0.46740(18) 0.17012(10) 0.040 Uani 1 1 d . . . . .
S32 S 0.23248(15) 0.59601(19) -0.00980(10) 0.042 Uani 1 1 d . . . . .
S7 S 0.26909(15) 0.3647(2) 0.21783(10) 0.046 Uani 1 1 d . . . . .
Cl68 Cl 0.10847(14) 0.32503(17) 0.09289(9) 0.041 Uani 1 1 d . . . . .
S14 S 0.33937(17) 0.3124(2) 0.17681(11) 0.052 Uani 1 1 d . . . . .
S22 S 0.28790(16) 0.5830(2) 0.18132(11) 0.050 Uani 1 1 d . . . . .
Ag3 Ag 0.15294(9) 0.28370(12) 0.20757(6) 0.039 Uani 0.5 1 d . . P B 2
S24 S 0.24707(16) 0.6312(2) 0.12728(11) 0.050 Uani 1 1 d . . . . .
Ag Ag 0.30635(9) 0.64055(11) 0.15966(6) 0.051 Uani 0.5701 1 d . . P A 2
Ag0A Ag 0.14941(9) 0.30872(12) 0.21189(6) 0.040 Uani 0.5 1 d . . P B 1
Ag1 Ag 0.06645(9) 0.32590(12) 0.15194(6) 0.037 Uani 0.5 1 d . . P B 1
S10 S 0.09423(15) 0.43832(19) 0.14335(10) 0.043 Uani 1 1 d . . . . .
S8 S 0.17257(19) 0.4604(2) 0.20086(13) 0.067 Uani 1 1 d . . . . .
S5 S 0.0281(5) 0.3199(6) 0.1129(3) 0.068 Uani 0.5 1 d . . P B 1
Ag66 Ag 0.07244(10) 0.30253(13) 0.14886(7) 0.048 Uani 0.5 1 d . . P B 2
S13 S 0.10450(14) 0.29784(17) 0.03346(9) 0.036 Uani 1 1 d . . . . .
S18 S 0.11040(15) 0.58117(19) 0.09017(10) 0.044 Uani 1 1 d . . . . .
S29 S 0.37079(15) 0.56264(19) 0.11270(10) 0.043 Uani 1 1 d . . . . .
Cl8 Cl 0.24383(13) 0.49433(16) 0.04750(9) 0.035 Uani 1 1 d . . . . .
S30 S 0.28922(15) 0.60525(18) 0.06592(10) 0.041 Uani 1 1 d . . . . .
S11 S 0.17418(15) 0.2179(2) 0.09421(10) 0.046 Uani 1 1 d . . . . .
S23 S 0.34473(14) 0.43186(18) 0.10612(9) 0.037 Uani 1 1 d . . . . .
S17 S 0.28383(14) 0.26481(18) 0.10634(9) 0.037 Uani 1 1 d . . . . .
S9 S 0.22806(17) 0.2761(2) 0.17790(11) 0.052 Uani 1 1 d . . . . .
S6 S 0.06092(19) 0.1920(2) 0.07294(13) 0.064 Uani 1 1 d . . . . .
S28 S 0.34451(19) 0.6894(2) 0.14923(13) 0.064 Uani 1 1 d . U . . .
S16 S 0.1708(3) 0.5998(3) 0.16506(17) 0.094 Uani 1 1 d . U . . .
S3 S 0.1028(3) 0.3233(4) 0.18760(18) 0.033 Uani 0.5 1 d . . P B 2
S1 S 0.1978(2) 0.2573(3) 0.23482(15) 0.083 Uani 1 1 d . . . B 1
S2 S 0.0994(3) 0.3471(4) 0.19046(18) 0.035 Uani 0.5 1 d . . P B 1
S4 S 0.1074(3) 0.2609(4) 0.1426(2) 0.040 Uani 0.5 1 d . . P B 1
Sb1 Sb 0.45263(9) 0.63708(12) 0.27508(6) 0.055 Uani 0.5 1 d . . P C 2
Sb2 Sb -0.01258(13) 0.69840(17) 0.15222(9) 0.093 Uani 0.5 1 d D . P . .
Sb3 Sb 0.28505(13) -0.00794(17) 0.15149(9) 0.089 Uani 0.5 1 d D . P . .
Sb4 Sb 0.12367(13) 0.86546(17) 0.06126(9) 0.095 Uani 0.5 1 d D . P . .
C1 C 0.0584(5) 0.4013(6) 0.0380(3) 0.029 Uani 1 1 d . . . . .
H1A H 0.070371 0.375440 0.046178 0.035 Uiso 1 1 calc R . . . .
H1B H 0.075012 0.423536 0.037362 0.035 Uiso 1 1 calc R . . . .
C2 C 0.1297(5) 0.4636(6) -0.0268(3) 0.027 Uani 1 1 d . . . . .
C3 C 0.2684(5) 0.3630(6) 0.0229(3) 0.025 Uani 1 1 d . . . . .
C4 C 0.2305(5) 0.3738(6) 0.0151(3) 0.028 Uani 1 1 d . . . . .
H4A H 0.219264 0.355427 0.023316 0.033 Uiso 1 1 calc R . . . .
H4B H 0.227216 0.404867 0.018186 0.033 Uiso 1 1 calc R . . . .
C5 C 0.3120(5) 0.2179(6) 0.1060(3) 0.034 Uani 1 1 d . . . . .
C6 C -0.0101(5) 0.3691(7) 0.0287(3) 0.033 Uani 1 1 d . . . . .
H6 H -0.025954 0.346038 0.030054 0.040 Uiso 1 1 calc R . . . .
C7 C 0.1788(6) 0.1594(7) 0.0878(4) 0.040 Uani 1 1 d . . . . .
C9 C 0.1036(5) 0.2725(7) 0.0054(3) 0.033 Uani 1 1 d . . . . .
C10 C 0.0354(5) 0.3875(7) 0.0130(4) 0.038 Uani 1 1 d . . . . .
H10 H 0.049754 0.375696 0.004588 0.046 Uiso 1 1 calc R . . . .
C11 C 0.0108(5) 0.3511(7) 0.0153(4) 0.038 Uani 1 1 d . . . . .
H11A H -0.003789 0.342033 0.000324 0.046 Uiso 1 1 calc R . . . .
H11B H 0.023440 0.325190 0.022861 0.046 Uiso 1 1 calc R . . . .
C12 C 0.2368(6) 0.5800(7) -0.0382(4) 0.040 Uani 1 1 d . . . . .
C13 C 0.0890(6) 0.4899(8) -0.0740(4) 0.053 Uani 1 1 d . . . . .
H13A H 0.069059 0.486321 -0.087271 0.064 Uiso 1 1 calc R . . . .
H13B H 0.103557 0.512225 -0.077298 0.064 Uiso 1 1 calc R . . . .
C14 C 0.0353(5) 0.4201(6) 0.0499(3) 0.030 Uani 1 1 d . . . . .
C16 C 0.0142(5) 0.4598(6) 0.0378(3) 0.031 Uani 1 1 d . . . . .
H16A H -0.000699 0.469276 0.046133 0.038 Uiso 1 1 calc R . . . .
H16B H 0.029135 0.484532 0.037614 0.038 Uiso 1 1 calc R . . . .
C17 C 0.1106(6) 0.5106(7) -0.0314(4) 0.043 Uani 1 1 d . . . . .
H17A H 0.104595 0.519717 -0.018262 0.052 Uiso 1 1 calc R . . . .
H17B H 0.125255 0.533262 -0.034403 0.052 Uiso 1 1 calc R . . . .
C18 C 0.3959(5) 0.4795(7) 0.1951(4) 0.039 Uani 1 1 d . . . . .
C19 C 0.0621(6) 0.6214(8) 0.1030(4) 0.057 Uani 1 1 d . . . . .
H19A H 0.079317 0.627320 0.117545 0.068 Uiso 1 1 calc R . . . .
H19B H 0.052784 0.591892 0.103694 0.068 Uiso 1 1 calc R . . . .
C20 C 0.3823(5) 0.3969(7) 0.1097(4) 0.039 Uani 1 1 d . . . . .
C21 C 0.0667(6) 0.2696(7) -0.0092(4) 0.044 Uani 1 1 d . . . . .
H21A H 0.056157 0.298805 -0.010349 0.052 Uiso 1 1 calc R . . . .
H21B H 0.054708 0.249308 -0.002276 0.052 Uiso 1 1 calc R . . . .
C22 C 0.3009(6) 0.3771(8) 0.2448(4) 0.052 Uani 1 1 d . . . . .
C23 C 0.0642(6) 0.2527(7) -0.0329(4) 0.047 Uani 1 1 d . . . . .
H23 H 0.040452 0.251145 -0.042608 0.057 Uiso 1 1 calc R . . . .
C24 C 0.1406(6) 0.4493(8) -0.0470(4) 0.043 Uani 1 1 d . . . . .
H24A H 0.152514 0.421011 -0.043823 0.052 Uiso 1 1 calc R . . . .
H24B H 0.155691 0.471531 -0.049866 0.052 Uiso 1 1 calc R . . . .
C26 C 0.1074(5) 0.4286(7) -0.0220(4) 0.039 Uani 1 1 d . . . . .
H26A H 0.101537 0.436693 -0.008640 0.047 Uiso 1 1 calc R . . . .
H26B H 0.119232 0.400177 -0.019100 0.047 Uiso 1 1 calc R . . . .
C28 C 0.3583(6) 0.5017(8) 0.0257(4) 0.047 Uani 1 1 d . . . . .
C29 C 0.1170(6) 0.2259(8) 0.0084(4) 0.050 Uani 1 1 d . . . . .
H29A H 0.102893 0.207260 0.014474 0.060 Uiso 1 1 calc R . . . .
H29B H 0.139860 0.225601 0.019111 0.060 Uiso 1 1 calc R . . . .
C30 C 0.0776(5) 0.6229(7) 0.0844(4) 0.035 Uani 1 1 d . . . . .
C31 C 0.4281(6) 0.5324(8) 0.1033(4) 0.057 Uani 1 1 d . . . . .
H31A H 0.426511 0.504279 0.110685 0.068 Uiso 1 1 calc R . . . .
H31B H 0.413769 0.530590 0.087558 0.068 Uiso 1 1 calc R . . . .
C32 C 0.3784(7) 0.2895(9) 0.1978(4) 0.057 Uani 1 1 d . . . . .
C33 C 0.3886(6) 0.4640(8) 0.2164(4) 0.049 Uani 1 1 d . . . . .
H33A H 0.383771 0.432262 0.215337 0.059 Uiso 1 1 calc R . . . .
H33B H 0.368806 0.479534 0.217566 0.059 Uiso 1 1 calc R . . . .
C34 C 0.1081(6) 0.4449(7) -0.0680(4) 0.047 Uani 1 1 d . . . . .
H34 H 0.114958 0.435714 -0.080973 0.056 Uiso 1 1 calc R . . . .
C35 C 0.2853(5) 0.3957(6) 0.0102(3) 0.033 Uani 1 1 d . . . . .
H35A H 0.280864 0.426385 0.013345 0.039 Uiso 1 1 calc R . . . .
H35B H 0.309658 0.391129 0.015241 0.039 Uiso 1 1 calc R . . . .
C36 C 0.4200(7) 0.4738(9) 0.2382(5) 0.062 Uani 1 1 d . . . . .
H36 H 0.415168 0.465999 0.252164 0.075 Uiso 1 1 calc R . . . .
C39 C 0.0919(6) 0.6680(7) 0.0841(4) 0.049 Uani 1 1 d . . . . .
H39A H 0.102688 0.668941 0.072395 0.058 Uiso 1 1 calc R . . . .
H39B H 0.109281 0.673389 0.098588 0.058 Uiso 1 1 calc R . . . .
C40 C 0.3162(6) 0.6621(8) 0.0418(4) 0.049 Uani 1 1 d . . . . .
H40A H 0.302912 0.646306 0.028205 0.059 Uiso 1 1 calc R . . . .
H40B H 0.337139 0.645836 0.048637 0.059 Uiso 1 1 calc R . . . .
C41 C 0.3428(6) 0.4929(8) 0.0001(4) 0.054 Uani 1 1 d . . . . .
H41A H 0.328391 0.517608 -0.007327 0.065 Uiso 1 1 calc R . . . .
H41B H 0.329403 0.465774 -0.002641 0.065 Uiso 1 1 calc R . . . .
C42 C 0.3024(6) 0.2004(7) 0.0818(4) 0.045 Uani 1 1 d . . . . .
H42A H 0.304414 0.223939 0.071555 0.053 Uiso 1 1 calc R . . . .
H42B H 0.279247 0.189581 0.076726 0.053 Uiso 1 1 calc R . . . .
C43 C 0.4556(7) 0.4570(9) 0.2147(4) 0.062 Uani 1 1 d . . . . .
H43 H 0.474499 0.438211 0.213887 0.074 Uiso 1 1 calc R . . . .
C44 C 0.1487(5) 0.6453(7) 0.0246(3) 0.034 Uani 1 1 d . . . . .
C45 C 0.0156(6) 0.4261(7) 0.0005(4) 0.041 Uani 1 1 d . . . . .
H45A H 0.000694 0.416189 -0.014210 0.049 Uiso 1 1 calc R . . . .
H45B H 0.030961 0.448222 -0.002054 0.049 Uiso 1 1 calc R . . . .
C46 C 0.0494(6) 0.6142(8) 0.0609(4) 0.048 Uani 1 1 d . . . . .
H46A H 0.059861 0.612916 0.049009 0.058 Uiso 1 1 calc R . . . .
H46B H 0.038803 0.585588 0.061307 0.058 Uiso 1 1 calc R . . . .
C47 C 0.2703(5) 0.3863(7) -0.0151(4) 0.037 Uani 1 1 d . . . . .
H47 H 0.281408 0.405831 -0.023221 0.044 Uiso 1 1 calc R . . . .
C48 C 0.0113(6) 0.3841(7) 0.0524(4) 0.046 Uani 1 1 d . . . . .
H48A H -0.003220 0.395765 0.060531 0.055 Uiso 1 1 calc R . . . .
H48B H 0.024000 0.359100 0.060894 0.055 Uiso 1 1 calc R . . . .
C49 C 0.4162(6) 0.5709(8) 0.1153(4) 0.047 Uani 1 1 d . . . . .
C50 C 0.2156(6) 0.3649(7) -0.0100(4) 0.037 Uani 1 1 d . . . . .
H50 H 0.191138 0.370871 -0.014914 0.044 Uiso 1 1 calc R . . . .
C51 C 0.2328(5) 0.3957(7) -0.0236(4) 0.042 Uani 1 1 d . . . . .
H51A H 0.223592 0.389290 -0.039765 0.051 Uiso 1 1 calc R . . . .
H51B H 0.228660 0.426885 -0.021257 0.051 Uiso 1 1 calc R . . . .
C52 C 0.2749(5) 0.3160(6) 0.0186(3) 0.028 Uani 1 1 d . . . . .
H52A H 0.264255 0.296375 0.026688 0.034 Uiso 1 1 calc R . . . .
H52B H 0.299061 0.310188 0.023856 0.034 Uiso 1 1 calc R . . . .
C53 C 0.3073(6) 0.1823(8) 0.1219(4) 0.056 Uani 1 1 d . . . . .
H53A H 0.283845 0.172634 0.116970 0.067 Uiso 1 1 calc R . . . .
H53B H 0.312649 0.194570 0.137128 0.067 Uiso 1 1 calc R . . . .
C54 C 0.0780(6) 0.5055(8) -0.0524(4) 0.049 Uani 1 1 d . . . . .
H54 H 0.065637 0.533902 -0.055754 0.059 Uiso 1 1 calc R . . . .
C55 C 0.2969(5) 0.6648(7) 0.0581(4) 0.035 Uani 1 1 d . . . . .
C58 C 0.4369(7) 0.5759(10) 0.1395(5) 0.073 Uani 1 1 d . . . . .
H58A H 0.434145 0.549823 0.147986 0.087 Uiso 1 1 calc R . . . .
H58B H 0.429460 0.601913 0.145887 0.087 Uiso 1 1 calc R . . . .
C59 C 0.0629(6) 0.4766(8) 0.1478(4) 0.048 Uani 1 1 d . . . . .
C60 C 0.1242(5) 0.3030(7) -0.0047(3) 0.038 Uani 1 1 d . . . . .
H60A H 0.147612 0.304374 0.005132 0.045 Uiso 1 1 calc R . . . .
H60B H 0.114907 0.333032 -0.006646 0.045 Uiso 1 1 calc R . . . .
C7BA C 0.2600(5) 0.3071(7) -0.0074(3) 0.031 Uani 1 1 d . . . . .
H7BA H 0.264620 0.276075 -0.010393 0.037 Uiso 1 1 calc R . . . .
C0CA C 0.1124(6) 0.1734(8) 0.1495(4) 0.049 Uani 1 1 d . . . . .
C9BA C 0.2769(5) 0.3381(6) -0.0201(3) 0.034 Uani 1 1 d . . . . .
H9BA H 0.301123 0.332495 -0.015177 0.041 Uiso 1 1 calc R . . . .
H9BB H 0.267763 0.332499 -0.036297 0.041 Uiso 1 1 calc R . . . .
C0EA C 0.0913(7) 0.6793(8) 0.0085(4) 0.058 Uani 1 1 d . . . . .
H0EA H 0.067106 0.675803 0.006279 0.070 Uiso 1 1 calc R . . . .
C8CA C 0.0851(6) 0.4096(8) -0.0640(4) 0.051 Uani 1 1 d . . . . .
H8CA H 0.096787 0.381184 -0.060808 0.061 Uiso 1 1 calc R . . . .
H8CB H 0.065283 0.406227 -0.077477 0.061 Uiso 1 1 calc R . . . .
C6CA C -0.0300(6) 0.4091(7) 0.0162(4) 0.048 Uani 1 1 d . . . . .
H6CA H -0.045032 0.419544 0.024185 0.058 Uiso 1 1 calc R . . . .
H6CB H -0.043848 0.399901 0.001068 0.058 Uiso 1 1 calc R . . . .
C4BA C 0.1800(7) 0.0890(9) 0.0567(5) 0.062 Uani 1 1 d . . . . .
H4BA H 0.182603 0.058609 0.052005 0.075 Uiso 1 1 calc R . . . .
H4BB H 0.173855 0.107523 0.043160 0.075 Uiso 1 1 calc R . . . .
C8 C -0.0063(5) 0.4481(7) 0.0142(4) 0.038 Uani 1 1 d . . . . .
H8 H -0.019295 0.473770 0.006138 0.046 Uiso 1 1 calc R . . . .
C7CA C 0.0741(6) 0.4245(8) -0.0434(4) 0.046 Uani 1 1 d . . . . .
H7CA H 0.059276 0.401567 -0.040418 0.055 Uiso 1 1 calc R . . . .
C1AA C 0.4498(7) 0.4454(9) 0.2355(4) 0.057 Uani 1 1 d . . . . .
H1AA H 0.470150 0.450876 0.248306 0.068 Uiso 1 1 calc R . . . .
H1AB H 0.444277 0.413886 0.235442 0.068 Uiso 1 1 calc R . . . .
C3BA C 0.1950(8) 0.0805(10) 0.1042(5) 0.074 Uani 1 1 d . . . . .
H3BA H 0.203594 0.062436 0.117987 0.088 Uiso 1 1 calc R . . . .
C0AA C 0.4266(6) 0.4480(8) 0.1931(4) 0.050 Uani 1 1 d . . . . .
H0AA H 0.420076 0.416778 0.192039 0.060 Uiso 1 1 calc R . . . .
H0AB H 0.432711 0.455911 0.179790 0.060 Uiso 1 1 calc R . . . .
C3DA C 0.2453(6) 0.5308(8) -0.0382(4) 0.049 Uani 1 1 d . . . . .
H3DA H 0.228062 0.512770 -0.035021 0.059 Uiso 1 1 calc R . . . .
H3DB H 0.267013 0.524557 -0.026792 0.059 Uiso 1 1 calc R . . . .
C4AA C 0.4049(6) 0.5288(8) 0.1967(4) 0.058 Uani 1 1 d . . . . .
H4AA H 0.408171 0.538619 0.182721 0.069 Uiso 1 1 calc R . . . .
H4AB H 0.386431 0.546023 0.198854 0.069 Uiso 1 1 calc R . . . .
C15 C 0.1109(6) 0.6410(8) 0.0214(4) 0.055 Uani 1 1 d . . . . .
H15A H 0.102318 0.613459 0.013379 0.066 Uiso 1 1 calc R . . . .
H15B H 0.107762 0.639450 0.036209 0.066 Uiso 1 1 calc R . . . .
C9CA C 0.1169(6) 0.2078(8) -0.0144(4) 0.046 Uani 1 1 d . . . . .
H9CA H 0.127305 0.178101 -0.012200 0.055 Uiso 1 1 calc R . . . .
C7AA C 0.3315(7) 0.1404(9) 0.1224(5) 0.061 Uani 1 1 d . . . . .
H7AA H 0.328055 0.116506 0.132194 0.073 Uiso 1 1 calc R . . . .
C3AA C 0.4305(8) 0.5236(9) 0.2383(5) 0.071 Uani 1 1 d . . . . .
H3AA H 0.412847 0.542331 0.240445 0.086 Uiso 1 1 calc R . . . .
H3AB H 0.451111 0.528736 0.250925 0.086 Uiso 1 1 calc R . . . .
C6AA C 0.3281(6) 0.1605(8) 0.0820(5) 0.059 Uani 1 1 d . . . . .
H6AA H 0.323295 0.149176 0.066490 0.071 Uiso 1 1 calc R . . . .
C9AA C 0.3485(6) 0.2344(8) 0.1145(4) 0.048 Uani 1 1 d . . . . .
H9AA H 0.351457 0.257989 0.104627 0.057 Uiso 1 1 calc R . . . .
H9AB H 0.353453 0.246728 0.129695 0.057 Uiso 1 1 calc R . . . .
C1CA C 0.0226(6) 0.1829(8) 0.0482(4) 0.049 Uani 1 1 d . . . . .
C4CA C 0.0302(7) 0.1567(9) 0.0290(5) 0.065 Uani 1 1 d . . . . .
H4CA H 0.045454 0.174224 0.023444 0.078 Uiso 1 1 calc R . . . .
H4CB H 0.041731 0.129151 0.035220 0.078 Uiso 1 1 calc R . . . .
C9DA C 0.1624(7) 0.6875(8) 0.0374(4) 0.060 Uani 1 1 d . . . . .
H9DA H 0.186400 0.689718 0.039294 0.072 Uiso 1 1 calc R . . . .
H9DB H 0.160148 0.685759 0.052380 0.072 Uiso 1 1 calc R . . . .
C27 C 0.1934(6) 0.6837(8) 0.1001(4) 0.052 Uani 1 1 d . . . . .
H27A H 0.178263 0.663790 0.104504 0.063 Uiso 1 1 calc R . . . .
H27B H 0.197628 0.670634 0.087036 0.063 Uiso 1 1 calc R . . . .
C2CA C 0.0052(6) 0.2288(8) 0.0373(4) 0.059 Uani 1 1 d . . . . .
H2CA H -0.000982 0.246100 0.048554 0.071 Uiso 1 1 calc R . . . .
H2CB H 0.020805 0.246312 0.032082 0.071 Uiso 1 1 calc R . . . .
C8AA C 0.3724(7) 0.1973(9) 0.1150(4) 0.060 Uani 1 1 d . . . . .
H8AA H 0.395635 0.209039 0.120465 0.073 Uiso 1 1 calc R . . . .
C8BA C 0.2219(5) 0.3144(7) -0.0153(4) 0.040 Uani 1 1 d . . . . .
H8BA H 0.211317 0.294399 -0.007336 0.048 Uiso 1 1 calc R . . . .
H8BB H 0.212293 0.308639 -0.031498 0.048 Uiso 1 1 calc R . . . .
C2DA C 0.1220(6) 0.2826(8) -0.0282(4) 0.051 Uani 1 1 d . . . . .
H2DA H 0.135450 0.301066 -0.035173 0.061 Uiso 1 1 calc R . . . .
C0DA C 0.0800(6) 0.2037(8) -0.0281(4) 0.055 Uani 1 1 d . . . . .
H0DA H 0.068264 0.186400 -0.019820 0.066 Uiso 1 1 calc R . . . .
H0DB H 0.077600 0.188643 -0.042363 0.066 Uiso 1 1 calc R . . . .
C4DA C 0.2659(7) 0.6068(9) -0.0407(4) 0.059 Uani 1 1 d . . . . .
H4DA H 0.286668 0.598902 -0.028752 0.071 Uiso 1 1 calc R . . . .
H4DB H 0.261732 0.638424 -0.039467 0.071 Uiso 1 1 calc R . . . .
C0BA C 0.2794(6) 0.2211(8) 0.1998(4) 0.052 Uani 1 1 d . . . . .
H0BA H 0.294073 0.240101 0.194500 0.062 Uiso 1 1 calc R . . . .
H0BB H 0.277920 0.234092 0.213779 0.062 Uiso 1 1 calc R . . . .
C1BA C 0.2070(7) 0.1532(8) 0.0766(5) 0.060 Uani 1 1 d . . . . .
H1BA H 0.200901 0.169847 0.062500 0.072 Uiso 1 1 calc R . . . .
H1BB H 0.228153 0.165204 0.086677 0.072 Uiso 1 1 calc R . . . .
C38 C 0.3695(7) 0.1586(10) 0.1311(5) 0.074 Uani 1 1 d . . . . .
H38A H 0.375085 0.169458 0.146604 0.089 Uiso 1 1 calc R . . . .
H38B H 0.385157 0.134748 0.130898 0.089 Uiso 1 1 calc R . . . .
C7DA C 0.2651(6) 0.6883(7) 0.0490(4) 0.046 Uani 1 1 d . . . . .
H7DA H 0.253167 0.688602 0.059988 0.055 Uiso 1 1 calc R . . . .
H7DB H 0.250917 0.673632 0.035268 0.055 Uiso 1 1 calc R . . . .
C2BA C 0.2121(7) 0.1039(9) 0.0718(5) 0.064 Uani 1 1 d . . . . .
H2BA H 0.230173 0.100079 0.065096 0.077 Uiso 1 1 calc R . . . .
C6BA C 0.1482(7) 0.1402(9) 0.0709(5) 0.067 Uani 1 1 d . . . . .
H6BA H 0.143598 0.156282 0.056686 0.080 Uiso 1 1 calc R . . . .
H6BB H 0.129006 0.144442 0.076241 0.080 Uiso 1 1 calc R . . . .
C5AA C 0.3231(7) 0.1239(9) 0.0968(4) 0.064 Uani 1 1 d . . . . .
H5AA H 0.337812 0.098988 0.096356 0.076 Uiso 1 1 calc R . . . .
H5AB H 0.299859 0.113546 0.091074 0.076 Uiso 1 1 calc R . . . .
C2AA C 0.4676(7) 0.5069(9) 0.2144(5) 0.066 Uani 1 1 d . . . . .
H2AA H 0.472351 0.513355 0.200453 0.079 Uiso 1 1 calc R . . . .
H2AB H 0.487921 0.512616 0.227214 0.079 Uiso 1 1 calc R . . . .
C5DA C 0.2022(7) 0.5910(9) -0.0566(4) 0.061 Uani 1 1 d . . . . .
H5DA H 0.197609 0.622794 -0.056395 0.073 Uiso 1 1 calc R . . . .
H5DB H 0.184097 0.575029 -0.053255 0.073 Uiso 1 1 calc R . . . .
C1DA C 0.0843(6) 0.2828(9) -0.0440(5) 0.061 Uani 1 1 d . . . . .
H1DA H 0.075296 0.312969 -0.045590 0.073 Uiso 1 1 calc R . . . .
H1DB H 0.082571 0.271586 -0.058930 0.073 Uiso 1 1 calc R . . . .
C5BA C 0.1517(8) 0.0899(10) 0.0665(5) 0.076 Uani 1 1 d . . . . .
H5BA H 0.130676 0.078033 0.055690 0.091 Uiso 1 1 calc R . . . .
C6DA C 0.3199(7) 0.6876(8) 0.0803(4) 0.060 Uani 1 1 d . . . . .
H6DA H 0.308118 0.688691 0.091451 0.072 Uiso 1 1 calc R . . . .
H6DB H 0.340586 0.670542 0.086700 0.072 Uiso 1 1 calc R . . . .
C56 C 0.1901(8) 0.1315(10) 0.1107(5) 0.083 Uani 1 1 d . . . . .
H56A H 0.172982 0.133274 0.118098 0.100 Uiso 1 1 calc R . . . .
H56B H 0.211266 0.143090 0.121010 0.100 Uiso 1 1 calc R . . . .
C57 C -0.0033(6) 0.1549(8) 0.0564(4) 0.055 Uani 1 1 d . . . . .
H57A H 0.006296 0.125957 0.061923 0.066 Uiso 1 1 calc R . . . .
H57B H -0.007954 0.170372 0.068836 0.066 Uiso 1 1 calc R . . . .
C8DA C 0.2254(6) 0.6856(7) 0.1187(4) 0.042 Uani 1 1 d . . . . .
C5CA C -0.0372(8) 0.1488(10) 0.0360(5) 0.076 Uani 1 1 d . . . . .
H5CA H -0.053211 0.130529 0.040769 0.092 Uiso 1 1 calc R . . . .
C3CA C -0.0172(8) 0.1936(10) 0.0005(5) 0.076 Uani 1 1 d . . . . .
H3CA H -0.001483 0.211522 -0.004400 0.091 Uiso 1 1 calc R . . . .
H3CB H -0.037217 0.188416 -0.012527 0.091 Uiso 1 1 calc R . . . .
C2EA C 0.2498(7) 0.2003(8) 0.1605(4) 0.060 Uani 1 1 d . . . . .
H2EA H 0.228373 0.200103 0.148118 0.072 Uiso 1 1 calc R . . . .
H2EB H 0.264985 0.219951 0.155954 0.072 Uiso 1 1 calc R . . . .
C8GA C 0.2275(7) 0.7824(10) 0.1278(5) 0.073 Uani 1 1 d . . . . .
H8GA H 0.219922 0.813228 0.125346 0.088 Uiso 1 1 calc R . . . .
H8GB H 0.249274 0.782012 0.139757 0.088 Uiso 1 1 calc R . . . .
C9GA C 0.2983(6) 0.5886(7) 0.2125(4) 0.044 Uani 1 1 d . . . . .
C8FA C 0.2906(7) 0.7344(9) 0.0260(5) 0.068 Uani 1 1 d . . . . .
H8FA H 0.295092 0.764264 0.021594 0.081 Uiso 1 1 calc R . . . .
H8FB H 0.276061 0.719240 0.012588 0.081 Uiso 1 1 calc R . . . .
C1IA C 0.0328(6) 0.6578(8) 0.0982(4) 0.057 Uani 1 1 d . . . . .
H1IA H 0.022308 0.657597 0.110225 0.069 Uiso 1 1 calc R . . . .
C3EA C 0.2647(8) 0.1525(10) 0.1628(5) 0.076 Uani 1 1 d . . . . .
H3EA H 0.266495 0.140269 0.148637 0.092 Uiso 1 1 calc R . . . .
C7GA C 0.2317(7) 0.7634(10) 0.1053(5) 0.072 Uani 1 1 d . . . . .
H7GA H 0.246433 0.783197 0.100064 0.086 Uiso 1 1 calc R . . . .
C9IA C 0.1056(6) 0.7207(8) 0.0232(4) 0.054 Uani 1 1 d . . . . .
H9IA H 0.103915 0.716206 0.038263 0.065 Uiso 1 1 calc R . . . .
H9IB H 0.091983 0.746558 0.016553 0.065 Uiso 1 1 calc R . . . .
C6GA C 0.2010(7) 0.7543(10) 0.1356(5) 0.075 Uani 1 1 d . . . . .
H6GA H 0.196866 0.766357 0.149107 0.090 Uiso 1 1 calc R . . . .
F11 F 0.4716(9) 0.6874(12) 0.2662(6) 0.091 Uani 0.5 1 d . . P C 2
C7EA C 0.2702(7) 0.1451(10) 0.2121(5) 0.073 Uani 1 1 d . . . . .
H7EA H 0.279777 0.115416 0.215740 0.088 Uiso 1 1 calc R . . . .
H7EB H 0.267252 0.157243 0.225837 0.088 Uiso 1 1 calc R . . . .
C3IA C 0.4547(8) 0.3919(11) 0.1151(5) 0.087 Uani 1 1 d . . . . .
H3IA H 0.458709 0.423579 0.113783 0.104 Uiso 1 1 calc R . . . .
H3IB H 0.475898 0.376551 0.116884 0.104 Uiso 1 1 calc R . . . .
C4GA C 0.1672(7) 0.7461(9) 0.1147(4) 0.064 Uani 1 1 d . . . . .
H4GA H 0.153381 0.723941 0.118967 0.077 Uiso 1 1 calc R . . . .
H4GB H 0.154305 0.773650 0.111256 0.077 Uiso 1 1 calc R . . . .
C0IA C 0.0077(7) 0.6497(10) 0.0760(5) 0.068 Uani 1 1 d . . . . .
H0IA H -0.010147 0.671873 0.073360 0.082 Uiso 1 1 calc R . . . .
H0IB H -0.002545 0.620623 0.076201 0.082 Uiso 1 1 calc R . . . .
F16 F 0.4340(7) 0.5840(9) 0.2839(5) 0.065 Uani 0.5 1 d . . P C 2
C9EA C 0.4454(8) 0.3846(10) 0.1370(6) 0.081 Uani 1 1 d . . . . .
H9EA H 0.463172 0.393755 0.150920 0.097 Uiso 1 1 calc R . . . .
C2IA C 0.4348(8) 0.3356(10) 0.1370(6) 0.089 Uani 1 1 d . . . . .
H2IA H 0.455168 0.317421 0.140699 0.106 Uiso 1 1 calc R . . . .
H2IB H 0.425225 0.331621 0.149129 0.106 Uiso 1 1 calc R . . . .
C0JA C 0.1354(6) 0.2373(7) -0.0255(4) 0.047 Uani 1 1 d . . . . .
H0JA H 0.159229 0.237936 -0.016365 0.056 Uiso 1 1 calc R . . . .
H0JB H 0.133686 0.225148 -0.040269 0.056 Uiso 1 1 calc R . . . .
C9HA C 0.0222(7) 0.6510(8) 0.0551(5) 0.060 Uani 1 1 d . . . . .
H9HA H 0.004368 0.644906 0.040607 0.072 Uiso 1 1 calc R . . . .
C8HA C 0.0492(7) 0.7044(9) 0.0969(5) 0.065 Uani 1 1 d . . . . .
H8HA H 0.031848 0.727289 0.093749 0.078 Uiso 1 1 calc R . . . .
H8HB H 0.066036 0.711105 0.111461 0.078 Uiso 1 1 calc R . . . .
C2FA C 0.3732(9) 0.4882(11) -0.0088(6) 0.092 Uani 1 1 d . . . . .
H2FA H 0.364487 0.479977 -0.024882 0.111 Uiso 1 1 calc R . . . .
C6IA C 0.0003(7) 0.1462(10) 0.0102(5) 0.073 Uani 1 1 d . . . . .
H6IA H 0.006030 0.129386 -0.001532 0.088 Uiso 1 1 calc R . . . .
C8EA C 0.4095(7) 0.4102(10) 0.1328(5) 0.073 Uani 1 1 d . . . . .
H8EA H 0.400903 0.403199 0.145151 0.088 Uiso 1 1 calc R . . . .
H8EB H 0.413229 0.442228 0.132947 0.088 Uiso 1 1 calc R . . . .
C2GA C 0.2501(8) 0.7151(9) 0.1125(5) 0.075 Uani 1 1 d . . . . .
H2GA H 0.255900 0.702227 0.099898 0.090 Uiso 1 1 calc R . . . .
H2GB H 0.270760 0.718391 0.125323 0.090 Uiso 1 1 calc R . . . .
C1GA C 0.2188(7) 0.7048(9) 0.1396(4) 0.062 Uani 1 1 d . . . . .
H1GA H 0.240122 0.706659 0.151915 0.075 Uiso 1 1 calc R . . . .
H1GB H 0.204225 0.684314 0.144240 0.075 Uiso 1 1 calc R . . . .
C7FA C 0.2734(7) 0.7372(9) 0.0434(5) 0.065 Uani 1 1 d . . . . .
H7FA H 0.252298 0.754361 0.037482 0.078 Uiso 1 1 calc R . . . .
C4HA C 0.4365(7) 0.5368(10) 0.2162(5) 0.068 Uani 1 1 d . . . . .
H4HA H 0.442589 0.568529 0.216766 0.082 Uiso 1 1 calc R . . . .
C7IA C 0.0976(7) 0.6809(10) -0.0150(5) 0.068 Uani 1 1 d . . . . .
H7IA H 0.092283 0.651891 -0.022172 0.082 Uiso 1 1 calc R . . . .
H7IB H 0.082213 0.702488 -0.024649 0.082 Uiso 1 1 calc R . . . .
C7HA C 0.0367(7) 0.6977(9) 0.0554(4) 0.061 Uani 1 1 d . . . . .
H7HA H 0.018874 0.719787 0.052967 0.073 Uiso 1 1 calc R . . . .
H7HB H 0.046627 0.700705 0.043335 0.073 Uiso 1 1 calc R . . . .
C0FA C 0.3654(7) 0.1787(9) 0.0908(5) 0.064 Uani 1 1 d . . . . .
H0FA H 0.381221 0.154885 0.090908 0.077 Uiso 1 1 calc R . . . .
H0FB H 0.368220 0.202179 0.080749 0.077 Uiso 1 1 calc R . . . .
C1HA C 0.2865(7) 0.5458(8) 0.2216(4) 0.056 Uani 1 1 d . . . . .
H1HA H 0.262094 0.543338 0.215015 0.067 Uiso 1 1 calc R . . . .
H1HB H 0.296493 0.520125 0.216667 0.067 Uiso 1 1 calc R . . . .
C3HA C 0.3927(8) 0.3248(11) 0.2173(6) 0.091 Uani 1 1 d . . . . .
H3HA H 0.397716 0.352421 0.210867 0.109 Uiso 1 1 calc R . . . .
H3HB H 0.375711 0.331160 0.224474 0.109 Uiso 1 1 calc R . . . .
F35 F 0.4226(9) 0.6318(11) 0.2454(6) 0.089 Uani 0.5 1 d . . P C 2
C4IA C 0.4301(8) 0.3772(10) 0.0941(6) 0.081 Uani 1 1 d . . . . .
H4IA H 0.438269 0.381894 0.081159 0.097 Uiso 1 1 calc R . . . .
C8IA C 0.1445(7) 0.7304(10) 0.0255(5) 0.068 Uani 1 1 d . . . . .
H8IA H 0.153268 0.757289 0.034415 0.082 Uiso 1 1 calc R . . . .
C0HA C 0.2812(7) 0.6285(9) 0.2188(5) 0.067 Uani 1 1 d . . . . .
H0HA H 0.290021 0.655584 0.214290 0.080 Uiso 1 1 calc R . . . .
H0HB H 0.257053 0.627197 0.210674 0.080 Uiso 1 1 calc R . . . .
C5GA C 0.1993(7) 0.7562(10) 0.0866(5) 0.074 Uani 1 1 d . . . . .
H5GA H 0.189296 0.785139 0.081312 0.088 Uiso 1 1 calc R . . . .
H5GB H 0.204150 0.741871 0.074031 0.088 Uiso 1 1 calc R . . . .
C1EA C 0.2434(6) 0.2214(8) 0.1818(4) 0.053 Uani 1 1 d . . . . .
C6HA C 0.0651(7) 0.7056(10) 0.0795(5) 0.067 Uani 1 1 d . . . . .
H6HA H 0.075989 0.734707 0.079681 0.081 Uiso 1 1 calc R . . . .
C3GA C 0.1746(8) 0.7296(10) 0.0926(5) 0.078 Uani 1 1 d . . . . .
H3GA H 0.153677 0.725926 0.079764 0.093 Uiso 1 1 calc R . . . .
C2JA C 0.4626(8) 0.5406(10) 0.1046(5) 0.078 Uani 1 1 d . . . . .
H2JA H 0.469797 0.514230 0.098022 0.093 Uiso 1 1 calc R . . . .
C2HA C 0.3370(7) 0.5931(10) 0.2239(5) 0.070 Uani 1 1 d . . . . .
H2HA H 0.348530 0.567966 0.219836 0.084 Uiso 1 1 calc R . . . .
H2HB H 0.345090 0.620370 0.219056 0.084 Uiso 1 1 calc R . . . .
C6FA C 0.2694(8) 0.5964(10) -0.0646(5) 0.079 Uani 1 1 d . . . . .
H6FA H 0.287111 0.614003 -0.067884 0.095 Uiso 1 1 calc R . . . .
C5IA C 0.2194(9) 0.0818(12) 0.0924(6) 0.098 Uani 1 1 d . . . . .
H5IA H 0.239927 0.094929 0.102654 0.118 Uiso 1 1 calc R . . . .
H5IB H 0.224728 0.051078 0.089893 0.118 Uiso 1 1 calc R . . . .
C4EA C 0.2987(8) 0.1567(11) 0.1819(5) 0.090 Uani 1 1 d . . . . .
H4EA H 0.313262 0.176565 0.176926 0.108 Uiso 1 1 calc R . . . .
H4EB H 0.309497 0.127546 0.184545 0.108 Uiso 1 1 calc R . . . .
C4FA C 0.2468(8) 0.5202(11) -0.0624(5) 0.084 Uani 1 1 d . . . . .
H4FA H 0.252144 0.488447 -0.063050 0.101 Uiso 1 1 calc R . . . .
C3FA C 0.3906(9) 0.5314(11) -0.0068(6) 0.096 Uani 1 1 d . . . . .
H3FA H 0.374664 0.554259 -0.014731 0.115 Uiso 1 1 calc R . . . .
H3FB H 0.408398 0.529502 -0.013638 0.115 Uiso 1 1 calc R . . . .
C9FA C 0.3238(7) 0.7089(9) 0.0357(5) 0.069 Uani 1 1 d . . . . .
H9FA H 0.335971 0.707857 0.024617 0.083 Uiso 1 1 calc R . . . .
C5HA C 0.2850(8) 0.3921(10) 0.2630(5) 0.078 Uani 1 1 d . . . . .
H5HA H 0.269910 0.416889 0.256829 0.093 Uiso 1 1 calc R . . . .
H5HB H 0.271234 0.367655 0.265370 0.093 Uiso 1 1 calc R . . . .
C5EA C 0.2960(8) 0.1749(10) 0.2053(5) 0.077 Uani 1 1 d . . . . .
H5EA H 0.318079 0.176168 0.217331 0.093 Uiso 1 1 calc R . . . .
C6EA C 0.2368(8) 0.1410(10) 0.1948(5) 0.078 Uani 1 1 d . . . . .
H6EA H 0.221832 0.121223 0.199779 0.094 Uiso 1 1 calc R . . . .
C0GA C 0.3448(8) 0.7334(10) 0.0570(5) 0.077 Uani 1 1 d . . . . .
H0GA H 0.366682 0.718945 0.063123 0.093 Uiso 1 1 calc R . . . .
H0GB H 0.348665 0.763823 0.052986 0.093 Uiso 1 1 calc R . . . .
C5FA C 0.2739(9) 0.5465(11) -0.0663(6) 0.101 Uani 1 1 d . . . . .
H5FA H 0.275069 0.539497 -0.081263 0.122 Uiso 1 1 calc R . . . .
H5FB H 0.295370 0.537761 -0.055198 0.122 Uiso 1 1 calc R . . . .
C1FA C 0.3760(7) 0.5501(9) 0.0276(5) 0.070 Uani 1 1 d . . . . .
H1FA H 0.360043 0.572014 0.018793 0.084 Uiso 1 1 calc R . . . .
H1FB H 0.384348 0.559846 0.043355 0.084 Uiso 1 1 calc R . . . .
C0LA C 0.4500(9) 0.2992(12) 0.2214(6) 0.093 Uani 1 1 d . . . . .
H0LA H 0.453627 0.327532 0.215077 0.112 Uiso 1 1 calc R . . . .
H0LB H 0.471373 0.290739 0.232635 0.112 Uiso 1 1 calc R . . . .
C4JA C 0.2036(6) 0.5160(8) 0.2390(4) 0.057 Uani 1 1 d . . . . .
H4JA H 0.225091 0.505216 0.238213 0.068 Uiso 1 1 calc R . . . .
H4JB H 0.197253 0.542282 0.229388 0.068 Uiso 1 1 calc R . . . .
C3MA C 0.0550(6) 0.4684(8) -0.0485(5) 0.057 Uani 1 1 d . . . . .
H3MA H 0.047297 0.476462 -0.035916 0.069 Uiso 1 1 calc R . . . .
H3MB H 0.035229 0.465162 -0.061995 0.069 Uiso 1 1 calc R . . . .
C8MA C 0.3232(7) 0.3348(10) 0.2524(5) 0.073 Uani 1 1 d . . . . .
H8MA H 0.334576 0.327688 0.241425 0.087 Uiso 1 1 calc R . . . .
H8MB H 0.309323 0.309497 0.253479 0.087 Uiso 1 1 calc R . . . .
C9JA C 0.1565(6) 0.6423(8) 0.1825(4) 0.069 Uani 1 1 d D U . . .
C6LA C 0.4847(8) 0.5426(10) 0.1282(5) 0.082 Uani 1 1 d . . . . .
H6LA H 0.507972 0.545853 0.128570 0.099 Uiso 1 1 calc R . . . .
H6LB H 0.482942 0.514689 0.135696 0.099 Uiso 1 1 calc R . . . .
C1KA C 0.2972(7) 0.7602(10) 0.0650(5) 0.074 Uani 1 1 d . . . . .
H1KA H 0.302804 0.789946 0.061233 0.089 Uiso 1 1 calc R . . . .
H1KB H 0.285719 0.762971 0.076263 0.089 Uiso 1 1 calc R . . . .
C9KA C 0.4240(9) 0.3076(12) 0.2346(6) 0.095 Uani 1 1 d . . . . .
H9KA H 0.432930 0.328335 0.247367 0.114 Uiso 1 1 calc R . . . .
C0NA C -0.0533(8) 0.1930(10) 0.0268(6) 0.084 Uani 1 1 d . . . . .
H0NA H -0.057339 0.210605 0.038797 0.101 Uiso 1 1 calc R . . . .
H0NB H -0.074659 0.188512 0.014769 0.101 Uiso 1 1 calc R . . . .
F15 F 0.4836(9) 0.6023(11) 0.2684(6) 0.086 Uani 0.5 1 d . . P C 2
C7JA C 0.1753(9) 0.4551(12) 0.2689(6) 0.093 Uani 1 1 d . . . . .
H7JA H 0.176767 0.429530 0.279001 0.111 Uiso 1 1 calc R . . . .
C3KA C 0.3970(8) 0.4529(11) 0.0037(5) 0.088 Uani 1 1 d . . . . .
H3KA H 0.413237 0.447092 -0.004197 0.106 Uiso 1 1 calc R . . . .
H3KB H 0.384402 0.425573 0.003421 0.106 Uiso 1 1 calc R . . . .
C5KA C 0.4101(8) 0.3177(11) 0.1156(5) 0.080 Uani 1 1 d . . . . .
H5KA H 0.405718 0.285604 0.116204 0.096 Uiso 1 1 calc R . . . .
C1NA C -0.0248(8) 0.1221(11) 0.0180(5) 0.082 Uani 1 1 d . . . . .
H1NA H -0.014921 0.093973 0.024802 0.099 Uiso 1 1 calc R . . . .
H1NB H -0.044361 0.115161 0.004918 0.099 Uiso 1 1 calc R . . . .
C3NA C 0.0216(8) 0.5118(10) 0.1772(5) 0.096 Uani 1 1 d D . . . .
H3NA H 0.013875 0.515185 0.189586 0.115 Uiso 1 1 calc R . . . .
C25 C 0.2221(7) 0.1890(9) 0.1898(5) 0.071 Uani 1 1 d . . . . .
H25A H 0.199834 0.187254 0.178377 0.085 Uiso 1 1 calc R . . . .
H25B H 0.219064 0.200870 0.203580 0.085 Uiso 1 1 calc R . . . .
C3LA C 0.4174(8) 0.6127(10) 0.1019(5) 0.080 Uani 1 1 d . . . . .
H3LA H 0.409687 0.638288 0.108455 0.096 Uiso 1 1 calc R . . . .
H3LB H 0.402840 0.609438 0.086242 0.096 Uiso 1 1 calc R . . . .
C6KA C 0.3974(8) 0.4048(11) 0.0914(6) 0.083 Uani 1 1 d . . . . .
H6KA H 0.402732 0.436320 0.091198 0.100 Uiso 1 1 calc R . . . .
H6KB H 0.380653 0.397566 0.076900 0.100 Uiso 1 1 calc R . . . .
C9LA C 0.2388(8) 0.1275(11) 0.1718(5) 0.088 Uani 1 1 d . . . . .
H9LA H 0.216471 0.131158 0.160706 0.106 Uiso 1 1 calc R . . . .
H9LB H 0.244191 0.095851 0.172439 0.106 Uiso 1 1 calc R . . . .
C7MA C 0.3249(7) 0.4156(10) 0.2421(5) 0.074 Uani 1 1 d . . . . .
H7MA H 0.311990 0.442684 0.236840 0.089 Uiso 1 1 calc R . . . .
H7MB H 0.335888 0.407186 0.231125 0.089 Uiso 1 1 calc R . . . .
C3JA C 0.1758(8) 0.4789(10) 0.2301(5) 0.073 Uani 1 1 d . . . . .
C0KA C 0.3281(7) 0.7345(9) 0.0746(5) 0.070 Uani 1 1 d . . . . .
H0KA H 0.342932 0.749294 0.088270 0.084 Uiso 1 1 calc R . . . .
C4LA C 0.4744(10) 0.6237(13) 0.1262(7) 0.112 Uani 1 1 d . . . . .
H4LA H 0.464565 0.648084 0.132211 0.134 Uiso 1 1 calc R . . . .
H4LB H 0.497502 0.632181 0.127735 0.134 Uiso 1 1 calc R . . . .
C9MA C -0.0264(7) 0.2171(10) 0.0174(5) 0.073 Uani 1 1 d . . . . .
H9MA H -0.036580 0.245381 0.010516 0.088 Uiso 1 1 calc R . . . .
C37 C 0.1341(7) 0.6934(10) -0.0133(5) 0.076 Uani 1 1 d . . . . .
H37 H 0.137357 0.697575 -0.028075 0.091 Uiso 1 1 calc R . . . .
C6NA C 0.0351(9) 0.5663(12) 0.1487(6) 0.096 Uani 1 1 d . . . . .
H6NA H 0.020624 0.589895 0.150964 0.115 Uiso 1 1 calc R . . . .
H6NB H 0.052499 0.580100 0.143626 0.115 Uiso 1 1 calc R . . . .
C6JA C 0.1420(11) 0.5281(13) 0.2505(7) 0.114 Uani 1 1 d . . . . .
H6JA H 0.121123 0.544764 0.248902 0.137 Uiso 1 1 calc R . . . .
C2KA C 0.1499(8) 0.7308(10) 0.0041(5) 0.078 Uani 1 1 d . . . . .
H2KA H 0.174243 0.730383 0.007020 0.094 Uiso 1 1 calc R . . . .
H2KB H 0.141627 0.759180 -0.003113 0.094 Uiso 1 1 calc R . . . .
C0MA C 0.2127(8) 0.5295(11) -0.0809(6) 0.087 Uani 1 1 d . . . . .
H0MA H 0.214116 0.520345 -0.095572 0.104 Uiso 1 1 calc R . . . .
H0MB H 0.195136 0.511912 -0.077913 0.104 Uiso 1 1 calc R . . . .
C5JA C 0.1390(8) 0.5008(10) 0.2270(5) 0.081 Uani 1 1 d . . . . .
H5JA H 0.121894 0.477622 0.224373 0.097 Uiso 1 1 calc R . . . .
H5JB H 0.132577 0.521063 0.214136 0.097 Uiso 1 1 calc R . . . .
C2NA C 0.1613(10) 0.0646(14) 0.0903(7) 0.119 Uani 1 1 d . . . . .
H2NA H 0.144713 0.071135 0.097756 0.143 Uiso 1 1 calc R . . . .
H2NB H 0.161711 0.032596 0.088007 0.143 Uiso 1 1 calc R . . . .
C8KA C 0.4052(9) 0.2829(12) 0.1844(6) 0.103 Uani 1 1 d . . . . .
H8KA H 0.407520 0.310192 0.176632 0.123 Uiso 1 1 calc R . . . .
H8KB H 0.397874 0.259157 0.173207 0.123 Uiso 1 1 calc R . . . .
C1LA C 0.4432(10) 0.2691(13) 0.2048(7) 0.113 Uani 1 1 d . . . . .
H1LA H 0.461888 0.262807 0.198903 0.135 Uiso 1 1 calc R . . . .
C2LA C 0.4040(10) 0.2337(13) 0.2276(7) 0.109 Uani 1 1 d . . . . .
H2LA H 0.398970 0.207349 0.235283 0.130 Uiso 1 1 calc R . . . .
C8JA C 0.1790(9) 0.4394(11) 0.2458(6) 0.094 Uani 1 1 d . . . . .
H8JA H 0.200851 0.425209 0.248508 0.113 Uiso 1 1 calc R . . . .
H8JB H 0.161470 0.417670 0.238669 0.113 Uiso 1 1 calc R . . . .
C5LA C 0.4759(10) 0.5814(12) 0.1416(7) 0.103 Uani 1 1 d . . . . .
H5LA H 0.491269 0.584462 0.157190 0.123 Uiso 1 1 calc R . . . .
C7NA C -0.0112(10) 0.5008(13) 0.1368(6) 0.126 Uani 1 1 d D . . . .
H7NA H -0.030541 0.516310 0.138612 0.151 Uiso 1 1 calc R . . . .
H7NB H -0.019220 0.479033 0.124659 0.151 Uiso 1 1 calc R . . . .
C2MA C 0.2325(9) 0.6052(12) -0.0821(6) 0.101 Uani 1 1 d . . . . .
H2MA H 0.226461 0.635664 -0.079807 0.121 Uiso 1 1 calc R . . . .
H2MB H 0.234254 0.603710 -0.097259 0.121 Uiso 1 1 calc R . . . .
C5NA C 0.0525(9) 0.5423(12) 0.1719(6) 0.102 Uani 1 1 d . . . . .
H5NA H 0.063463 0.563291 0.184179 0.122 Uiso 1 1 calc R . . . .
C7KA C 0.3701(9) 0.2498(11) 0.2088(6) 0.095 Uani 1 1 d . . . . .
H7KA H 0.361300 0.226346 0.197632 0.114 Uiso 1 1 calc R . . . .
H7KB H 0.352995 0.256931 0.215740 0.114 Uiso 1 1 calc R . . . .
C4KA C 0.3817(8) 0.4664(10) 0.0376(6) 0.084 Uani 1 1 d . . . . .
H4KA H 0.370264 0.437722 0.034817 0.100 Uiso 1 1 calc R . . . .
H4KB H 0.389142 0.471949 0.053892 0.100 Uiso 1 1 calc R . . . .
C1MA C 0.2036(9) 0.5762(12) -0.0819(6) 0.096 Uani 1 1 d . . . . .
H1MA H 0.182613 0.583095 -0.094305 0.115 Uiso 1 1 calc R . . . .
C1PA C 0.2074(7) 0.5285(9) 0.2632(5) 0.069 Uani 1 1 d . . . . .
H1PA H 0.226846 0.548282 0.269627 0.083 Uiso 1 1 calc R . . . .
C2PA C 0.2095(9) 0.4863(11) 0.2784(6) 0.096 Uani 1 1 d . . . . .
H2PA H 0.212267 0.495725 0.293840 0.115 Uiso 1 1 calc R . . . .
H2PB H 0.229235 0.468803 0.278749 0.115 Uiso 1 1 calc R . . . .
C0PA C 0.1707(8) 0.5545(11) 0.2610(6) 0.089 Uani 1 1 d . . . . .
H0PA H 0.170682 0.562751 0.276130 0.107 Uiso 1 1 calc R . . . .
H0PB H 0.169171 0.581833 0.252345 0.107 Uiso 1 1 calc R . . . .
C7RA C 0.4302(9) 0.5133(11) 0.0299(6) 0.098 Uani 1 1 d . . . . .
H7RA H 0.439008 0.522064 0.045740 0.117 Uiso 1 1 calc R . . . .
H7RB H 0.448937 0.513884 0.023811 0.117 Uiso 1 1 calc R . . . .
C1QA C 0.3315(8) 0.5478(11) 0.2583(6) 0.093 Uani 1 1 d . . . . .
H1QA H 0.343002 0.522340 0.254585 0.112 Uiso 1 1 calc R . . . .
H1QB H 0.336309 0.548551 0.274696 0.112 Uiso 1 1 calc R . . . .
C5PA C 0.3341(12) 0.3613(15) 0.2945(8) 0.146 Uani 1 1 d . . . . .
H5PA H 0.351447 0.367532 0.308952 0.175 Uiso 1 1 calc R . . . .
H5PB H 0.320314 0.336920 0.297021 0.175 Uiso 1 1 calc R . . . .
C4PA C 0.3096(11) 0.4064(14) 0.2866(8) 0.131 Uani 1 1 d . . . . .
H4PA H 0.298350 0.415871 0.297424 0.157 Uiso 1 1 calc R . . . .
C4RA C 0.1539(8) 0.6485(10) 0.0009(5) 0.077 Uani 1 1 d . . . . .
H4RA H 0.145082 0.621777 -0.007788 0.093 Uiso 1 1 calc R . . . .
H4RB H 0.177948 0.650431 0.002985 0.093 Uiso 1 1 calc R . . . .
F20 F 0.4811(11) 0.6498(14) 0.3029(7) 0.121 Uani 0.5 1 d . . P C 2
C6RA C 0.4059(9) 0.5439(12) 0.0181(6) 0.097 Uani 1 1 d . . . . .
H6RA H 0.417054 0.572972 0.018890 0.116 Uiso 1 1 calc R . . . .
C9PA C 0.2868(10) 0.6300(14) 0.2439(7) 0.114 Uani 1 1 d . . . . .
H9PA H 0.275214 0.655822 0.247693 0.136 Uiso 1 1 calc R . . . .
C7PA C 0.3342(9) 0.4419(12) 0.2821(6) 0.101 Uani 1 1 d . . . . .
H7PA H 0.320992 0.467191 0.274159 0.121 Uiso 1 1 calc R . . . .
H7PB H 0.349341 0.452568 0.296528 0.121 Uiso 1 1 calc R . . . .
C6PA C 0.3514(9) 0.3458(12) 0.2775(6) 0.098 Uani 1 1 d . . . . .
H6PA H 0.364460 0.318602 0.283289 0.118 Uiso 1 1 calc R . . . .
F32 F 0.2480(12) -0.0208(15) 0.1283(8) 0.133 Uani 0.5 1 d . . P . .
C0RA C 0.4262(10) 0.2205(12) 0.2150(7) 0.112 Uani 1 1 d . . . . .
H0RA H 0.413692 0.202173 0.202120 0.134 Uiso 1 1 calc R . . . .
H0RB H 0.444767 0.202819 0.224663 0.134 Uiso 1 1 calc R . . . .
C9OA C 0.0974(10) 0.2097(13) 0.1569(7) 0.031 Uani 0.5 1 d . . P B 1
C4QA C 0.3439(10) 0.5939(13) 0.2496(7) 0.108 Uani 1 1 d . . . . .
H4QA H 0.368447 0.596460 0.257035 0.130 Uiso 1 1 calc R . . . .
C2QA C 0.2773(10) 0.5894(12) 0.2528(7) 0.107 Uani 1 1 d . . . . .
H2QA H 0.252955 0.585603 0.246461 0.128 Uiso 1 1 calc R . . . .
H2QB H 0.283073 0.592173 0.269164 0.128 Uiso 1 1 calc R . . . .
C9NA C 0.0326(9) 0.4487(12) 0.1509(7) 0.117 Uani 1 1 d D . . . .
H9NA H 0.020054 0.434381 0.136693 0.140 Uiso 1 1 calc R . . . .
H9NB H 0.041452 0.425568 0.162229 0.140 Uiso 1 1 calc R . . . .
C3QA C 0.3275(10) 0.6337(14) 0.2564(7) 0.126 Uani 1 1 d . . . . .
H3QA H 0.336110 0.661051 0.251907 0.151 Uiso 1 1 calc R . . . .
H3QB H 0.332654 0.634236 0.272813 0.151 Uiso 1 1 calc R . . . .
C0QA C 0.2960(9) 0.5449(12) 0.2470(6) 0.093 Uani 1 1 d . . . . .
H0QA H 0.286951 0.517907 0.251875 0.112 Uiso 1 1 calc R . . . .
C0OA C 0.0150(10) 0.5365(13) 0.1309(7) 0.113 Uani 1 1 d . . . . .
H0OA H 0.003786 0.552830 0.116823 0.136 Uiso 1 1 calc R . . . .
C8PA C 0.3739(11) 0.3792(13) 0.2743(7) 0.122 Uani 1 1 d . . . . .
H8PA H 0.382349 0.370446 0.262104 0.146 Uiso 1 1 calc R . . . .
H8PB H 0.393140 0.382427 0.288096 0.146 Uiso 1 1 calc R . . . .
F58 F 0.1386(10) 0.8565(11) 0.0435(4) 0.119 Uani 0.5 1 d D . P . .
F61 F 0.1351(14) 0.9254(16) 0.0611(8) 0.209 Uani 0.5 1 d D . P . .
C63 C 0.0483(11) 0.5035(14) 0.1285(7) 0.127 Uani 1 1 d . . . . .
H63A H 0.039825 0.484500 0.115180 0.152 Uiso 1 1 calc R . . . .
H63B H 0.065602 0.522780 0.126178 0.152 Uiso 1 1 calc R . . . .
F64 F 0.2598(12) 0.0300(16) 0.1642(8) 0.139 Uani 0.5 1 d . . P . .
C65 C 0.4170(10) 0.2629(12) 0.2421(7) 0.107 Uani 1 1 d . . . . .
H65A H 0.438225 0.251011 0.252116 0.129 Uiso 1 1 calc R . . . .
H65B H 0.402172 0.266871 0.251172 0.129 Uiso 1 1 calc R . . . .
F66 F 0.4210(9) 0.6738(12) 0.2830(6) 0.097 Uani 0.5 1 d . . P C 2
F69 F 0.1034(8) 0.8800(14) 0.0851(9) 0.149 Uani 0.5 1 d D . P . .
F71 F 0.3121(15) -0.0465(19) 0.1392(10) 0.173 Uani 0.5 1 d . . P . .
C77 C 0.3548(12) 0.4244(15) 0.2683(8) 0.132 Uani 1 1 d . . . . .
H77 H 0.370693 0.447522 0.267022 0.159 Uiso 1 1 calc R . . . .
F78 F 0.3028(12) 0.0274(16) 0.1498(8) 0.158 Uani 0.5 1 d . . P . .
F95 F 0.3266(14) -0.0001(18) 0.1743(9) 0.156 Uani 0.5 1 d . . P . .
C97 C 0.1134(11) 0.2191(14) 0.1818(7) 0.042 Uani 0.5 1 d . . P B 1
H97A H 0.103367 0.245382 0.186192 0.050 Uiso 0.5 1 calc R . P B 1
H97B H 0.137601 0.223930 0.185529 0.050 Uiso 0.5 1 calc R . P B 1
C0TA C 0.1183(8) 0.1275(10) 0.1843(6) 0.081 Uani 1 1 d . . . . .
H0TA H 0.134635 0.107401 0.192662 0.097 Uiso 0.5 1 calc R . P B 1
H0TB H 0.124517 0.125981 0.200910 0.097 Uiso 0.5 1 calc R . P B 2
C4SA C 0.4201(9) 0.3310(12) 0.0954(6) 0.101 Uani 1 1 d . . . . .
H4SA H 0.438754 0.312065 0.095037 0.122 Uiso 1 1 calc R . . . .
H4SB H 0.401140 0.324563 0.081798 0.122 Uiso 1 1 calc R . . . .
C9RA C 0.4563(10) 0.6199(14) 0.1029(7) 0.113 Uani 1 1 d . . . . .
H9RA H 0.458429 0.647411 0.094932 0.136 Uiso 1 1 calc R . . . .
C5SA C 0.3750(8) 0.3494(11) 0.1108(6) 0.094 Uani 1 1 d . . . . .
H5SA H 0.358316 0.340413 0.096549 0.112 Uiso 1 1 calc R . . . .
H5SB H 0.365398 0.344430 0.122837 0.112 Uiso 1 1 calc R . . . .
F7 F -0.0543(11) 0.7226(17) 0.1527(8) 0.151 Uani 0.5 1 d D . P . .
C3UA C 0.1707(8) 0.7151(12) 0.2153(6) 0.135 Uani 1 1 d D U . . .
F9 F 0.0289(10) 0.6764(11) 0.1511(7) 0.114 Uani 0.5 1 d D . P . .
C8RA C 0.4690(11) 0.5788(13) 0.0921(7) 0.129 Uani 1 1 d . . . . .
H8RA H 0.456437 0.576253 0.076046 0.154 Uiso 1 1 calc R . . . .
H8RB H 0.492960 0.581488 0.094103 0.154 Uiso 1 1 calc R . . . .
C7SA C 0.1312(12) 0.0994(15) 0.1485(8) 0.047 Uani 0.5 1 d . . P B 2
H7SA H 0.149917 0.082630 0.146192 0.056 Uiso 0.5 1 calc R . P B 2
F14 F -0.0163(13) 0.6558(17) 0.1730(9) 0.150 Uani 0.5 1 d . . P . .
C2UA C 0.1040(8) 0.6708(11) 0.1917(5) 0.113 Uani 1 1 d D U . . .
H2UA H 0.079506 0.668049 0.188780 0.136 Uiso 1 1 calc R . . . .
C1UA C 0.1248(8) 0.6615(12) 0.2167(5) 0.117 Uani 1 1 d D U . . .
H1UA H 0.120669 0.630967 0.220310 0.140 Uiso 1 1 calc R . . . .
H1UB H 0.116742 0.680983 0.226323 0.140 Uiso 1 1 calc R . . . .
C6SA C 0.1386(11) 0.1531(14) 0.1436(7) 0.040 Uani 0.5 1 d . . P B 2
F21 F -0.0366(13) 0.6694(13) 0.1259(9) 0.163 Uani 0.5 1 d D . P . .
F22 F 0.0098(18) 0.737(2) 0.1765(7) 0.223 Uani 0.5 1 d D . P . .
C6TA C 0.0666(13) 0.1204(18) 0.1575(10) 0.057 Uani 0.5 1 d . . P B 1
H6TA H 0.062743 0.095043 0.166066 0.068 Uiso 0.5 1 calc R . P B 1
H6TB H 0.055272 0.114471 0.141536 0.068 Uiso 0.5 1 calc R . P B 1
C0UA C 0.1634(7) 0.6682(11) 0.2227(6) 0.138 Uani 1 1 d D U . . .
H0UA H 0.175264 0.663170 0.238943 0.165 Uiso 1 1 calc R . . . .
C7TA C 0.1031(10) 0.1245(14) 0.1615(7) 0.036 Uani 0.5 1 d . . P B 1
H7TA H 0.111468 0.098409 0.155469 0.043 Uiso 0.5 1 calc R . P B 1
C1TA C 0.0706(16) 0.1129(19) 0.1433(10) 0.069 Uani 0.5 1 d . . P B 2
H1TA H 0.047967 0.101612 0.134796 0.083 Uiso 0.5 1 calc R . P B 2
C3TA C 0.0659(13) 0.1737(17) 0.1916(9) 0.057 Uani 0.5 1 d . . P B 1
H3TA H 0.059203 0.203664 0.194352 0.069 Uiso 0.5 1 calc R . P B 1
H3TB H 0.058588 0.152566 0.200896 0.069 Uiso 0.5 1 calc R . P B 1
C4TA C 0.0514(14) 0.1603(16) 0.1641(9) 0.056 Uani 0.5 1 d . . P B 1
H4TA H 0.026759 0.156139 0.159490 0.068 Uiso 0.5 1 calc R . P B 1
C5TA C 0.0590(13) 0.2040(17) 0.1533(9) 0.058 Uani 0.5 1 d . . P B 1
H5TA H 0.051113 0.229221 0.159958 0.070 Uiso 0.5 1 calc R . P B 1
H5TB H 0.046586 0.203767 0.137116 0.070 Uiso 0.5 1 calc R . P B 1
C2TA C 0.1051(13) 0.1704(16) 0.1958(9) 0.057 Uani 0.5 1 d . . P B 1
H2TA H 0.117644 0.171953 0.212085 0.069 Uiso 0.5 1 calc R . P B 1
C8TA C 0.1173(6) 0.6404(15) 0.1743(7) 0.177 Uani 1 1 d D U . . .
H8TA H 0.109715 0.609746 0.174360 0.212 Uiso 1 1 calc R . . . .
H8TB H 0.108138 0.651929 0.158949 0.212 Uiso 1 1 calc R . . . .
C9SA C 0.1199(15) 0.1798(18) 0.1756(9) 0.067 Uani 0.5 1 d . . P B 2
H9SA H 0.102875 0.198418 0.178688 0.080 Uiso 0.5 1 calc R . P B 2
H9SB H 0.142128 0.192955 0.182695 0.080 Uiso 0.5 1 calc R . P B 2
C8SA C 0.1384(17) 0.098(2) 0.1762(11) 0.088 Uani 0.5 1 d . . P B 2
H8SA H 0.134700 0.067972 0.180476 0.106 Uiso 0.5 1 calc R . P B 2
H8SB H 0.162085 0.105367 0.183790 0.106 Uiso 0.5 1 calc R . P B 2
C61 C 0.0788(18) 0.096(2) 0.1702(12) 0.092 Uani 0.5 1 d . . P B 2
H61 H 0.066838 0.076504 0.176393 0.111 Uiso 0.5 1 calc R . P B 2
C68 C 0.1517(9) 0.7274(12) 0.1903(6) 0.151 Uani 1 1 d D U . . .
C69 C 0.0723(14) 0.1632(18) 0.1343(10) 0.071 Uani 0.5 1 d . . P B 2
H69A H 0.056648 0.183174 0.138155 0.085 Uiso 0.5 1 calc R . P B 2
H69B H 0.068507 0.164361 0.118067 0.085 Uiso 0.5 1 calc R . P B 2
C72 C 0.1012(15) 0.080(2) 0.1334(11) 0.080 Uani 0.5 1 d . . P B 2
H72A H 0.099802 0.047859 0.136114 0.096 Uiso 0.5 1 calc R . P B 2
H72B H 0.098645 0.084962 0.117589 0.096 Uiso 0.5 1 calc R . P B 2
C74 C 0.1137(9) 0.7151(12) 0.1830(7) 0.146 Uani 1 1 d D U . . .
F75 F -0.0074(10) 0.7479(9) 0.1370(7) 0.209 Uani 0.5 1 d D . P . .
C9TA C 0.1699(11) 0.6295(12) 0.2080(4) 0.238 Uani 1 1 d D U . . .
H9TA H 0.158432 0.602705 0.210524 0.286 Uiso 1 1 calc R . . . .
H9TB H 0.193974 0.623208 0.212537 0.286 Uiso 1 1 calc R . . . .
F13 F 0.0892(13) 0.8706(10) 0.0396(8) 0.165 Uani 0.5 1 d . . P . .
C3VA C 0.1679(10) 0.6904(10) 0.1797(7) 0.183 Uani 1 1 d D U . . .
Ag40 Ag 0.17104(10) 0.26169(13) 0.16147(7) 0.046 Uani 0.5 1 d . . P B 2
Ag41 Ag 0.16511(9) 0.28137(12) 0.16013(6) 0.041 Uani 0.5 1 d . . P B 1
C5MA C 0.4163(10) 0.4651(14) 0.0283(7) 0.116 Uani 1 1 d . . . . .
H5MA H 0.433399 0.443005 0.036189 0.139 Uiso 1 1 calc R . . . .
S91 S 0.1143(3) 0.2380(5) 0.1426(2) 0.051 Uani 0.5 1 d . . P B 2
C7OA C 0.2325(7) 0.2620(9) 0.2795(4) 0.064 Uani 1 1 d . . . . .
H7OA H 0.251787 0.271294 0.275178 0.077 Uiso 1 1 calc R . . . .
H7OB H 0.230373 0.229841 0.277880 0.077 Uiso 1 1 calc R . . . .
C4MA C 0.2005(8) 0.2840(10) 0.2638(5) 0.076 Uani 1 1 d . . . . .
C8OA C 0.2100(5) 0.3355(7) 0.2651(3) 0.037 Uani 1 1 d . . . . .
H8OA H 0.191727 0.351655 0.254133 0.044 Uiso 1 1 calc R . . . .
H8OB H 0.230187 0.339144 0.260691 0.044 Uiso 1 1 calc R . . . .
C7QA C 0.2431(6) 0.3286(8) 0.3047(4) 0.054 Uani 1 1 d . . . . .
H7QA H 0.246813 0.338712 0.320120 0.065 Uiso 1 1 calc R . . . .
H7QB H 0.263869 0.334619 0.301333 0.065 Uiso 1 1 calc R . . . .
C5QA C 0.2168(7) 0.3572(10) 0.2897(5) 0.069 Uani 1 1 d . . . . .
H5QA H 0.223846 0.388503 0.290331 0.082 Uiso 1 1 calc R . . . .
C6QA C 0.1852(7) 0.3509(8) 0.2966(5) 0.061 Uani 1 1 d . . . . .
H6QA H 0.166877 0.368609 0.286597 0.073 Uiso 1 1 calc R . . . .
H6QB H 0.189688 0.361836 0.311964 0.073 Uiso 1 1 calc R . . . .
C125 C 0.0794(9) 0.5005(11) 0.1695(6) 0.093 Uani 1 1 d . . . . .
H12A H 0.100861 0.513041 0.169629 0.112 Uiso 1 1 calc R . . . .
H12B H 0.083608 0.479962 0.182222 0.112 Uiso 1 1 calc R . . . .
C1RA C 0.2386(8) 0.2747(10) 0.3046(5) 0.079 Uani 1 1 d . . . . .
H1RA H 0.258941 0.260193 0.314687 0.094 Uiso 1 1 calc R . . . .
C8QA C 0.1432(9) 0.4803(12) 0.2656(6) 0.101 Uani 1 1 d . . . . .
H8QA H 0.141319 0.487704 0.280344 0.121 Uiso 1 1 calc R . . . .
H8QB H 0.124076 0.461570 0.257637 0.121 Uiso 1 1 calc R . . . .
C8NA C 0.2098(7) 0.2701(10) 0.3132(5) 0.078 Uani 1 1 d . . . . .
H8NA H 0.216104 0.281816 0.328577 0.093 Uiso 1 1 calc R . . . .
H8NB H 0.204203 0.238777 0.313671 0.093 Uiso 1 1 calc R . . . .
C148 C 0.1720(5) 0.2784(7) 0.2734(3) 0.035 Uani 1 1 d . . . . .
H14A H 0.151497 0.288983 0.261996 0.042 Uiso 1 1 calc R . . . .
H14B H 0.169109 0.246568 0.275090 0.042 Uiso 1 1 calc R . . . .
C5RA C 0.3904(8) 0.6989(11) 0.1692(5) 0.086 Uani 1 1 d D U . . .
C0SA C 0.4051(9) 0.6591(11) 0.1840(5) 0.106 Uani 1 1 d D U . . .
H0SA H 0.404012 0.632730 0.174711 0.128 Uiso 1 1 calc R . . . .
H0SB H 0.392638 0.653195 0.194429 0.128 Uiso 1 1 calc R . . . .
C2SA C 0.4135(11) 0.7058(12) 0.1542(6) 0.168 Uani 1 1 d D U . . .
H2SA H 0.412547 0.679577 0.144804 0.202 Uiso 1 1 calc R . . . .
H2SB H 0.405612 0.731258 0.144185 0.202 Uiso 1 1 calc R . . . .
C6UA C 0.4427(9) 0.6707(11) 0.1975(6) 0.107 Uani 1 1 d . U . . .
H6UA H 0.451928 0.645676 0.207815 0.128 Uiso 1 1 calc R . . . .
C4UA C 0.4303(10) 0.7548(11) 0.1964(6) 0.116 Uani 1 1 d . U . . .
H4UA H 0.434914 0.782180 0.205575 0.140 Uiso 1 1 calc R . . . .
C3SA C 0.3936(17) 0.7509(14) 0.1838(8) 0.242 Uani 1 1 d D U . . .
H3SA H 0.385883 0.775341 0.173150 0.290 Uiso 1 1 calc R . . . .
H3SB H 0.380496 0.750466 0.194119 0.290 Uiso 1 1 calc R . . . .
C254 C 0.0090(9) 0.4786(11) 0.1584(5) 0.112 Uani 1 1 d D . . . .
H254 H -0.006669 0.458863 0.162736 0.134 Uiso 1 1 calc R . . . .
C4NA C 0.4432(6) 0.7119(7) 0.2123(4) 0.050 Uani 1 1 d . U . . .
H4NA H 0.466068 0.717060 0.222467 0.060 Uiso 1 1 calc R . . . .
H4NB H 0.428618 0.706899 0.221429 0.060 Uiso 1 1 calc R . . . .
C75 C 0.4646(6) 0.6769(8) 0.1839(4) 0.050 Uani 1 1 d . U . . .
H75A H 0.487644 0.683426 0.193459 0.060 Uiso 1 1 calc R . . . .
H75B H 0.464870 0.650426 0.174949 0.060 Uiso 1 1 calc R . . . .
C99 C 0.4503(6) 0.7138(7) 0.1696(4) 0.050 Uani 1 1 d . U . . .
H99 H 0.464126 0.719200 0.159796 0.060 Uiso 1 1 calc R . . . .
C241 C 0.4473(6) 0.7557(8) 0.1805(4) 0.050 Uani 1 1 d . U . . .
H24C H 0.470028 0.767133 0.187931 0.060 Uiso 1 1 calc R . . . .
H24D H 0.435852 0.776914 0.168681 0.060 Uiso 1 1 calc R . . . .
C1JA C 0.1735(6) 0.2998(8) 0.2954(4) 0.050 Uani 1 1 d . . . . .
H1JA H 0.153019 0.295237 0.299508 0.060 Uiso 1 1 calc R . . . .
C7LA C 0.0732(6) 0.3420(8) 0.2069(4) 0.050 Uani 1 1 d . . . B 1
C6MA C 0.0850(6) 0.3768(8) 0.2238(4) 0.050 Uani 1 1 d . . . B 1
H6MA H 0.087015 0.404382 0.216164 0.060 Uiso 1 1 calc R . . B 1
H6MB H 0.107512 0.368919 0.233792 0.060 Uiso 1 1 calc R . . B 1
C4OA C 0.0115(6) 0.3421(8) 0.2085(4) 0.050 Uani 1 1 d . . . B 1
H4OA H -0.013004 0.341197 0.200541 0.060 Uiso 1 1 calc R . . B 1
C5OA C 0.0252(6) 0.3860(8) 0.2191(4) 0.050 Uani 1 1 d . . . B 1
H5OA H 0.008271 0.399525 0.224656 0.060 Uiso 1 1 calc R . . B 1
H5OB H 0.027681 0.405213 0.207172 0.060 Uiso 1 1 calc R . . B 1
C3OA C 0.0605(6) 0.3858(8) 0.2394(4) 0.050 Uani 1 1 d . . . B 1
H3OA H 0.065579 0.412335 0.249183 0.060 Uiso 1 1 calc R . . B 1
C2OA C 0.0556(6) 0.2990(8) 0.2375(4) 0.050 Uani 1 1 d . . . B 1
H2OA H 0.058187 0.272281 0.246956 0.060 Uiso 1 1 calc R . . B 1
C1OA C 0.0743(6) 0.2969(8) 0.2211(4) 0.050 Uani 1 1 d . . . B 1
H1OA H 0.065114 0.272756 0.210481 0.060 Uiso 1 1 calc R . . B 1
H1OB H 0.097839 0.289751 0.229276 0.060 Uiso 1 1 calc R . . B 1
C6OA C 0.0249(6) 0.3070(8) 0.2255(4) 0.050 Uani 1 1 d . . . B 1
H6OA H 0.012863 0.310688 0.236339 0.060 Uiso 1 1 calc R . . B 1
H6OB H 0.016626 0.279313 0.217514 0.060 Uiso 1 1 calc R . . B 1
C3PA C 0.0670(6) 0.3422(7) 0.2511(4) 0.050 Uani 1 1 d . . . B 1
H3PA H 0.056366 0.342785 0.262903 0.060 Uiso 1 1 calc R . . B 1
H3PB H 0.091240 0.339883 0.258780 0.060 Uiso 1 1 calc R . . B 1
C8LA C 0.0360(6) 0.3411(8) 0.1920(4) 0.050 Uani 1 1 d . . . B 1
H8LA H 0.031381 0.314335 0.182729 0.060 Uiso 1 1 calc R . . B 1
H8LB H 0.031031 0.366825 0.181936 0.060 Uiso 1 1 calc R . . B 1
C3RA C -0.0343(5) 0.3036(8) 0.0846(3) 0.050 Uani 1 1 d D . . . .
H3RC H -0.028874 0.327355 0.075806 0.060 Uiso 0.5 1 calc R . P D 2
H3RD H -0.029747 0.275542 0.078344 0.060 Uiso 0.5 1 calc R . P D 2
H3RA H -0.028970 0.317882 0.072219 0.060 Uiso 0.5 1 calc R . P E 1
H3RB H -0.026529 0.272835 0.085852 0.060 Uiso 0.5 1 calc R . P E 1
C9QA C -0.0094(7) 0.3072(9) 0.1095(4) 0.050 Uani 0.5 1 d D . P B 2
C2RA C -0.0181(9) 0.3504(10) 0.1205(6) 0.050 Uani 0.5 1 d D . P B 2
H2RA H -0.012500 0.376176 0.112937 0.060 Uiso 0.5 1 calc R . P B 2
H2RB H -0.003934 0.351440 0.136306 0.060 Uiso 0.5 1 calc R . P B 2
C1SA C -0.0132(8) 0.2656(10) 0.1233(5) 0.050 Uani 0.5 1 d D . P B 2
H1SA H 0.002328 0.267239 0.138795 0.060 Uiso 0.5 1 calc R . P B 2
H1SB H -0.008617 0.238419 0.116329 0.060 Uiso 0.5 1 calc R . P B 2
C7UA C -0.0729(5) 0.3057(7) 0.0809(3) 0.050 Uani 1 1 d D . . . .
H7UA H -0.087824 0.302956 0.065060 0.060 Uiso 1 1 calc R . . F 2
C0VA C -0.0562(8) 0.3542(9) 0.1193(5) 0.050 Uani 0.5 1 d D . P B 2
H0VA H -0.061246 0.381664 0.126097 0.060 Uiso 0.5 1 calc R . P B 2
C9UA C -0.0650(6) 0.3120(7) 0.1297(3) 0.050 Uani 1 1 d D . . . .
H9UB H -0.089450 0.309710 0.125238 0.060 Uiso 0.5 1 calc R . P B 2
H9UC H -0.056420 0.315029 0.146122 0.060 Uiso 0.5 1 calc R . P B 2
H9UA H -0.070833 0.299636 0.142527 0.060 Uiso 0.5 1 calc R . P B 1
C8UA C -0.0735(11) 0.2648(9) 0.0972(5) 0.050 Uani 0.5 1 d D . P B 2
H8UA H -0.096777 0.260719 0.096784 0.060 Uiso 0.5 1 calc R . P B 2
H8UB H -0.067180 0.238162 0.090630 0.060 Uiso 0.5 1 calc R . P B 2
C5UA C -0.0506(8) 0.2668(9) 0.1230(5) 0.050 Uani 0.5 1 d D . P B 2
H5UA H -0.055419 0.241520 0.131465 0.060 Uiso 0.5 1 calc R . P B 2
C217 C -0.0803(10) 0.3460(10) 0.0944(5) 0.050 Uani 0.5 1 d D . P B 2
H21C H -0.103127 0.342346 0.095040 0.060 Uiso 0.5 1 calc R . P B 2
H21D H -0.080295 0.372868 0.085730 0.060 Uiso 0.5 1 calc R . P B 2
C2VA C -0.0274(12) 0.3047(16) 0.1258(8) 0.050 Uani 0.5 1 d . . P B 1
C4VA C -0.0244(12) 0.3809(15) 0.1070(8) 0.050 Uani 0.5 1 d . . P B 1
H4VA H -0.011966 0.395948 0.121021 0.060 Uiso 0.5 1 calc R . P B 1
H4VB H -0.018450 0.394374 0.094554 0.060 Uiso 0.5 1 calc R . P B 1
C5VA C -0.0610(12) 0.3833(16) 0.1027(8) 0.050 Uani 0.5 1 d . . P B 1
H5VA H -0.066372 0.415245 0.101020 0.060 Uiso 0.5 1 calc R . P B 1
C6VA C -0.0820(13) 0.3604(15) 0.0763(8) 0.050 Uani 0.5 1 d . . P B 1
H6VA H -0.106244 0.365756 0.071914 0.060 Uiso 0.5 1 calc R . P B 1
H6VB H -0.073453 0.372344 0.064758 0.060 Uiso 0.5 1 calc R . P B 1
C7VA C -0.0877(12) 0.2976(16) 0.0990(8) 0.050 Uani 0.5 1 d . . P B 1
C1VA C -0.0168(13) 0.3304(17) 0.1085(8) 0.050 Uani 0.5 1 d . . P B 1
S76 S 0.0342(4) 0.3099(5) 0.1104(3) 0.050 Uani 0.5 1 d . . P B 2
C98 C -0.0773(13) 0.3677(16) 0.1179(8) 0.050 Uani 0.5 1 d . . P B 1
F2 F 0.1621(4) 0.8611(7) 0.0862(3) 0.050 Uani 0.5 1 d D . P . .
F1AA F 0.1159(6) 0.8065(5) 0.0646(4) 0.050 Uani 0.5 1 d D . P . .
F0AA F 0.2711(6) -0.0593(6) 0.1615(4) 0.050 Uani 0.5 1 d D . P . .

loop_
_atom_site_aniso_label
_atom_site_aniso_U_11
_atom_site_aniso_U_22
_atom_site_aniso_U_33
_atom_site_aniso_U_23
_atom_site_aniso_U_13
_atom_site_aniso_U_12
Au1 0.028 0.028 0.028 0.000 0.009 0.000
Au2 0.026 0.026 0.026 0.000 0.008 0.000
Au3 0.027 0.027 0.027 0.000 0.009 0.000
Ag4 0.024 0.024 0.024 0.000 0.008 0.000
Ag5 0.029 0.029 0.029 0.000 0.009 0.000
Ag6 0.027 0.027 0.027 0.000 0.009 0.000
Ag7 0.033 0.033 0.033 0.000 0.011 0.000
Ag8 0.030 0.030 0.030 0.000 0.010 0.000
Ag9 0.029 0.029 0.029 0.000 0.010 0.000
Ag10 0.031 0.031 0.031 0.000 0.010 0.000
Ag11 0.037 0.037 0.037 0.000 0.012 0.000
Ag12 0.035 0.035 0.035 0.000 0.011 0.000
Ag13 0.029 0.029 0.029 0.000 0.010 0.000
Ag14 0.034 0.034 0.034 0.000 0.011 0.000
Ag15 0.031 0.031 0.031 0.000 0.010 0.000
Ag16 0.033 0.033 0.033 0.000 0.011 0.000
Ag17 0.031 0.031 0.031 0.000 0.010 0.000
Ag18 0.044 0.044 0.044 0.000 0.014 0.000
Ag19 0.038 0.038 0.038 0.000 0.012 0.000
Ag20 0.038 0.038 0.038 0.000 0.012 0.000
Ag21 0.040 0.040 0.040 0.000 0.013 0.000
Ag22 0.044 0.044 0.044 0.000 0.014 0.000
Ag23 0.030 0.030 0.030 0.000 0.010 0.000
Ag24 0.045 0.045 0.045 0.000 0.015 0.000
Ag25 0.038 0.038 0.038 0.000 0.012 0.000
Ag26 0.037 0.037 0.037 0.000 0.012 0.000
Ag27 0.048 0.048 0.048 0.000 0.016 0.000
Ag28 0.038 0.038 0.038 0.000 0.012 0.000
Ag29 0.040 0.040 0.040 0.000 0.013 0.000
Ag30 0.044 0.044 0.044 0.000 0.014 0.000
Ag31 0.045 0.045 0.045 0.000 0.015 0.000
Ag32 0.045 0.045 0.045 0.000 0.015 0.000
Ag33 0.044 0.044 0.044 0.000 0.014 0.000
Ag34 0.040 0.040 0.040 0.000 0.013 0.000
Ag35 0.050 0.050 0.050 0.000 0.016 0.000
Ag36 0.045 0.045 0.045 0.000 0.015 0.000
Ag37 0.054 0.054 0.054 0.000 0.018 0.000
Ag38 0.048 0.048 0.048 0.000 0.016 0.000
Ag39 0.050 0.050 0.050 0.000 0.016 0.000
Ag3A 0.053 0.053 0.053 0.000 0.017 0.000
Ag2A 0.052 0.052 0.052 0.000 0.017 0.000
Ag42 0.054 0.054 0.054 0.000 0.018 0.000
Ag43 0.074 0.074 0.074 0.000 0.024 0.000
Ag44 0.058 0.058 0.058 0.000 0.019 0.000
Ag45 0.061 0.061 0.061 0.000 0.020 0.000
Ag46 0.070 0.070 0.070 0.000 0.023 0.000
Ag47 0.078 0.078 0.078 0.000 0.025 0.000
S12 0.037 0.037 0.037 0.000 0.012 0.000
Ag55 0.041 0.041 0.041 0.000 0.013 0.000
Cl15 0.032 0.032 0.032 0.000 0.010 0.000
S25 0.030 0.030 0.030 0.000 0.010 0.000
S27 0.033 0.033 0.033 0.000 0.011 0.000
Cl59 0.040 0.040 0.040 0.000 0.013 0.000
Cl19 0.035 0.035 0.035 0.000 0.011 0.000
S26 0.038 0.038 0.038 0.000 0.012 0.000
Cl20 0.037 0.037 0.037 0.000 0.012 0.000
Cl63 0.030 0.030 0.030 0.000 0.010 0.000
S31 0.042 0.042 0.042 0.000 0.014 0.000
S21 0.040 0.040 0.040 0.000 0.013 0.000
S32 0.042 0.042 0.042 0.000 0.014 0.000
S7 0.046 0.046 0.046 0.000 0.015 0.000
Cl68 0.041 0.041 0.041 0.000 0.013 0.000
S14 0.052 0.052 0.052 0.000 0.017 0.000
S22 0.050 0.050 0.050 0.000 0.016 0.000
Ag3 0.039 0.039 0.039 0.000 0.013 0.000
S24 0.050 0.050 0.050 0.000 0.016 0.000
Ag 0.051 0.051 0.051 0.000 0.017 0.000
Ag0A 0.040 0.040 0.040 0.000 0.013 0.000
Ag1 0.037 0.037 0.037 0.000 0.012 0.000
S10 0.043 0.043 0.043 0.000 0.014 0.000
S8 0.067 0.067 0.067 0.000 0.022 0.000
S5 0.068 0.068 0.068 0.000 0.022 0.000
Ag66 0.048 0.048 0.048 0.000 0.016 0.000
S13 0.036 0.036 0.036 0.000 0.012 0.000
S18 0.044 0.044 0.044 0.000 0.014 0.000
S29 0.043 0.043 0.043 0.000 0.014 0.000
Cl8 0.035 0.035 0.035 0.000 0.011 0.000
S30 0.041 0.041 0.041 0.000 0.013 0.000
S11 0.046 0.046 0.046 0.000 0.015 0.000
S23 0.037 0.037 0.037 0.000 0.012 0.000
S17 0.037 0.037 0.037 0.000 0.012 0.000
S9 0.052 0.052 0.052 0.000 0.017 0.000
S6 0.064 0.064 0.064 0.000 0.021 0.000
S28 0.064 0.064 0.064 0.000 0.021 0.000
S16 0.094 0.094 0.094 0.000 0.031 0.000
S3 0.033 0.033 0.033 0.000 0.011 0.000
S1 0.083 0.083 0.083 0.000 0.027 0.000
S2 0.035 0.035 0.035 0.000 0.011 0.000
S4 0.040 0.040 0.040 0.000 0.013 0.000
Sb1 0.055 0.055 0.055 0.000 0.018 0.000
Sb2 0.093 0.093 0.093 0.000 0.030 0.000
Sb3 0.089 0.089 0.089 0.000 0.029 0.000
Sb4 0.095 0.095 0.095 0.000 0.031 0.000
C1 0.029 0.029 0.029 0.000 0.009 0.000
C2 0.027 0.027 0.027 0.000 0.009 0.000
C3 0.025 0.025 0.025 0.000 0.008 0.000
C4 0.028 0.028 0.028 0.000 0.009 0.000
C5 0.034 0.034 0.034 0.000 0.011 0.000
C6 0.033 0.033 0.033 0.000 0.011 0.000
C7 0.040 0.040 0.040 0.000 0.013 0.000
C9 0.033 0.033 0.033 0.000 0.011 0.000
C10 0.038 0.038 0.038 0.000 0.012 0.000
C11 0.038 0.038 0.038 0.000 0.012 0.000
C12 0.040 0.040 0.040 0.000 0.013 0.000
C13 0.053 0.053 0.053 0.000 0.017 0.000
C14 0.030 0.030 0.030 0.000 0.010 0.000
C16 0.031 0.031 0.031 0.000 0.010 0.000
C17 0.043 0.043 0.043 0.000 0.014 0.000
C18 0.039 0.039 0.039 0.000 0.013 0.000
C19 0.057 0.057 0.057 0.000 0.018 0.000
C20 0.039 0.039 0.039 0.000 0.013 0.000
C21 0.044 0.044 0.044 0.000 0.014 0.000
C22 0.052 0.052 0.052 0.000 0.017 0.000
C23 0.047 0.047 0.047 0.000 0.015 0.000
C24 0.043 0.043 0.043 0.000 0.014 0.000
C26 0.039 0.039 0.039 0.000 0.013 0.000
C28 0.047 0.047 0.047 0.000 0.015 0.000
C29 0.050 0.050 0.050 0.000 0.016 0.000
C30 0.035 0.035 0.035 0.000 0.011 0.000
C31 0.057 0.057 0.057 0.000 0.019 0.000
C32 0.057 0.057 0.057 0.000 0.019 0.000
C33 0.049 0.049 0.049 0.000 0.016 0.000
C34 0.047 0.047 0.047 0.000 0.015 0.000
C35 0.033 0.033 0.033 0.000 0.011 0.000
C36 0.062 0.062 0.062 0.000 0.020 0.000
C39 0.049 0.049 0.049 0.000 0.016 0.000
C40 0.049 0.049 0.049 0.000 0.016 0.000
C41 0.054 0.054 0.054 0.000 0.018 0.000
C42 0.045 0.045 0.045 0.000 0.014 0.000
C43 0.062 0.062 0.062 0.000 0.020 0.000
C44 0.034 0.034 0.034 0.000 0.011 0.000
C45 0.041 0.041 0.041 0.000 0.013 0.000
C46 0.049 0.049 0.049 0.000 0.016 0.000
C47 0.037 0.037 0.037 0.000 0.012 0.000
C48 0.046 0.046 0.046 0.000 0.015 0.000
C49 0.047 0.047 0.047 0.000 0.015 0.000
C50 0.037 0.037 0.037 0.000 0.012 0.000
C51 0.042 0.042 0.042 0.000 0.014 0.000
C52 0.028 0.028 0.028 0.000 0.009 0.000
C53 0.056 0.056 0.056 0.000 0.018 0.000
C54 0.049 0.049 0.049 0.000 0.016 0.000
C55 0.035 0.035 0.035 0.000 0.012 0.000
C58 0.073 0.073 0.073 0.000 0.024 0.000
C59 0.048 0.048 0.048 0.000 0.016 0.000
C60 0.038 0.038 0.038 0.000 0.012 0.000
C7BA 0.031 0.031 0.031 0.000 0.010 0.000
C0CA 0.049 0.049 0.049 0.000 0.016 0.000
C9BA 0.034 0.034 0.034 0.000 0.011 0.000
C0EA 0.058 0.058 0.058 0.000 0.019 0.000
C8CA 0.051 0.051 0.051 0.000 0.016 0.000
C6CA 0.048 0.048 0.048 0.000 0.016 0.000
C4BA 0.062 0.062 0.062 0.000 0.020 0.000
C8 0.038 0.038 0.038 0.000 0.012 0.000
C7CA 0.046 0.046 0.046 0.000 0.015 0.000
C1AA 0.057 0.057 0.057 0.000 0.019 0.000
C3BA 0.074 0.074 0.074 0.000 0.024 0.000
C0AA 0.050 0.050 0.050 0.000 0.016 0.000
C3DA 0.049 0.049 0.049 0.000 0.016 0.000
C4AA 0.058 0.058 0.058 0.000 0.019 0.000
C15 0.055 0.055 0.055 0.000 0.018 0.000
C9CA 0.046 0.046 0.046 0.000 0.015 0.000
C7AA 0.061 0.061 0.061 0.000 0.020 0.000
C3AA 0.071 0.071 0.071 0.000 0.023 0.000
C6AA 0.059 0.059 0.059 0.000 0.019 0.000
C9AA 0.048 0.048 0.048 0.000 0.016 0.000
C1CA 0.049 0.049 0.049 0.000 0.016 0.000
C4CA 0.065 0.065 0.065 0.000 0.021 0.000
C9DA 0.060 0.060 0.060 0.000 0.020 0.000
C27 0.052 0.052 0.052 0.000 0.017 0.000
C2CA 0.059 0.059 0.059 0.000 0.019 0.000
C8AA 0.060 0.060 0.060 0.000 0.020 0.000
C8BA 0.040 0.040 0.040 0.000 0.013 0.000
C2DA 0.051 0.051 0.051 0.000 0.017 0.000
C0DA 0.055 0.055 0.055 0.000 0.018 0.000
C4DA 0.059 0.059 0.059 0.000 0.019 0.000
C0BA 0.052 0.052 0.052 0.000 0.017 0.000
C1BA 0.060 0.060 0.060 0.000 0.019 0.000
C38 0.074 0.074 0.074 0.000 0.024 0.000
C7DA 0.046 0.046 0.046 0.000 0.015 0.000
C2BA 0.064 0.064 0.064 0.000 0.021 0.000
C6BA 0.067 0.067 0.067 0.000 0.022 0.000
C5AA 0.064 0.064 0.064 0.000 0.021 0.000
C2AA 0.066 0.066 0.066 0.000 0.021 0.000
C5DA 0.061 0.061 0.061 0.000 0.020 0.000
C1DA 0.061 0.061 0.061 0.000 0.020 0.000
C5BA 0.076 0.076 0.076 0.000 0.025 0.000
C6DA 0.060 0.060 0.060 0.000 0.020 0.000
C56 0.083 0.083 0.083 0.000 0.027 0.000
C57 0.055 0.055 0.055 0.000 0.018 0.000
C8DA 0.042 0.042 0.042 0.000 0.014 0.000
C5CA 0.076 0.076 0.076 0.000 0.025 0.000
C3CA 0.076 0.076 0.076 0.000 0.025 0.000
C2EA 0.060 0.060 0.060 0.000 0.019 0.000
C8GA 0.073 0.073 0.073 0.000 0.024 0.000
C9GA 0.044 0.044 0.044 0.000 0.014 0.000
C8FA 0.068 0.068 0.068 0.000 0.022 0.000
C1IA 0.057 0.057 0.057 0.000 0.019 0.000
C3EA 0.077 0.077 0.077 0.000 0.025 0.000
C7GA 0.072 0.072 0.072 0.000 0.023 0.000
C9IA 0.054 0.054 0.054 0.000 0.018 0.000
C6GA 0.075 0.075 0.075 0.000 0.024 0.000
F11 0.091 0.091 0.091 0.000 0.030 0.000
C7EA 0.073 0.073 0.073 0.000 0.024 0.000
C3IA 0.087 0.087 0.087 0.000 0.028 0.000
C4GA 0.064 0.064 0.064 0.000 0.021 0.000
C0IA 0.068 0.068 0.068 0.000 0.022 0.000
F16 0.065 0.065 0.065 0.000 0.021 0.000
C9EA 0.081 0.081 0.081 0.000 0.026 0.000
C2IA 0.089 0.089 0.089 0.000 0.029 0.000
C0JA 0.047 0.047 0.047 0.000 0.015 0.000
C9HA 0.060 0.060 0.060 0.000 0.020 0.000
C8HA 0.065 0.065 0.065 0.000 0.021 0.000
C2FA 0.092 0.092 0.092 0.000 0.030 0.000
C6IA 0.073 0.073 0.073 0.000 0.024 0.000
C8EA 0.073 0.073 0.073 0.000 0.024 0.000
C2GA 0.075 0.075 0.075 0.000 0.024 0.000
C1GA 0.062 0.062 0.062 0.000 0.020 0.000
C7FA 0.065 0.065 0.065 0.000 0.021 0.000
C4HA 0.068 0.068 0.068 0.000 0.022 0.000
C7IA 0.068 0.068 0.068 0.000 0.022 0.000
C7HA 0.061 0.061 0.061 0.000 0.020 0.000
C0FA 0.064 0.064 0.064 0.000 0.021 0.000
C1HA 0.056 0.056 0.056 0.000 0.018 0.000
C3HA 0.091 0.091 0.091 0.000 0.029 0.000
F35 0.089 0.089 0.089 0.000 0.029 0.000
C4IA 0.081 0.081 0.081 0.000 0.026 0.000
C8IA 0.068 0.068 0.068 0.000 0.022 0.000
C0HA 0.067 0.067 0.067 0.000 0.022 0.000
C5GA 0.074 0.074 0.074 0.000 0.024 0.000
C1EA 0.053 0.053 0.053 0.000 0.017 0.000
C6HA 0.067 0.067 0.067 0.000 0.022 0.000
C3GA 0.078 0.078 0.078 0.000 0.025 0.000
C2JA 0.078 0.078 0.078 0.000 0.025 0.000
C2HA 0.070 0.070 0.070 0.000 0.023 0.000
C6FA 0.079 0.079 0.079 0.000 0.026 0.000
C5IA 0.098 0.098 0.098 0.000 0.032 0.000
C4EA 0.090 0.090 0.090 0.000 0.029 0.000
C4FA 0.084 0.084 0.084 0.000 0.027 0.000
C3FA 0.096 0.096 0.096 0.000 0.031 0.000
C9FA 0.069 0.069 0.069 0.000 0.022 0.000
C5HA 0.078 0.078 0.078 0.000 0.025 0.000
C5EA 0.077 0.077 0.077 0.000 0.025 0.000
C6EA 0.078 0.078 0.078 0.000 0.025 0.000
C0GA 0.077 0.077 0.077 0.000 0.025 0.000
C5FA 0.101 0.101 0.101 0.000 0.033 0.000
C1FA 0.070 0.070 0.070 0.000 0.023 0.000
C0LA 0.093 0.093 0.093 0.000 0.030 0.000
C4JA 0.057 0.057 0.057 0.000 0.018 0.000
C3MA 0.057 0.057 0.057 0.000 0.019 0.000
C8MA 0.073 0.073 0.073 0.000 0.024 0.000
C9JA 0.069 0.069 0.069 0.000 0.023 0.000
C6LA 0.082 0.082 0.082 0.000 0.027 0.000
C1KA 0.074 0.074 0.074 0.000 0.024 0.000
C9KA 0.095 0.095 0.095 0.000 0.031 0.000
C0NA 0.084 0.084 0.084 0.000 0.027 0.000
F15 0.086 0.086 0.086 0.000 0.028 0.000
C7JA 0.093 0.093 0.093 0.000 0.030 0.000
C3KA 0.088 0.088 0.088 0.000 0.029 0.000
C5KA 0.080 0.080 0.080 0.000 0.026 0.000
C1NA 0.082 0.082 0.082 0.000 0.027 0.000
C3NA 0.096 0.096 0.096 0.000 0.031 0.000
C25 0.071 0.071 0.071 0.000 0.023 0.000
C3LA 0.080 0.080 0.080 0.000 0.026 0.000
C6KA 0.083 0.083 0.083 0.000 0.027 0.000
C9LA 0.088 0.088 0.088 0.000 0.029 0.000
C7MA 0.074 0.074 0.074 0.000 0.024 0.000
C3JA 0.073 0.073 0.073 0.000 0.024 0.000
C0KA 0.070 0.070 0.070 0.000 0.023 0.000
C4LA 0.112 0.112 0.112 0.000 0.036 0.000
C9MA 0.073 0.073 0.073 0.000 0.024 0.000
C37 0.076 0.076 0.076 0.000 0.025 0.000
C6NA 0.096 0.096 0.096 0.000 0.031 0.000
C6JA 0.114 0.114 0.114 0.000 0.037 0.000
C2KA 0.078 0.078 0.078 0.000 0.025 0.000
C0MA 0.087 0.087 0.087 0.000 0.028 0.000
C5JA 0.081 0.081 0.081 0.000 0.026 0.000
C2NA 0.119 0.119 0.119 0.000 0.039 0.000
C8KA 0.103 0.103 0.103 0.000 0.033 0.000
C1LA 0.113 0.113 0.113 0.000 0.037 0.000
C2LA 0.109 0.109 0.109 0.000 0.035 0.000
C8JA 0.094 0.094 0.094 0.000 0.031 0.000
C5LA 0.103 0.103 0.103 0.000 0.033 0.000
C7NA 0.126 0.126 0.126 0.000 0.041 0.000
C2MA 0.101 0.101 0.101 0.000 0.033 0.000
C5NA 0.102 0.102 0.102 0.000 0.033 0.000
C7KA 0.095 0.095 0.095 0.000 0.031 0.000
C4KA 0.084 0.084 0.084 0.000 0.027 0.000
C1MA 0.096 0.096 0.096 0.000 0.031 0.000
C1PA 0.069 0.069 0.069 0.000 0.023 0.000
C2PA 0.096 0.096 0.096 0.000 0.031 0.000
C0PA 0.089 0.089 0.089 0.000 0.029 0.000
C7RA 0.098 0.098 0.098 0.000 0.032 0.000
C1QA 0.093 0.093 0.093 0.000 0.030 0.000
C5PA 0.146 0.146 0.146 0.000 0.047 0.000
C4PA 0.131 0.131 0.131 0.000 0.042 0.000
C4RA 0.077 0.077 0.077 0.000 0.025 0.000
F20 0.121 0.121 0.121 0.000 0.039 0.000
C6RA 0.097 0.097 0.097 0.000 0.031 0.000
C9PA 0.114 0.114 0.114 0.000 0.037 0.000
C7PA 0.101 0.101 0.101 0.000 0.033 0.000
C6PA 0.098 0.098 0.098 0.000 0.032 0.000
F32 0.133 0.133 0.133 0.000 0.043 0.000
C0RA 0.112 0.112 0.112 0.000 0.036 0.000
C9OA 0.031 0.031 0.031 0.000 0.010 0.000
C4QA 0.108 0.108 0.108 0.000 0.035 0.000
C2QA 0.107 0.107 0.107 0.000 0.035 0.000
C9NA 0.117 0.117 0.117 0.000 0.038 0.000
C3QA 0.126 0.126 0.126 0.000 0.041 0.000
C0QA 0.093 0.093 0.093 0.000 0.030 0.000
C0OA 0.113 0.113 0.113 0.000 0.037 0.000
C8PA 0.122 0.122 0.122 0.000 0.040 0.000
F58 0.119 0.119 0.119 0.000 0.039 0.000
F61 0.209 0.209 0.209 0.000 0.068 0.000
C63 0.127 0.127 0.127 0.000 0.041 0.000
F64 0.139 0.139 0.139 0.000 0.045 0.000
C65 0.107 0.107 0.107 0.000 0.035 0.000
F66 0.097 0.097 0.097 0.000 0.031 0.000
F69 0.149 0.149 0.149 0.000 0.048 0.000
F71 0.173 0.173 0.173 0.000 0.056 0.000
C77 0.132 0.132 0.132 0.000 0.043 0.000
F78 0.158 0.158 0.158 0.000 0.051 0.000
F95 0.156 0.156 0.156 0.000 0.051 0.000
C97 0.042 0.042 0.042 0.000 0.014 0.000
C0TA 0.081 0.081 0.081 0.000 0.026 0.000
C4SA 0.101 0.101 0.101 0.000 0.033 0.000
C9RA 0.113 0.113 0.113 0.000 0.037 0.000
C5SA 0.094 0.094 0.094 0.000 0.030 0.000
F7 0.151 0.151 0.151 0.000 0.049 0.000
C3UA 0.135 0.135 0.135 0.000 0.044 0.000
F9 0.114 0.114 0.114 0.000 0.037 0.000
C8RA 0.129 0.129 0.129 0.000 0.042 0.000
C7SA 0.047 0.047 0.047 0.000 0.015 0.000
F14 0.150 0.150 0.150 0.000 0.049 0.000
C2UA 0.113 0.113 0.113 0.000 0.037 0.000
C1UA 0.117 0.117 0.117 0.000 0.038 0.000
C6SA 0.040 0.040 0.040 0.000 0.013 0.000
F21 0.163 0.163 0.163 0.000 0.053 0.000
F22 0.223 0.223 0.223 0.000 0.073 0.000
C6TA 0.057 0.057 0.057 0.000 0.018 0.000
C0UA 0.138 0.138 0.138 0.000 0.045 0.000
C7TA 0.036 0.036 0.036 0.000 0.012 0.000
C1TA 0.069 0.069 0.069 0.000 0.022 0.000
C3TA 0.057 0.057 0.057 0.000 0.019 0.000
C4TA 0.056 0.056 0.056 0.000 0.018 0.000
C5TA 0.058 0.058 0.058 0.000 0.019 0.000
C2TA 0.057 0.057 0.057 0.000 0.019 0.000
C8TA 0.177 0.177 0.177 0.000 0.057 0.000
C9SA 0.067 0.067 0.067 0.000 0.022 0.000
C8SA 0.088 0.088 0.088 0.000 0.029 0.000
C61 0.092 0.092 0.092 0.000 0.030 0.000
C68 0.151 0.151 0.151 0.000 0.049 0.000
C69 0.071 0.071 0.071 0.000 0.023 0.000
C72 0.080 0.080 0.080 0.000 0.026 0.000
C74 0.146 0.146 0.146 0.000 0.047 0.000
F75 0.209 0.209 0.209 0.000 0.068 0.000
C9TA 0.238 0.238 0.238 0.000 0.077 0.000
F13 0.165 0.165 0.165 0.000 0.054 0.000
C3VA 0.183 0.183 0.183 0.000 0.059 0.000
Ag40 0.046 0.046 0.046 0.000 0.015 0.000
Ag41 0.041 0.041 0.041 0.000 0.013 0.000
C5MA 0.116 0.116 0.116 0.000 0.038 0.000
S91 0.051 0.051 0.051 0.000 0.016 0.000
C7OA 0.064 0.064 0.064 0.000 0.021 0.000
C4MA 0.076 0.076 0.076 0.000 0.025 0.000
C8OA 0.037 0.037 0.037 0.000 0.012 0.000
C7QA 0.054 0.054 0.054 0.000 0.018 0.000
C5QA 0.069 0.069 0.069 0.000 0.022 0.000
C6QA 0.061 0.061 0.061 0.000 0.020 0.000
C125 0.093 0.093 0.093 0.000 0.030 0.000
C1RA 0.079 0.079 0.079 0.000 0.026 0.000
C8QA 0.101 0.101 0.101 0.000 0.033 0.000
C8NA 0.078 0.078 0.078 0.000 0.025 0.000
C148 0.035 0.035 0.035 0.000 0.011 0.000
C5RA 0.086 0.086 0.086 0.000 0.028 0.000
C0SA 0.106 0.106 0.106 0.000 0.035 0.000
C2SA 0.168 0.168 0.168 0.000 0.055 0.000
C6UA 0.107 0.107 0.107 0.000 0.035 0.000
C4UA 0.116 0.116 0.116 0.000 0.038 0.000
C3SA 0.242 0.242 0.242 0.000 0.079 0.000
C254 0.112 0.112 0.112 0.000 0.036 0.000
C4NA 0.050 0.050 0.050 0.000 0.016 0.000
C75 0.050 0.050 0.050 0.000 0.016 0.000
C99 0.050 0.050 0.050 0.000 0.016 0.000
C241 0.050 0.050 0.050 0.000 0.016 0.000
C1JA 0.050 0.050 0.050 0.000 0.016 0.000
C7LA 0.050 0.050 0.050 0.000 0.016 0.000
C6MA 0.050 0.050 0.050 0.000 0.016 0.000
C4OA 0.050 0.050 0.050 0.000 0.016 0.000
C5OA 0.050 0.050 0.050 0.000 0.016 0.000
C3OA 0.050 0.050 0.050 0.000 0.016 0.000
C2OA 0.050 0.050 0.050 0.000 0.016 0.000
C1OA 0.050 0.050 0.050 0.000 0.016 0.000
C6OA 0.050 0.050 0.050 0.000 0.016 0.000
C3PA 0.050 0.050 0.050 0.000 0.016 0.000
C8LA 0.050 0.050 0.050 0.000 0.016 0.000
C3RA 0.050 0.050 0.050 0.000 0.016 0.000
C9QA 0.050 0.050 0.050 0.000 0.016 0.000
C2RA 0.050 0.050 0.050 0.000 0.016 0.000
C1SA 0.050 0.050 0.050 0.000 0.016 0.000
C7UA 0.050 0.050 0.050 0.000 0.016 0.000
C0VA 0.050 0.050 0.050 0.000 0.016 0.000
C9UA 0.050 0.050 0.050 0.000 0.016 0.000
C8UA 0.050 0.050 0.050 0.000 0.016 0.000
C5UA 0.050 0.050 0.050 0.000 0.016 0.000
C217 0.050 0.050 0.050 0.000 0.016 0.000
C2VA 0.050 0.050 0.050 0.000 0.016 0.000
C4VA 0.050 0.050 0.050 0.000 0.016 0.000
C5VA 0.050 0.050 0.050 0.000 0.016 0.000
C6VA 0.050 0.050 0.050 0.000 0.016 0.000
C7VA 0.050 0.050 0.050 0.000 0.016 0.000
C1VA 0.050 0.050 0.050 0.000 0.016 0.000
S76 0.050 0.050 0.050 0.000 0.016 0.000
C98 0.050 0.050 0.050 0.000 0.016 0.000
F2 0.050 0.050 0.050 0.000 0.016 0.000
F1AA 0.050 0.050 0.050 0.000 0.016 0.000
F0AA 0.050 0.050 0.050 0.000 0.016 0.000

loop_
_atom_type_symbol
_atom_type_description
_atom_type_scat_dispersion_real
_atom_type_scat_dispersion_imag
_atom_type_scat_source
C C 0.0033 0.0016 'International Tables Vol C Tables 4.2.6.8 and 6.1.1.4'
H H 0.0000 0.0000 'International Tables Vol C Tables 4.2.6.8 and 6.1.1.4'
Ag Ag -0.8971 1.1015 'International Tables Vol C Tables 4.2.6.8 and 6.1.1.4'
Au Au -2.0133 8.8022 'International Tables Vol C Tables 4.2.6.8 and 6.1.1.4'
Cl Cl 0.1484 0.1585 'International Tables Vol C Tables 4.2.6.8 and 6.1.1.4'
F F 0.0171 0.0103 'International Tables Vol C Tables 4.2.6.8 and 6.1.1.4'
S S 0.1246 0.1234 'International Tables Vol C Tables 4.2.6.8 and 6.1.1.4'
Sb Sb -0.5866 1.5461 'International Tables Vol C Tables 4.2.6.8 and 6.1.1.4'

loop_
_geom_angle_atom_site_label_1
_geom_angle_atom_site_label_2
_geom_angle_atom_site_label_3
_geom_angle
_geom_angle_site_symmetry_1
_geom_angle_site_symmetry_3
_geom_angle_publ_flag
Au2 Au1 Ag8 60.10(4) . . ?
Au2 Au1 Ag9 58.62(4) . . ?
Au2 Au1 Ag10 59.89(4) . . ?
Au2 Au1 Ag15 62.14(4) . . ?
S91b AG40b Ag34 131.5(4) . . ?
Au2 Au1 Ag21 107.37(4) . . ?
Au2 Au1 Ag23 64.19(4) . . ?
Au2 Au1 Ag26 111.10(4) . . ?
Au2 Au1 Ag36 174.39(5) . . ?
Ag6 Au1 Au2 114.34(4) . . ?
Ag6 Au1 Ag8 120.14(5) . . ?
Ag6 Au1 Ag9 113.68(5) . . ?
Ag6 Au1 Ag10 63.94(4) . . ?
Ag6 Au1 Ag15 62.14(4) . . ?
Ag6 Au1 Ag21 64.92(4) . . ?
Ag6 Au1 Ag23 178.45(5) . . ?
S4a AG41a Ag34 135.8(3) . . ?
Ag6 Au1 Ag26 120.95(5) . . ?
Ag6 Au1 Ag36 60.05(5) . . ?
Ag8 Au1 Ag21 167.36(5) . . ?
AG3b AG40b Ag34 126.10(14) . . ?
C9QAb S76b Ag35 119.6(11) . . ?
C1VAa S5a Ag35 116.2(17) . . ?
S76b AG66b Ag35 49.8(4) . . ?
S2a AG1a Ag35 121.1(3) . . ?
S3b AG66b Ag35 113.7(3) . . ?
S5a AG1a Ag35 52.0(5) . . ?
S91b AG66b Ag35 112.2(3) . . ?
AG66b S76b Ag35 83.5(5) . . ?
S4a AG1a Ag35 96.7(3) . . ?
S2a AG0Aa Ag39 140.8(3) . . ?
S1a AG0Aa Ag39 46.5(2) . . ?
Ag9 Au1 Ag8 109.84(5) . . ?
Ag9 Au1 Ag10 58.24(4) . . ?
Ag9 Au1 Ag21 58.75(4) . . ?
Ag9 Au1 Ag26 63.51(5) . . ?
Ag9 Au1 Ag36 122.77(5) . . ?
Ag10 Au1 Ag8 112.27(5) . . ?
S3b AG3b Ag39 133.1(3) . . ?
S4a AG41a Ag2A 53.8(3) . . ?
C9OAa S4a Ag2A 109.9(13) . . ?
AG41a S4a Ag2A 77.4(4) . . ?
S91b AG40b Ag2A 48.1(3) . . ?
AG3b S3b Ag43 100.9(4) . . ?
S2a AG0Aa Ag43 42.1(3) . . ?
S1a AG0Aa Ag43 146.0(2) . . ?
AG66b S3b Ag43 102.2(4) . . ?
C7LAa S2a Ag43 134.0(10) . . ?
AG1a S5a Ag47 106.5(7) . . ?
C9QAb S76b Ag47 113.6(11) . . ?
C1VAa S5a Ag47 123.5(18) . . ?
S4a AG41a Cl59 116.9(3) . . ?
S91b AG40b Ag3 90.9(3) . . ?
C7LAa S2a Ag0A 103.5(9) . . ?
C7LAa S2a Ag1 107.2(10) . . ?
AG41a S4a Ag1 108.9(5) . . ?
C1VAa S5a Ag1 116.3(17) . . ?
AG0Aa S2a Ag1 122.6(5) . . ?
C9OAa S4a Ag1 103.1(13) . . ?
C4VAa C1VAa S5 111(3) . . ?
S2a AG1a S5 168.1(5) . . ?
C2VAa C1VAa S5 109(3) . . ?
AG40b S91b Ag66 107.4(5) . . ?
C9QAb S76b Ag66 111.3(10) . . ?
AG3b S3b Ag66 118.8(5) . . ?
S4a AG41a S9 161.3(4) . . ?
S2a AG0Aa S1 171.6(4) . . ?
C8LAa C7LAa S2 110.8(17) . . ?
C6MAa C7LAa S2 103.5(17) . . ?
Ag10 Au1 Ag21 58.12(4) . . ?
Ag15 Au1 Ag8 66.14(4) . . ?
Ag15 Au1 Ag9 108.99(5) . . ?
Ag15 Au1 Ag10 60.22(4) . . ?
Ag15 Au1 Ag21 110.76(5) . . ?
Ag15 Au1 Ag26 172.41(5) . . ?
Ag15 Au1 Ag36 113.11(5) . . ?
Ag19 Au1 Au2 117.04(5) . . ?
Ag19 Au1 Ag6 62.22(5) . . ?
Ag19 Au1 Ag8 69.77(5) . . ?
Ag19 Au1 Ag9 173.08(5) . . ?
Ag19 Au1 Ag10 115.20(5) . . ?
Ag19 Au1 Ag15 64.33(5) . . ?
Ag19 Au1 Ag21 120.82(5) . . ?
Ag19 Au1 Ag23 118.74(5) . . ?
Ag19 Au1 Ag26 123.20(5) . . ?
Ag19 Au1 Ag36 60.96(5) . . ?
Ag23 Au1 Ag8 59.81(4) . . ?
Ag23 Au1 Ag9 65.23(5) . . ?
Ag23 Au1 Ag10 114.55(5) . . ?
Ag23 Au1 Ag15 116.94(5) . . ?
C1OAa C7LAa S2 119.3(17) . . ?
S2a AG1a S4 101.6(4) . . ?
S5a AG1a S4 89.4(4) . . ?
C97a C9OAa S4 104(3) . . ?
Ag23 Au1 Ag21 114.78(5) . . ?
Ag23 Au1 Ag26 59.78(5) . . ?
Ag23 Au1 Ag36 121.41(5) . . ?
Ag26 Au1 Ag8 114.34(5) . . ?
Ag26 Au1 Ag10 113.99(5) . . ?
Ag26 Au1 Ag21 67.00(5) . . ?
Ag28 Au1 Au2 122.40(5) . . ?
Ag28 Au1 Ag6 116.17(5) . . ?
Ag28 Au1 Ag8 71.63(5) . . ?
Ag28 Au1 Ag9 119.11(5) . . ?
Ag28 Au1 Ag10 175.66(6) . . ?
Ag28 Au1 Ag15 123.95(5) . . ?
Ag28 Au1 Ag19 67.58(5) . . ?
Ag28 Au1 Ag21 117.72(5) . . ?
Ag28 Au1 Ag23 65.36(5) . . ?
Ag28 Au1 Ag26 61.98(5) . . ?
Ag28 Au1 Ag36 62.37(5) . . ?
Ag36 Au1 Ag8 121.67(5) . . ?
Ag36 Au1 Ag10 115.58(5) . . ?
Ag36 Au1 Ag21 70.96(5) . . ?
Ag36 Au1 Ag26 73.44(5) . . ?
Au1 Au2 Ag5 116.86(4) . . ?
Au1 Au2 Ag7 113.52(4) . . ?
Au1 Au2 Ag8 63.52(4) . . ?
Au1 Au2 Ag9 62.91(4) . . ?
Au1 Au2 Ag10 63.55(4) . . ?
Au1 Au2 Ag13 173.51(5) . . ?
Au1 Au2 Ag15 60.51(4) . . ?
Au1 Au2 Ag17 114.66(4) . . ?
Au1 Au2 Ag23 58.20(4) . . ?
Au3 Au2 Au1 111.40(3) . . ?
Au3 Au2 Ag5 63.74(4) . . ?
Au3 Au2 Ag7 58.51(4) . . ?
Au3 Au2 Ag8 61.06(4) . . ?
Au3 Au2 Ag9 173.63(5) . . ?
Au3 Au2 Ag10 114.76(4) . . ?
Au3 Au2 Ag13 62.19(4) . . ?
Au3 Au2 Ag15 62.65(4) . . ?
Au3 Au2 Ag16 113.88(4) . . ?
Au3 Au2 Ag17 123.99(4) . . ?
Au3 Au2 Ag23 115.59(4) . . ?
Ag5 Au2 Ag7 113.01(5) . . ?
Ag5 Au2 Ag8 61.29(4) . . ?
Ag5 Au2 Ag10 178.50(5) . . ?
Ag5 Au2 Ag15 117.90(5) . . ?
Ag5 Au2 Ag23 68.52(4) . . ?
Ag7 Au2 Ag23 168.78(5) . . ?
Ag8 Au2 Ag7 111.19(5) . . ?
Ag8 Au2 Ag15 66.80(4) . . ?
Ag8 Au2 Ag23 59.10(4) . . ?
Ag9 Au2 Ag5 120.78(5) . . ?
Ag9 Au2 Ag7 120.09(5) . . ?
Ag9 Au2 Ag8 116.22(5) . . ?
Ag9 Au2 Ag10 60.72(5) . . ?
Ag9 Au2 Ag13 123.54(5) . . ?
Ag9 Au2 Ag15 111.09(5) . . ?
Ag9 Au2 Ag23 64.58(4) . . ?
Ag10 Au2 Ag7 65.67(4) . . ?
Ag10 Au2 Ag8 118.27(5) . . ?
Ag10 Au2 Ag15 60.89(5) . . ?
Ag10 Au2 Ag23 112.61(5) . . ?
Ag13 Au2 Ag5 60.20(4) . . ?
Ag13 Au2 Ag7 64.72(4) . . ?
Ag13 Au2 Ag8 110.83(5) . . ?
Ag13 Au2 Ag10 119.23(5) . . ?
Ag13 Au2 Ag15 114.96(5) . . ?
Ag13 Au2 Ag23 122.55(5) . . ?
Ag15 Au2 Ag7 58.55(4) . . ?
C5TAa C9OAa S4 113(3) . . ?
C1TAb C69b C0CA 97(4) . . ?
C6TAa C7TAa C0CA 111(3) . . ?
F20b SB1b F11 84.4(17) . . ?
F15b SB1b F11 89.6(16) . . ?
F20b SB1b F16 95.9(16) . . ?
F35b SB1b F16 90.5(14) . . ?
F15b SB1b F16 88.5(14) . . ?
F11b SB1b F16 178.1(14) . . ?
F66b SB1b F16 91.5(14) . . ?
F20b SB1b F35 172.6(18) . . ?
F15b SB1b F35 91.4(15) . . ?
F11b SB1b F35 89.3(15) . . ?
F20b SB1b F15 92.5(18) . . ?
C4TAa C5TAa C9OA 112(4) . . ?
F15b SB1b F66 178.2(17) . . ?
F20b SB1b F66 85.7(18) . . ?
F35b SB1b F66 90.4(16) . . ?
F11b SB1b F66 90.4(16) . . ?
C3TAa C2TAa C97 103(4) . . ?
C3TAa C2TAa C0TA 117(4) . . ?
C1TAb C61b C0TA 100(4) . . ?
C72b C7SAb C6SA 117(4) . . ?
C8SAb C7SAb C6SA 103(4) . . ?
C7SAb C72b C1TA 96(4) . . ?
C6TAa C4TAa C3TA 116(4) . . ?
C5TAa C4TAa C3TA 101(4) . . ?
C2TAa C3TAa C4TA 99(4) . . ?
C7TAa C6TAa C4TA 114(4) . . ?
C6TAa C4TAa C5TA 113(4) . . ?
C97a C9OAa C5TA 105(3) . . ?
C9OAa C97a C2TA 105(3) . . ?
C72b C7SAb C8SA 120(5) . . ?
C69b C1TAb C61 127(5) . . ?
C69b C1TAb C72 106(4) . . ?
C61b C1TAb C72 103(4) . . ?
S3b AG3b Ag40 93.3(3) . . ?
C9OAa S4a Ag41 109.9(13) . . ?
S3b AG66b S91 100.0(4) . . ?
S76b AG66b S91 100.0(4) . . ?
C2OAa C1OAa C7LA 115(2) . . ?
C3PAa C3OAa C6MA 95.6(18) . . ?
C5OAa C3OAa C6MA 97.0(18) . . ?
C2OAa C6OAa C4OA 129(2) . . ?
C7LAa C8LAa C4OA 109.3(19) . . ?
C6OAa C4OAa C5OA 108(2) . . ?
C3PAa C3OAa C5OA 112(2) . . ?
C4OAa C5OAa C3OA 118(2) . . ?
C7LAa C6MAa C3OA 115(2) . . ?
C3OAa C3PAa C2OA 120(2) . . ?
C8LAa C7LAa C1OA 99.4(18) . . ?
C6MAa C7LAa C1OA 105(2) . . ?
C6OAa C2OAa C1OA 105(2) . . ?
C6OAa C2OAa C3PA 104(2) . . ?
C1OAa C2OAa C3PA 106(2) . . ?
C6OAa C4OAa C8LA 105.3(19) . . ?
C5OAa C4OAa C8LA 93.7(18) . . ?
C6MAa C7LAa C8LA 119(2) . . ?
C1SAb C9QAb C3RA 109.7(15) . . ?
C2VAa C1VAa C3RA 105(3) . . ?
C4VAa C1VAa C3RA 114(4) . . ?
C217b C0VAb C2RA 111(3) . . ?
C1SAb C9QAb C2RA 109.9(15) . . ?
C5UAb C8UAb C7UA 119(2) . . ?
C9QAb C2RAb C0VA 115(2) . . ?
C8UAb C5UAb C9UA 98(2) . . ?
C1SAb C5UAb C9UA 119(3) . . ?
C5VAa C98a C9UA 116(4) . . ?
C1VAa C2VAa C9UA 123(4) . . ?
C1SAb C5UAb C8UA 107(3) . . ?
C9QAb C1SAb C5UA 105(2) . . ?
C98a C5VAa C4VA 125(5) . . ?
Ag15 Au2 Ag23 110.54(5) . . ?
Ag16 Au2 Au1 124.13(4) . . ?
Ag16 Au2 Ag5 111.57(5) . . ?
Ag16 Au2 Ag7 67.92(5) . . ?
Ag16 Au2 Ag8 172.26(5) . . ?
Ag16 Au2 Ag9 69.44(5) . . ?
Ag16 Au2 Ag10 68.79(5) . . ?
Ag16 Au2 Ag13 61.61(5) . . ?
Ag16 Au2 Ag15 117.02(5) . . ?
Ag16 Au2 Ag17 61.00(5) . . ?
Ag16 Au2 Ag23 122.52(5) . . ?
Ag17 Au2 Ag5 68.00(5) . . ?
Ag17 Au2 Ag7 123.21(5) . . ?
Ag17 Au2 Ag8 116.02(5) . . ?
Ag17 Au2 Ag9 62.28(5) . . ?
Ag17 Au2 Ag10 113.26(5) . . ?
Ag17 Au2 Ag13 70.25(5) . . ?
Ag17 Au2 Ag15 173.33(5) . . ?
Ag17 Au2 Ag23 67.95(5) . . ?
Au2 Au3 Ag4 114.55(4) . . ?
Au2 Au3 Ag5 59.97(4) . . ?
Au2 Au3 Ag7 64.19(4) . . ?
Au2 Au3 Ag8 61.68(4) . . ?
Au2 Au3 Ag11 175.18(5) . . ?
Au2 Au3 Ag12 108.21(4) . . ?
Au2 Au3 Ag13 59.50(4) . . ?
Au2 Au3 Ag14 117.61(4) . . ?
Au2 Au3 Ag15 61.21(4) . . ?
C2VAa C1VAa C4VA 117(4) . . ?
C98a C5VAa C6VA 107(4) . . ?
C4VAa C5VAa C6VA 109(4) . . ?
C5VAa C4VAa C1VA 104(4) . . ?
C2RAb C9QAb S76 109.0(19) . . ?
C1SAb C9QAb S76 107.6(19) . . ?
S3b AG66b S76 158.3(5) . . ?
AG1a Ag35 Ag10 130.54(9) . . ?
AG66b Ag35 Ag10 122.95(9) . . ?
S76b Ag35 Ag10 128.4(3) . . ?
S5a Ag35 Ag10 138.3(4) . . ?
S5a Ag35 S12 129.7(5) . . ?
S76b Ag35 S12 128.0(4) . . ?
S5a Ag35 Ag1 52.1(5) . . ?
S5a Ag35 S10 131.3(5) . . ?
Au2 Au3 Ag20 111.94(4) . . ?
Ag4 Au3 Ag5 63.84(4) . . ?
Ag4 Au3 Ag7 178.43(5) . . ?
Ag4 Au3 Ag8 63.03(4) . . ?
Ag4 Au3 Ag11 60.63(5) . . ?
Ag4 Au3 Ag12 64.74(4) . . ?
Ag4 Au3 Ag13 112.80(5) . . ?
Ag4 Au3 Ag14 61.91(5) . . ?
Ag4 Au3 Ag15 120.68(5) . . ?
Ag4 Au3 Ag20 121.21(5) . . ?
S76b Ag35 Ag66 46.7(4) . . ?
AGb Ag38 Ag27 70.22(9) . . ?
AG55a Ag38 Ag27 83.12(10) . . ?
S1a Ag39 S7 158.1(3) . . ?
S1a Ag39 Ag0A 51.5(2) . . ?
S1a Ag39 S9 110.5(3) . . ?
S4a Ag2A Ag37 119.1(3) . . ?
AG41a Ag2A Ag37 149.90(10) . . ?
AG40b Ag2A Ag37 161.63(11) . . ?
S91b Ag2A Ag37 127.0(4) . . ?
S91b Ag2A Ag47 69.8(4) . . ?
AG40b Ag2A Ag47 116.63(10) . . ?
AG41a Ag2A Ag47 109.55(10) . . ?
S4a Ag2A Ag47 63.3(3) . . ?
S91b Ag2A S11 153.5(4) . . ?
S91b Ag2A Ag40 51.6(3) . . ?
S4a Ag2A Ag41 48.8(3) . . ?
S2a Ag43 Ag0A 45.1(3) . . ?
S2a Ag43 S10 109.2(3) . . ?
S2a Ag43 S8 141.9(4) . . ?
S5a Ag47 Ag37 133.3(4) . . ?
S76b Ag47 Ag37 131.8(4) . . ?
S5a Ag47 Ag2A 115.3(4) . . ?
S76b Ag47 Ag2A 112.8(4) . . ?
S76b Ag47 S6 172.7(5) . . ?
AG41a Cl59 Ag3A 123.6(2) . . ?
AG55a S22 Ag32 95.6(2) . . ?
AG55a S22 Ag44 112.7(3) . . ?
AGb S24 Ag44 83.2(2) . . ?
AG40b S9 Ag34 87.5(2) . . ?
AG40b S9 Ag39 101.1(3) . . ?
AG41a S9 Ag39 96.1(2) . . ?
C9OAa C0CA C7TA 109(3) . . ?
C6SAb C0CA C9SA 114(3) . . ?
C9SAb C0CA C69 116(3) . . ?
C6SAb C0CA C69 120(3) . . ?
C69b C0CA S91 99(2) . . ?
C9SAb C0CA S91 95(2) . . ?
C6SAb C0CA S91 106(2) . . ?
C7TAa C0TA C2TA 113(3) . . ?
C8SAb C0TA C9SA 112(4) . . ?
C9SAb C0TA C61 117(4) . . ?
C8SAb C0TA C61 93(4) . . ?
C7VAa C7UA C3RA 123(2) . . ?
C217b C7UA C8UA 102(2) . . ?
C7VAa C7UA C6VA 99(3) . . ?
C0VAb C9UA C5UA 116(2) . . ?
C98a C9UA C7VA 79(2) . . ?
C2VAa C9UA C7VA 91(2) . . ?
C2VAa C9UA C98 102(2) . . ?
Ag5 Au3 Ag12 59.06(4) . . ?
Ag7 Au3 Ag5 114.59(5) . . ?
Ag7 Au3 Ag8 116.48(5) . . ?
Ag7 Au3 Ag11 120.62(5) . . ?
Ag7 Au3 Ag12 114.53(5) . . ?
Ag7 Au3 Ag13 65.82(5) . . ?
Ag7 Au3 Ag15 59.79(5) . . ?
Ag7 Au3 Ag20 59.14(5) . . ?
Ag8 Au3 Ag5 60.26(4) . . ?
Ag8 Au3 Ag12 111.86(5) . . ?
Ag8 Au3 Ag15 66.50(4) . . ?
Ag8 Au3 Ag20 173.49(6) . . ?
Ag11 Au3 Ag5 116.02(5) . . ?
Ag11 Au3 Ag8 114.37(5) . . ?
Ag11 Au3 Ag12 70.19(5) . . ?
Ag11 Au3 Ag13 121.46(5) . . ?
Ag11 Au3 Ag15 120.57(5) . . ?
Ag11 Au3 Ag20 71.93(5) . . ?
Ag13 Au3 Ag5 58.18(4) . . ?
Ag13 Au3 Ag8 109.20(5) . . ?
Ag13 Au3 Ag12 58.20(4) . . ?
Ag13 Au3 Ag15 111.54(5) . . ?
Ag13 Au3 Ag20 64.95(5) . . ?
Ag14 Au3 Ag5 114.94(5) . . ?
Ag14 Au3 Ag7 119.40(5) . . ?
Ag14 Au3 Ag8 64.80(5) . . ?
Ag14 Au3 Ag11 60.83(5) . . ?
Ag14 Au3 Ag12 119.82(5) . . ?
Ag14 Au3 Ag13 173.10(5) . . ?
Ag14 Au3 Ag15 69.88(5) . . ?
Ag14 Au3 Ag20 121.21(5) . . ?
Ag15 Au3 Ag5 113.48(5) . . ?
Ag15 Au3 Ag12 169.12(5) . . ?
Ag20 Au3 Ag5 116.16(5) . . ?
Ag20 Au3 Ag12 68.06(4) . . ?
Ag20 Au3 Ag15 112.25(5) . . ?
Ag34 Au3 Au2 121.37(5) . . ?
Ag34 Au3 Ag4 116.21(5) . . ?
Ag34 Au3 Ag5 177.51(5) . . ?
Ag34 Au3 Ag7 65.35(5) . . ?
Ag34 Au3 Ag8 122.13(5) . . ?
Ag34 Au3 Ag11 62.74(5) . . ?
Ag34 Au3 Ag12 118.55(5) . . ?
Ag34 Au3 Ag13 120.29(5) . . ?
Ag34 Au3 Ag14 66.61(5) . . ?
Ag34 Au3 Ag15 68.77(5) . . ?
Ag34 Au3 Ag20 61.53(5) . . ?
Au3 Ag4 Ag5 61.37(4) . . ?
Au3 Ag4 Ag8 60.17(4) . . ?
Au3 Ag4 Ag11 61.21(5) . . ?
Au3 Ag4 Ag12 66.71(4) . . ?
Au3 Ag4 Ag14 59.13(4) . . ?
Au3 Ag4 Ag33 111.42(6) . . ?
Ag5 Ag4 Ag12 59.12(5) . . ?
Ag5 Ag4 Ag33 169.29(7) . . ?
Ag8 Ag4 Ag5 58.66(5) . . ?
Ag8 Ag4 Ag12 111.28(6) . . ?
Ag8 Ag4 Ag33 111.27(6) . . ?
Ag11 Ag4 Ag5 114.42(6) . . ?
Ag11 Ag4 Ag8 112.48(6) . . ?
Ag11 Ag4 Ag12 71.17(5) . . ?
Ag11 Ag4 Ag14 60.14(5) . . ?
Ag11 Ag4 Ag33 64.45(5) . . ?
Ag14 Ag4 Ag5 110.67(6) . . ?
Ag14 Ag4 Ag8 62.86(5) . . ?
Ag14 Ag4 Ag12 119.15(6) . . ?
Ag14 Ag4 Ag33 59.06(5) . . ?
Ag33 Ag4 Ag12 127.09(6) . . ?
S23 Ag4 Au3 153.55(15) . . ?
S23 Ag4 Ag5 92.85(14) . . ?
S23 Ag4 Ag8 113.23(14) . . ?
S23 Ag4 Ag11 134.10(14) . . ?
S23 Ag4 Ag12 95.91(14) . . ?
S23 Ag4 Ag14 144.17(15) . . ?
S23 Ag4 Ag33 94.92(14) . . ?
Au2 Ag5 Au3 56.29(3) . . ?
Au2 Ag5 Ag4 103.67(5) . . ?
Au2 Ag5 Ag8 59.62(4) . . ?
Au2 Ag5 Ag12 111.83(6) . . ?
Au2 Ag5 Ag17 54.53(4) . . ?
Au2 Ag5 Ag22 160.37(6) . . ?
Au2 Ag5 Ag23 56.97(4) . . ?
Au3 Ag5 Ag4 54.79(4) . . ?
Au3 Ag5 Ag12 67.09(4) . . ?
Au3 Ag5 Ag17 105.58(5) . . ?
Au3 Ag5 Ag22 130.34(6) . . ?
Au3 Ag5 Ag23 101.18(5) . . ?
Ag4 Ag5 Ag12 65.16(5) . . ?
Ag4 Ag5 Ag17 158.20(6) . . ?
Ag4 Ag5 Ag22 76.33(5) . . ?
Ag4 Ag5 Ag23 111.12(6) . . ?
Ag8 Ag5 Au3 58.11(4) . . ?
Ag8 Ag5 Ag4 59.09(5) . . ?
Ag8 Ag5 Ag12 116.95(6) . . ?
Ag8 Ag5 Ag17 103.95(6) . . ?
Ag8 Ag5 Ag22 106.10(6) . . ?
Ag8 Ag5 Ag23 54.91(5) . . ?
Ag12 Ag5 Ag22 86.25(5) . . ?
Ag12 Ag5 Ag23 167.93(6) . . ?
Ag13 Ag5 Au2 58.55(4) . . ?
Ag13 Ag5 Au3 59.04(4) . . ?
Ag13 Ag5 Ag4 105.84(6) . . ?
Ag13 Ag5 Ag8 108.11(6) . . ?
Ag13 Ag5 Ag12 61.48(5) . . ?
Ag13 Ag5 Ag17 64.29(5) . . ?
Ag13 Ag5 Ag22 140.83(7) . . ?
Ag13 Ag5 Ag23 110.70(6) . . ?
Ag17 Ag5 Ag12 119.23(6) . . ?
Ag17 Ag5 Ag22 124.08(6) . . ?
Ag17 Ag5 Ag23 59.68(5) . . ?
Ag23 Ag5 Ag22 104.29(6) . . ?
S25 Ag5 Au2 150.26(12) . . ?
S25 Ag5 Au3 114.79(12) . . ?
S25 Ag5 Ag4 87.75(12) . . ?
S25 Ag5 Ag8 144.46(13) . . ?
S25 Ag5 Ag12 48.21(11) . . ?
S25 Ag5 Ag13 92.06(12) . . ?
S25 Ag5 Ag17 111.20(13) . . ?
S25 Ag5 Ag22 48.77(11) . . ?
S25 Ag5 Ag23 143.80(12) . . ?
S25 Ag5 Cl8 95.51(16) . . ?
Cl8 Ag5 Au2 100.94(11) . . ?
Cl8 Ag5 Au3 148.59(12) . . ?
Cl8 Ag5 Ag4 122.38(12) . . ?
Cl8 Ag5 Ag8 92.56(11) . . ?
Cl8 Ag5 Ag12 143.72(12) . . ?
Cl8 Ag5 Ag13 131.37(12) . . ?
Cl8 Ag5 Ag17 68.22(11) . . ?
Cl8 Ag5 Ag22 64.41(11) . . ?
Cl8 Ag5 Ag23 48.30(11) . . ?
Au1 Ag6 Ag10 61.30(4) . . ?
Au1 Ag6 Ag15 60.56(4) . . ?
Au1 Ag6 Ag19 58.67(5) . . ?
Au1 Ag6 Ag21 66.13(4) . . ?
Au1 Ag6 Ag36 62.29(5) . . ?
Au1 Ag6 Ag46 111.97(6) . . ?
Ag10 Ag6 Ag21 57.90(5) . . ?
Ag10 Ag6 Ag46 167.68(7) . . ?
Ag15 Ag6 Ag10 58.92(5) . . ?
Ag15 Ag6 Ag21 110.51(6) . . ?
Ag15 Ag6 Ag46 108.99(7) . . ?
Ag19 Ag6 Ag10 110.17(6) . . ?
Ag19 Ag6 Ag15 62.59(5) . . ?
Ag19 Ag6 Ag21 118.79(6) . . ?
Ag19 Ag6 Ag46 58.87(6) . . ?
Ag36 Ag6 Ag10 115.22(7) . . ?
Ag36 Ag6 Ag15 113.65(7) . . ?
Ag36 Ag6 Ag19 60.59(6) . . ?
Ag36 Ag6 Ag21 72.16(6) . . ?
Ag36 Ag6 Ag46 65.82(6) . . ?
Ag46 Ag6 Ag21 130.80(7) . . ?
S10 Ag6 Au1 153.02(15) . . ?
S10 Ag6 Ag10 92.41(15) . . ?
S10 Ag6 Ag15 112.77(15) . . ?
S10 Ag6 Ag19 144.99(16) . . ?
S10 Ag6 Ag21 95.73(15) . . ?
S10 Ag6 Ag36 133.35(15) . . ?
S10 Ag6 Ag46 94.98(15) . . ?
Au2 Ag7 Ag10 56.00(4) . . ?
Au2 Ag7 Ag13 55.16(4) . . ?
Au2 Ag7 Ag16 53.30(4) . . ?
Au2 Ag7 Ag29 104.26(6) . . ?
Au2 Ag7 Ag34 107.71(6) . . ?
Au3 Ag7 Au2 57.29(4) . . ?
Au3 Ag7 Ag10 105.48(6) . . ?
Au3 Ag7 Ag13 58.22(4) . . ?
Au3 Ag7 Ag15 62.80(5) . . ?
Au3 Ag7 Ag16 100.97(6) . . ?
Au3 Ag7 Ag20 62.94(5) . . ?
Au3 Ag7 Ag29 108.35(6) . . ?
Au3 Ag7 Ag34 56.52(5) . . ?
Ag10 Ag7 Ag16 60.19(5) . . ?
Ag13 Ag7 Ag10 103.24(6) . . ?
Ag13 Ag7 Ag16 53.93(5) . . ?
Ag13 Ag7 Ag29 57.37(5) . . ?
Ag15 Ag7 Au2 60.03(4) . . ?
Ag15 Ag7 Ag10 57.98(5) . . ?
Ag15 Ag7 Ag13 108.00(6) . . ?
Ag15 Ag7 Ag16 105.85(6) . . ?
Ag15 Ag7 Ag29 164.18(7) . . ?
Ag15 Ag7 Ag34 66.68(6) . . ?
Ag20 Ag7 Au2 109.45(6) . . ?
Ag20 Ag7 Ag10 165.38(7) . . ?
Ag20 Ag7 Ag13 63.53(5) . . ?
Ag20 Ag7 Ag15 118.17(7) . . ?
Ag20 Ag7 Ag16 111.39(6) . . ?
Ag20 Ag7 Ag29 63.03(6) . . ?
Ag20 Ag7 Ag34 59.93(6) . . ?
Ag29 Ag7 Ag10 116.40(6) . . ?
Ag29 Ag7 Ag16 61.55(5) . . ?
Ag34 Ag7 Ag10 122.71(7) . . ?
Ag34 Ag7 Ag13 106.67(6) . . ?
Ag34 Ag7 Ag16 157.47(7) . . ?
Ag34 Ag7 Ag29 120.89(7) . . ?
Cl68 Ag7 Au2 110.35(13) . . ?
Cl68 Ag7 Au3 162.79(14) . . ?
Cl68 Ag7 Ag10 58.21(13) . . ?
Cl68 Ag7 Ag13 127.20(14) . . ?
Cl68 Ag7 Ag15 101.19(13) . . ?
Cl68 Ag7 Ag16 76.41(13) . . ?
Cl68 Ag7 Ag20 134.07(14) . . ?
Cl68 Ag7 Ag29 85.61(13) . . ?
Cl68 Ag7 Ag34 125.23(14) . . ?
Au1 Ag8 Ag14 114.96(6) . . ?
Au1 Ag8 Ag15 55.21(4) . . ?
Au1 Ag8 Ag19 51.92(4) . . ?
Au1 Ag8 Ag28 50.98(4) . . ?
Au2 Ag8 Au1 56.38(3) . . ?
Au2 Ag8 Ag4 105.65(5) . . ?
Au2 Ag8 Ag5 59.09(4) . . ?
Au2 Ag8 Ag14 106.31(6) . . ?
Au2 Ag8 Ag15 56.97(4) . . ?
Au2 Ag8 Ag19 99.43(5) . . ?
Au2 Ag8 Ag28 101.32(5) . . ?
Au3 Ag8 Au1 102.70(5) . . ?
Au3 Ag8 Au2 57.26(3) . . ?
Au3 Ag8 Ag4 56.80(4) . . ?
Au3 Ag8 Ag5 61.62(4) . . ?
Au3 Ag8 Ag14 56.05(4) . . ?
Au3 Ag8 Ag15 57.97(4) . . ?
Au3 Ag8 Ag19 109.60(5) . . ?
Au3 Ag8 Ag23 114.46(6) . . ?
Au3 Ag8 Ag28 153.57(6) . . ?
Ag4 Ag8 Au1 159.45(6) . . ?
Ag4 Ag8 Ag14 56.98(5) . . ?
Ag4 Ag8 Ag15 108.02(6) . . ?
Ag4 Ag8 Ag19 131.79(6) . . ?
Ag4 Ag8 Ag28 149.57(6) . . ?
Ag5 Ag8 Au1 108.76(6) . . ?
Ag5 Ag8 Ag4 62.25(5) . . ?
Ag5 Ag8 Ag14 108.81(6) . . ?
Ag5 Ag8 Ag15 107.84(6) . . ?
Ag5 Ag8 Ag19 158.48(7) . . ?
Ag5 Ag8 Ag28 123.76(6) . . ?
Ag14 Ag8 Ag15 63.65(5) . . ?
Ag14 Ag8 Ag19 76.83(5) . . ?
Ag14 Ag8 Ag28 127.42(6) . . ?
Ag15 Ag8 Ag19 55.06(5) . . ?
Ag15 Ag8 Ag28 98.34(5) . . ?
Ag19 Ag8 Ag28 54.88(5) . . ?
Ag23 Ag8 Au1 56.82(4) . . ?
Ag23 Ag8 Au2 61.65(4) . . ?
Ag23 Ag8 Ag4 126.89(7) . . ?
Ag23 Ag8 Ag5 68.67(5) . . ?
Ag23 Ag8 Ag14 167.57(7) . . ?
Ag23 Ag8 Ag15 104.99(6) . . ?
Ag23 Ag8 Ag19 101.20(6) . . ?
Ag23 Ag8 Ag28 56.67(5) . . ?
Cl63 Ag8 Au1 112.86(12) . . ?
Cl63 Ag8 Au2 152.80(12) . . ?
Cl63 Ag8 Au3 143.81(12) . . ?
Cl63 Ag8 Ag4 87.66(12) . . ?
Cl63 Ag8 Ag5 110.36(12) . . ?
Cl63 Ag8 Ag14 100.85(12) . . ?
Cl63 Ag8 Ag15 141.70(12) . . ?
Cl63 Ag8 Ag19 88.21(12) . . ?
Cl63 Ag8 Ag23 91.31(12) . . ?
Cl63 Ag8 Ag28 62.00(11) . . ?
Au1 Ag9 Ag16 107.82(6) . . ?
Au1 Ag9 Ag21 68.12(5) . . ?
Au1 Ag9 Ag23 55.73(4) . . ?
Au1 Ag9 Ag25 113.91(6) . . ?
Au1 Ag9 Ag26 58.46(4) . . ?
Au2 Ag9 Au1 58.48(4) . . ?
Au2 Ag9 Ag10 61.33(5) . . ?
Au2 Ag9 Ag16 55.13(4) . . ?
Au2 Ag9 Ag17 58.80(5) . . ?
Au2 Ag9 Ag21 114.93(6) . . ?
Au2 Ag9 Ag23 60.54(4) . . ?
Au2 Ag9 Ag25 112.26(6) . . ?
Au2 Ag9 Ag26 106.84(6) . . ?
Ag10 Ag9 Au1 62.27(5) . . ?
Ag10 Ag9 Ag16 63.78(5) . . ?
Ag10 Ag9 Ag17 110.88(6) . . ?
Ag10 Ag9 Ag21 62.51(5) . . ?
Ag10 Ag9 Ag23 109.91(6) . . ?
Ag10 Ag9 Ag25 173.47(7) . . ?
Ag10 Ag9 Ag26 113.11(6) . . ?
Ag17 Ag9 Au1 108.12(6) . . ?
Ag17 Ag9 Ag16 55.36(5) . . ?
Ag17 Ag9 Ag21 173.25(7) . . ?
Ag17 Ag9 Ag23 65.26(5) . . ?
Ag17 Ag9 Ag25 64.54(5) . . ?
Ag17 Ag9 Ag26 114.38(6) . . ?
Ag21 Ag9 Ag16 119.69(6) . . ?
Ag23 Ag9 Ag16 107.48(6) . . ?
Ag23 Ag9 Ag21 114.76(6) . . ?
Ag25 Ag9 Ag16 114.31(6) . . ?
Ag25 Ag9 Ag21 121.92(6) . . ?
Ag25 Ag9 Ag23 64.23(5) . . ?
Ag25 Ag9 Ag26 66.53(5) . . ?
Ag26 Ag9 Ag16 161.60(7) . . ?
Ag26 Ag9 Ag21 68.93(5) . . ?
Ag26 Ag9 Ag23 55.33(5) . . ?
Cl20 Ag9 Au1 130.17(13) . . ?
Cl20 Ag9 Au2 167.82(13) . . ?
Cl20 Ag9 Ag10 128.82(13) . . ?
Cl20 Ag9 Ag16 120.35(13) . . ?
Cl20 Ag9 Ag17 109.06(13) . . ?
Cl20 Ag9 Ag21 77.24(13) . . ?
Cl20 Ag9 Ag23 115.18(13) . . ?
Cl20 Ag9 Ag25 57.70(12) . . ?
Cl20 Ag9 Ag26 76.43(13) . . ?
Au1 Ag10 Ag6 54.75(4) . . ?
Au1 Ag10 Ag7 102.57(5) . . ?
Au1 Ag10 Ag16 105.09(5) . . ?
Au1 Ag10 Ag21 67.16(5) . . ?
Au1 Ag10 Ag35 130.52(6) . . ?
Au2 Ag10 Au1 56.56(3) . . ?
Au2 Ag10 Ag6 103.68(6) . . ?
Au2 Ag10 Ag7 58.33(4) . . ?
Au2 Ag10 Ag15 60.17(5) . . ?
Au2 Ag10 Ag16 54.01(4) . . ?
Au2 Ag10 Ag21 112.09(6) . . ?
Au2 Ag10 Ag35 160.61(6) . . ?
Ag6 Ag10 Ag7 110.90(6) . . ?
Ag6 Ag10 Ag16 157.68(7) . . ?
Ag6 Ag10 Ag21 65.59(5) . . ?
Ag6 Ag10 Ag35 76.68(5) . . ?
Ag7 Ag10 Ag16 60.50(5) . . ?
Ag7 Ag10 Ag35 103.06(6) . . ?
Ag9 Ag10 Au1 59.49(4) . . ?
Ag9 Ag10 Au2 57.95(4) . . ?
Ag9 Ag10 Ag6 106.86(6) . . ?
Ag9 Ag10 Ag7 111.05(6) . . ?
Ag9 Ag10 Ag15 108.23(6) . . ?
Ag9 Ag10 Ag16 62.70(5) . . ?
Ag9 Ag10 Ag21 62.49(5) . . ?
Ag9 Ag10 Ag35 141.03(7) . . ?
Ag15 Ag10 Au1 58.05(4) . . ?
Ag15 Ag10 Ag6 58.21(5) . . ?
Ag15 Ag10 Ag7 56.00(5) . . ?
Ag15 Ag10 Ag16 104.54(6) . . ?
Ag15 Ag10 Ag21 116.68(6) . . ?
Ag15 Ag10 Ag35 106.18(6) . . ?
Ag16 Ag10 Ag35 124.35(6) . . ?
Ag21 Ag10 Ag7 169.51(7) . . ?
Ag21 Ag10 Ag16 118.73(6) . . ?
Ag21 Ag10 Ag35 85.97(6) . . ?
S12 Ag10 Au1 115.44(13) . . ?
S12 Ag10 Au2 149.96(14) . . ?
S12 Ag10 Ag6 89.02(13) . . ?
S12 Ag10 Ag7 141.77(13) . . ?
S12 Ag10 Ag9 92.47(13) . . ?
S12 Ag10 Ag15 144.78(14) . . ?
S12 Ag10 Ag16 110.30(13) . . ?
S12 Ag10 Ag21 48.68(12) . . ?
S12 Ag10 Ag35 48.56(13) . . ?
S12 Ag10 Cl68 92.37(17) . . ?
Cl68 Ag10 Au1 150.05(13) . . ?
Cl68 Ag10 Au2 104.47(12) . . ?
Cl68 Ag10 Ag6 118.88(12) . . ?
Cl68 Ag10 Ag7 49.56(12) . . ?
Cl68 Ag10 Ag9 134.06(13) . . ?
Cl68 Ag10 Ag15 92.97(12) . . ?
Cl68 Ag10 Ag16 72.84(12) . . ?
Cl68 Ag10 Ag21 140.93(13) . . ?
Cl68 Ag10 Ag35 60.38(12) . . ?
Au3 Ag11 Ag20 55.16(4) . . ?
Au3 Ag11 Ag33 107.52(6) . . ?
Au3 Ag11 Ag34 56.78(5) . . ?
Au3 Ag11 Ag45 109.32(6) . . ?
Ag4 Ag11 Au3 58.16(4) . . ?
Ag4 Ag11 Ag14 60.11(5) . . ?
Ag4 Ag11 Ag20 105.23(6) . . ?
Ag4 Ag11 Ag33 62.40(5) . . ?
Ag4 Ag11 Ag34 108.80(7) . . ?
Ag4 Ag11 Ag45 109.68(7) . . ?
Ag14 Ag11 Au3 58.15(5) . . ?
Ag14 Ag11 Ag20 105.10(6) . . ?
Ag14 Ag11 Ag33 58.34(5) . . ?
Ag14 Ag11 Ag34 63.37(6) . . ?
Ag14 Ag11 Ag45 58.42(6) . . ?
Ag33 Ag11 Ag20 162.34(7) . . ?
Ag33 Ag11 Ag45 58.39(5) . . ?
Ag34 Ag11 Ag20 54.21(5) . . ?
Ag34 Ag11 Ag33 115.54(7) . . ?
Ag34 Ag11 Ag45 69.47(6) . . ?
Ag45 Ag11 Ag20 120.53(7) . . ?
S14 Ag11 Au3 149.24(16) . . ?
S14 Ag11 Ag4 108.97(15) . . ?
S14 Ag11 Ag14 91.10(15) . . ?
S14 Ag11 Ag20 145.79(15) . . ?
S14 Ag11 Ag33 48.11(15) . . ?
S14 Ag11 Ag34 111.77(16) . . ?
S14 Ag11 Ag45 45.01(15) . . ?
S17 Ag11 Au3 86.42(14) . . ?
S17 Ag11 Ag4 101.55(14) . . ?
S17 Ag11 Ag14 144.52(15) . . ?
S17 Ag11 Ag20 47.09(13) . . ?
S17 Ag11 Ag33 143.70(14) . . ?
S17 Ag11 Ag34 100.24(14) . . ?
S17 Ag11 Ag45 148.76(14) . . ?
S17 Ag11 S14 124.3(2) . . ?
Ag4 Ag12 Au3 48.55(3) . . ?
Ag5 Ag12 Au3 53.85(4) . . ?
Ag5 Ag12 Ag4 55.71(4) . . ?
Ag13 Ag12 Au3 52.34(4) . . ?
Ag13 Ag12 Ag4 93.91(5) . . ?
Ag13 Ag12 Ag5 54.18(5) . . ?
S25 Ag12 Au3 106.95(13) . . ?
S25 Ag12 Ag4 84.36(13) . . ?
S25 Ag12 Ag5 53.56(12) . . ?
S25 Ag12 Ag13 90.29(13) . . ?
S17 Ag12 Au3 76.90(14) . . ?
S17 Ag12 Ag4 91.20(14) . . ?
S17 Ag12 Ag5 130.66(14) . . ?
S17 Ag12 Ag13 99.82(14) . . ?
S17 Ag12 S25 169.2(2) . . ?
Au2 Ag13 Au3 58.30(4) . . ?
Au2 Ag13 Ag5 61.25(4) . . ?
Au2 Ag13 Ag7 60.12(4) . . ?
Au2 Ag13 Ag12 116.52(6) . . ?
Au2 Ag13 Ag16 58.74(4) . . ?
Au2 Ag13 Ag17 54.58(4) . . ?
Au2 Ag13 Ag20 105.90(6) . . ?
Au2 Ag13 Ag29 112.23(6) . . ?
Au3 Ag13 Ag7 55.96(4) . . ?
Au3 Ag13 Ag12 69.46(5) . . ?
Au3 Ag13 Ag17 107.00(5) . . ?
Au3 Ag13 Ag20 58.62(4) . . ?
Au3 Ag13 Ag29 110.32(6) . . ?
Ag5 Ag13 Au3 62.78(5) . . ?
Ag5 Ag13 Ag7 110.17(6) . . ?
Ag5 Ag13 Ag12 64.34(5) . . ?
Ag5 Ag13 Ag16 110.09(6) . . ?
Ag5 Ag13 Ag17 62.64(5) . . ?
Ag5 Ag13 Ag20 114.63(6) . . ?
Ag5 Ag13 Ag29 172.04(7) . . ?
Ag7 Ag13 Ag12 115.79(6) . . ?
Ag7 Ag13 Ag17 106.61(6) . . ?
Ag7 Ag13 Ag20 54.40(5) . . ?
Ag12 Ag13 Ag17 120.29(6) . . ?
Ag12 Ag13 Ag20 70.18(5) . . ?
Ag16 Ag13 Au3 108.24(6) . . ?
Ag16 Ag13 Ag7 65.20(5) . . ?
Ag16 Ag13 Ag12 174.42(7) . . ?
Ag16 Ag13 Ag17 55.01(5) . . ?
Ag16 Ag13 Ag20 113.30(6) . . ?
Ag16 Ag13 Ag29 67.38(5) . . ?
Ag20 Ag13 Ag17 159.95(7) . . ?
Ag29 Ag13 Ag7 61.87(5) . . ?
Ag29 Ag13 Ag12 118.10(6) . . ?
Ag29 Ag13 Ag17 118.28(6) . . ?
Ag29 Ag13 Ag20 61.49(5) . . ?
Cl19 Ag13 Au2 168.44(13) . . ?
Cl19 Ag13 Au3 128.38(13) . . ?
Cl19 Ag13 Ag5 129.30(13) . . ?
Cl19 Ag13 Ag7 114.04(13) . . ?
Cl19 Ag13 Ag12 74.82(13) . . ?
Cl19 Ag13 Ag16 110.06(13) . . ?
Cl19 Ag13 Ag17 123.05(13) . . ?
Cl19 Ag13 Ag20 75.00(13) . . ?
Cl19 Ag13 Ag29 57.66(12) . . ?
Au3 Ag14 Ag4 58.96(4) . . ?
Au3 Ag14 Ag8 59.15(4) . . ?
Au3 Ag14 Ag11 61.02(5) . . ?
Au3 Ag14 Ag15 57.61(4) . . ?
Au3 Ag14 Ag33 116.83(6) . . ?
Au3 Ag14 Ag34 56.27(5) . . ?
Au3 Ag14 Ag45 121.30(7) . . ?
Ag4 Ag14 Ag8 60.16(5) . . ?
Ag4 Ag14 Ag11 59.75(5) . . ?
Ag4 Ag14 Ag15 108.11(6) . . ?
Ag4 Ag14 Ag33 65.42(6) . . ?
Ag4 Ag14 Ag34 105.48(6) . . ?
Ag4 Ag14 Ag45 118.69(7) . . ?
Ag8 Ag14 Ag15 60.66(5) . . ?
Ag8 Ag14 Ag34 108.53(7) . . ?
Ag8 Ag14 Ag45 178.53(8) . . ?
Ag11 Ag14 Ag8 109.94(7) . . ?
Ag11 Ag14 Ag15 110.47(6) . . ?
Ag11 Ag14 Ag33 66.76(6) . . ?
Ag11 Ag14 Ag34 59.39(5) . . ?
Ag11 Ag14 Ag45 69.63(6) . . ?
Ag33 Ag14 Ag8 114.21(7) . . ?
Ag33 Ag14 Ag15 173.54(7) . . ?
Ag33 Ag14 Ag34 119.45(7) . . ?
Ag33 Ag14 Ag45 64.31(6) . . ?
Ag34 Ag14 Ag15 61.24(5) . . ?
Ag34 Ag14 Ag45 72.54(6) . . ?
Ag45 Ag14 Ag15 120.81(7) . . ?
Cl15 Ag14 Au3 134.26(13) . . ?
Cl15 Ag14 Ag4 131.22(13) . . ?
Cl15 Ag14 Ag8 86.78(12) . . ?
Cl15 Ag14 Ag11 163.00(14) . . ?
Cl15 Ag14 Ag15 79.98(12) . . ?
Cl15 Ag14 Ag33 104.17(13) . . ?
Cl15 Ag14 Ag34 119.34(13) . . ?
Cl15 Ag14 Ag45 93.58(13) . . ?
Au1 Ag15 Au2 57.35(4) . . ?
Au1 Ag15 Au3 103.52(5) . . ?
Au1 Ag15 Ag6 57.30(4) . . ?
Au1 Ag15 Ag7 113.26(6) . . ?
Au1 Ag15 Ag8 58.65(4) . . ?
Au1 Ag15 Ag10 61.73(4) . . ?
Au1 Ag15 Ag14 110.72(6) . . ?
Au1 Ag15 Ag19 56.07(4) . . ?
Au1 Ag15 Ag34 156.04(7) . . ?
Au2 Ag15 Au3 56.13(3) . . ?
Au2 Ag15 Ag8 56.23(4) . . ?
Au2 Ag15 Ag10 58.94(4) . . ?
Au2 Ag15 Ag14 99.46(5) . . ?
Au2 Ag15 Ag19 105.96(6) . . ?
Au2 Ag15 Ag34 102.86(5) . . ?
Au3 Ag15 Ag8 55.53(4) . . ?
Au3 Ag15 Ag14 52.51(4) . . ?
Au3 Ag15 Ag19 115.76(6) . . ?
Au3 Ag15 Ag34 52.60(4) . . ?
Ag6 Ag15 Au2 106.27(6) . . ?
Ag6 Ag15 Au3 160.65(7) . . ?
Ag6 Ag15 Ag8 109.46(6) . . ?
Ag6 Ag15 Ag10 62.87(5) . . ?
Ag6 Ag15 Ag14 132.64(6) . . ?
Ag6 Ag15 Ag19 57.82(5) . . ?
Ag6 Ag15 Ag34 146.65(7) . . ?
Ag7 Ag15 Au2 61.42(5) . . ?
Ag7 Ag15 Au3 57.41(4) . . ?
Ag7 Ag15 Ag6 124.48(7) . . ?
Ag7 Ag15 Ag8 105.18(6) . . ?
Ag7 Ag15 Ag10 66.02(5) . . ?
Ag7 Ag15 Ag14 102.67(6) . . ?
Ag7 Ag15 Ag19 167.32(7) . . ?
Ag7 Ag15 Ag34 58.51(5) . . ?
Ag8 Ag15 Ag14 55.69(5) . . ?
Ag8 Ag15 Ag34 100.04(6) . . ?
Ag10 Ag15 Au3 107.52(6) . . ?
Ag10 Ag15 Ag8 107.64(6) . . ?
Ag10 Ag15 Ag14 158.23(7) . . ?
Ag10 Ag15 Ag19 109.52(6) . . ?
Ag10 Ag15 Ag34 122.59(6) . . ?
Ag19 Ag15 Ag8 64.08(5) . . ?
Ag19 Ag15 Ag14 77.31(5) . . ?
Ag19 Ag15 Ag34 127.82(7) . . ?
Ag34 Ag15 Ag14 55.54(5) . . ?
Cl59 Ag15 Au1 140.58(13) . . ?
Cl59 Ag15 Au2 156.79(13) . . ?
Cl59 Ag15 Au3 114.84(13) . . ?
Cl59 Ag15 Ag6 84.50(13) . . ?
Cl59 Ag15 Ag7 95.47(13) . . ?
Cl59 Ag15 Ag8 140.23(14) . . ?
Cl59 Ag15 Ag10 111.78(14) . . ?
Cl59 Ag15 Ag14 87.06(13) . . ?
Cl59 Ag15 Ag19 97.19(13) . . ?
Cl59 Ag15 Ag34 62.60(12) . . ?
Au2 Ag16 Ag7 58.77(4) . . ?
Au2 Ag16 Ag9 55.42(4) . . ?
Au2 Ag16 Ag10 57.20(4) . . ?
Au2 Ag16 Ag13 59.65(5) . . ?
Au2 Ag16 Ag17 59.61(5) . . ?
Au2 Ag16 Ag29 105.65(6) . . ?
Ag7 Ag16 Ag29 57.88(5) . . ?
Ag9 Ag16 Ag7 102.69(6) . . ?
Ag9 Ag16 Ag10 53.53(4) . . ?
Ag9 Ag16 Ag29 159.83(7) . . ?
Ag10 Ag16 Ag7 59.31(5) . . ?
Ag10 Ag16 Ag29 112.28(6) . . ?
Ag13 Ag16 Ag7 60.87(5) . . ?
Ag13 Ag16 Ag9 109.50(6) . . ?
Ag13 Ag16 Ag10 108.08(6) . . ?
Ag13 Ag16 Ag29 58.12(5) . . ?
Ag17 Ag16 Ag7 113.70(7) . . ?
Ag17 Ag16 Ag9 57.12(5) . . ?
Ag17 Ag16 Ag10 103.48(6) . . ?
Ag17 Ag16 Ag13 68.93(6) . . ?
Ag17 Ag16 Ag29 122.52(7) . . ?
S13 Ag16 Au2 154.29(14) . . ?
S13 Ag16 Ag7 96.47(14) . . ?
S13 Ag16 Ag9 146.37(14) . . ?
S13 Ag16 Ag10 118.63(14) . . ?
S13 Ag16 Ag13 103.93(14) . . ?
S13 Ag16 Ag17 136.85(14) . . ?
S13 Ag16 Ag29 50.20(13) . . ?
Au2 Ag17 Ag5 57.47(4) . . ?
Au2 Ag17 Ag9 58.92(5) . . ?
Au2 Ag17 Ag13 55.17(4) . . ?
Au2 Ag17 Ag16 59.40(5) . . ?
Au2 Ag17 Ag23 58.74(4) . . ?
Au2 Ag17 Ag25 108.10(6) . . ?
Ag5 Ag17 Ag13 53.07(4) . . ?
Ag5 Ag17 Ag23 62.08(5) . . ?
Ag9 Ag17 Ag5 109.02(6) . . ?
Ag9 Ag17 Ag13 107.70(6) . . ?
Ag9 Ag17 Ag23 60.33(5) . . ?
Ag9 Ag17 Ag25 59.34(5) . . ?
Ag13 Ag17 Ag23 103.80(6) . . ?
Ag16 Ag17 Ag5 102.57(6) . . ?
Ag16 Ag17 Ag9 67.52(5) . . ?
Ag16 Ag17 Ag13 56.06(5) . . ?
Ag16 Ag17 Ag23 112.89(6) . . ?
Ag16 Ag17 Ag25 120.47(7) . . ?
Ag25 Ag17 Ag5 117.96(6) . . ?
Ag25 Ag17 Ag13 163.06(7) . . ?
Ag25 Ag17 Ag23 61.01(5) . . ?
S27 Ag17 Au2 158.16(13) . . ?
S27 Ag17 Ag5 121.86(13) . . ?
S27 Ag17 Ag9 106.29(13) . . ?
S27 Ag17 Ag13 144.82(13) . . ?
S27 Ag17 Ag16 133.42(14) . . ?
S27 Ag17 Ag23 100.59(13) . . ?
S27 Ag17 Ag25 51.18(12) . . ?
Ag23 Ag18 Ag42 108.23(6) . . ?
Ag27 Ag18 Ag23 81.23(6) . . ?
Ag27 Ag18 Ag42 113.62(7) . . ?
S26 Ag18 Ag23 71.25(14) . . ?
S26 Ag18 Ag27 114.38(15) . . ?
S26 Ag18 Ag42 131.19(15) . . ?
S26 Ag18 S30 161.4(2) . . ?
S30 Ag18 Ag23 111.45(15) . . ?
S30 Ag18 Ag27 50.15(14) . . ?
S30 Ag18 Ag42 66.57(15) . . ?
Au1 Ag19 Ag6 59.11(5) . . ?
Au1 Ag19 Ag8 58.31(4) . . ?
Au1 Ag19 Ag15 59.60(5) . . ?
Au1 Ag19 Ag28 56.08(5) . . ?
Au1 Ag19 Ag36 62.02(5) . . ?
Au1 Ag19 Ag44 114.65(7) . . ?
Au1 Ag19 Ag46 118.66(7) . . ?
Ag6 Ag19 Ag8 108.28(6) . . ?
Ag6 Ag19 Ag15 59.59(5) . . ?
Ag6 Ag19 Ag28 104.61(7) . . ?
Ag6 Ag19 Ag36 59.45(6) . . ?
Ag6 Ag19 Ag44 120.90(7) . . ?
Ag6 Ag19 Ag46 65.93(6) . . ?
Ag15 Ag19 Ag8 60.87(5) . . ?
Ag15 Ag19 Ag28 109.83(7) . . ?
Ag15 Ag19 Ag44 173.61(8) . . ?
Ag28 Ag19 Ag8 63.75(5) . . ?
Ag28 Ag19 Ag44 63.78(6) . . ?
Ag36 Ag19 Ag8 112.84(7) . . ?
Ag36 Ag19 Ag15 110.19(7) . . ?
Ag36 Ag19 Ag28 59.03(6) . . ?
Ag36 Ag19 Ag44 67.11(6) . . ?
Ag36 Ag19 Ag46 68.19(7) . . ?
Ag44 Ag19 Ag8 114.29(7) . . ?
Ag46 Ag19 Ag8 173.02(8) . . ?
Ag46 Ag19 Ag15 112.17(7) . . ?
Ag46 Ag19 Ag28 120.69(8) . . ?
Ag46 Ag19 Ag44 72.62(7) . . ?
Cl15 Ag19 Au1 135.36(13) . . ?
Cl15 Ag19 Ag6 128.28(13) . . ?
Cl15 Ag19 Ag8 81.16(12) . . ?
Cl15 Ag19 Ag15 85.81(12) . . ?
Cl15 Ag19 Ag28 123.83(13) . . ?
Cl15 Ag19 Ag36 162.30(13) . . ?
Cl15 Ag19 Ag44 97.74(13) . . ?
Cl15 Ag19 Ag46 99.29(13) . . ?
Au3 Ag20 Ag11 52.91(4) . . ?
Au3 Ag20 Ag13 56.43(4) . . ?
Au3 Ag20 Ag29 104.64(6) . . ?
Ag7 Ag20 Au3 57.92(5) . . ?
Ag7 Ag20 Ag11 103.50(6) . . ?
Ag7 Ag20 Ag13 62.07(5) . . ?
Ag7 Ag20 Ag29 62.85(6) . . ?
Ag7 Ag20 Ag34 62.76(6) . . ?
Ag13 Ag20 Ag11 99.83(6) . . ?
Ag29 Ag20 Ag11 156.19(7) . . ?
Ag29 Ag20 Ag13 56.92(5) . . ?
Ag34 Ag20 Au3 55.98(5) . . ?
Ag34 Ag20 Ag11 54.36(5) . . ?
Ag34 Ag20 Ag13 107.64(6) . . ?
Ag34 Ag20 Ag29 123.43(7) . . ?
S11 Ag20 Au3 138.60(15) . . ?
S11 Ag20 Ag7 80.73(15) . . ?
S11 Ag20 Ag11 150.11(16) . . ?
S11 Ag20 Ag13 107.96(15) . . ?
S11 Ag20 Ag29 51.32(15) . . ?
S11 Ag20 Ag34 105.35(15) . . ?
S11 Ag20 S17 136.7(2) . . ?
S17 Ag20 Au3 84.71(13) . . ?
S17 Ag20 Ag7 142.51(14) . . ?
S17 Ag20 Ag11 47.17(13) . . ?
S17 Ag20 Ag13 96.26(14) . . ?
S17 Ag20 Ag29 132.75(14) . . ?
S17 Ag20 Ag34 100.47(14) . . ?
Ag6 Ag21 Au1 48.95(4) . . ?
Ag9 Ag21 Au1 53.13(4) . . ?
Ag9 Ag21 Ag6 95.18(6) . . ?
Ag9 Ag21 Ag10 55.00(5) . . ?
Ag10 Ag21 Au1 54.72(4) . . ?
Ag10 Ag21 Ag6 56.51(5) . . ?
S12 Ag21 Au1 108.79(14) . . ?
S12 Ag21 Ag6 86.15(14) . . ?
S12 Ag21 Ag9 90.84(14) . . ?
S12 Ag21 Ag10 54.45(14) . . ?
S12 Ag21 S18 168.1(2) . . ?
S18 Ag21 Au1 77.20(15) . . ?
S18 Ag21 Ag6 90.59(16) . . ?
S18 Ag21 Ag9 100.90(16) . . ?
S18 Ag21 Ag10 131.76(16) . . ?
Ag31 Ag22 Ag5 119.72(7) . . ?
S25 Ag22 Ag5 49.89(12) . . ?
S25 Ag22 Ag31 166.43(14) . . ?
S31 Ag22 Ag5 123.71(15) . . ?
S31 Ag22 Ag31 51.52(14) . . ?
S31 Ag22 S25 123.67(19) . . ?
S31 Ag22 S23 140.7(2) . . ?
S23 Ag22 Ag5 83.97(14) . . ?
S23 Ag22 Ag31 91.81(14) . . ?
S23 Ag22 S25 95.23(18) . . ?
Au1 Ag23 Au2 57.61(3) . . ?
Au1 Ag23 Ag5 104.45(5) . . ?
Au1 Ag23 Ag8 63.37(5) . . ?
Au1 Ag23 Ag9 59.04(4) . . ?
Au1 Ag23 Ag17 102.04(5) . . ?
Au1 Ag23 Ag18 136.98(6) . . ?
Au1 Ag23 Ag25 109.92(6) . . ?
Au1 Ag23 Ag26 62.19(5) . . ?
Au1 Ag23 Ag28 56.65(4) . . ?
Au2 Ag23 Ag5 54.51(4) . . ?
Au2 Ag23 Ag9 54.88(4) . . ?
Au2 Ag23 Ag17 53.31(4) . . ?
Au2 Ag23 Ag18 164.91(6) . . ?
Au2 Ag23 Ag25 101.41(5) . . ?
Au2 Ag23 Ag28 108.89(6) . . ?
Ag8 Ag23 Au2 59.25(4) . . ?
Ag8 Ag23 Ag5 56.42(5) . . ?
Ag8 Ag23 Ag9 107.85(6) . . ?
Ag8 Ag23 Ag17 103.99(6) . . ?
Ag8 Ag23 Ag18 126.59(7) . . ?
Ag8 Ag23 Ag25 160.51(7) . . ?
Ag8 Ag23 Ag28 69.71(5) . . ?
Ag9 Ag23 Ag5 101.31(6) . . ?
Ag9 Ag23 Ag17 54.42(5) . . ?
Ag9 Ag23 Ag18 124.78(6) . . ?
Ag9 Ag23 Ag25 56.49(5) . . ?
Ag17 Ag23 Ag5 58.24(5) . . ?
Ag17 Ag23 Ag18 112.84(6) . . ?
Ag17 Ag23 Ag25 58.21(5) . . ?
Ag18 Ag23 Ag5 114.88(6) . . ?
Ag25 Ag23 Ag5 111.93(6) . . ?
Ag25 Ag23 Ag18 71.47(5) . . ?
Ag26 Ag23 Au2 107.82(6) . . ?
Ag26 Ag23 Ag5 162.13(7) . . ?
Ag26 Ag23 Ag8 119.67(7) . . ?
Ag26 Ag23 Ag9 62.13(5) . . ?
Ag26 Ag23 Ag17 110.75(6) . . ?
Ag26 Ag23 Ag18 81.85(6) . . ?
Ag26 Ag23 Ag25 65.91(5) . . ?
Ag26 Ag23 Ag28 59.93(5) . . ?
Ag28 Ag23 Ag5 124.54(6) . . ?
Ag28 Ag23 Ag9 106.92(6) . . ?
Ag28 Ag23 Ag17 158.61(7) . . ?
Ag28 Ag23 Ag18 85.90(6) . . ?
Ag28 Ag23 Ag25 123.50(6) . . ?
Cl8 Ag23 Au1 160.09(13) . . ?
Cl8 Ag23 Au2 105.49(12) . . ?
Cl8 Ag23 Ag5 55.74(12) . . ?
Cl8 Ag23 Ag8 99.79(13) . . ?
Cl8 Ag23 Ag9 122.36(13) . . ?
Cl8 Ag23 Ag17 70.45(12) . . ?
Cl8 Ag23 Ag18 60.96(12) . . ?
Cl8 Ag23 Ag25 82.33(13) . . ?
Cl8 Ag23 Ag26 137.51(13) . . ?
Cl8 Ag23 Ag28 130.11(13) . . ?
S21 Ag24 S23 103.31(19) . . ?
S29 Ag24 S21 150.3(2) . . ?
S29 Ag24 S23 106.43(19) . . ?
Ag9 Ag25 Ag17 56.12(5) . . ?
Ag9 Ag25 Ag23 59.28(5) . . ?
Ag9 Ag25 Ag26 57.91(5) . . ?
Ag17 Ag25 Ag23 60.78(5) . . ?
Ag17 Ag25 Ag26 101.52(6) . . ?
Ag23 Ag25 Ag26 51.66(5) . . ?
Ag30 Ag25 Ag9 144.64(8) . . ?
Ag30 Ag25 Ag17 90.43(6) . . ?
Ag30 Ag25 Ag23 96.33(6) . . ?
Ag30 Ag25 Ag26 128.89(7) . . ?
S27 Ag25 Ag9 104.12(13) . . ?
S27 Ag25 Ag17 52.09(12) . . ?
S27 Ag25 Ag23 101.11(13) . . ?
S27 Ag25 Ag26 151.71(14) . . ?
S27 Ag25 Ag30 52.30(12) . . ?
S27 Ag25 Cl20 118.70(17) . . ?
S26 Ag25 Ag9 105.81(14) . . ?
S26 Ag25 Ag17 131.65(15) . . ?
S26 Ag25 Ag23 71.48(14) . . ?
S26 Ag25 Ag26 48.13(13) . . ?
S26 Ag25 Ag30 87.39(14) . . ?
S26 Ag25 S27 138.68(19) . . ?
S26 Ag25 Cl20 102.12(18) . . ?
Cl20 Ag25 Ag9 52.36(12) . . ?
Cl20 Ag25 Ag17 97.96(12) . . ?
Cl20 Ag25 Ag23 106.03(13) . . ?
Cl20 Ag25 Ag26 69.92(12) . . ?
Cl20 Ag25 Ag30 157.47(14) . . ?
Au1 Ag26 Ag9 58.03(4) . . ?
Au1 Ag26 Ag25 104.46(6) . . ?
Au1 Ag26 Ag28 56.31(5) . . ?
Ag9 Ag26 Ag25 55.56(5) . . ?
Ag23 Ag26 Au1 58.03(5) . . ?
Ag23 Ag26 Ag9 62.53(5) . . ?
Ag23 Ag26 Ag25 62.43(5) . . ?
Ag23 Ag26 Ag28 62.57(6) . . ?
Ag28 Ag26 Ag9 109.15(7) . . ?
Ag28 Ag26 Ag25 122.69(7) . . ?
S26 Ag26 Au1 136.38(14) . . ?
S26 Ag26 Ag9 103.22(14) . . ?
S26 Ag26 Ag23 78.35(14) . . ?
S26 Ag26 Ag25 47.88(13) . . ?
S26 Ag26 Ag28 105.86(15) . . ?
S26 Ag26 S18 138.5(2) . . ?
S18 Ag26 Au1 85.11(14) . . ?
S18 Ag26 Ag9 99.69(15) . . ?
S18 Ag26 Ag23 143.15(15) . . ?
S18 Ag26 Ag25 136.13(16) . . ?
S18 Ag26 Ag28 98.51(15) . . ?
Ag18 Ag27 Ag38 137.11(8) . . ?
Ag28 Ag27 Ag18 87.26(7) . . ?
Ag28 Ag27 Ag38 131.03(8) . . ?
Cl63 Ag27 Ag18 109.58(11) . . ?
Cl63 Ag27 Ag28 62.53(10) . . ?
Cl63 Ag27 Ag38 80.08(11) . . ?
S24 Ag27 Ag18 124.58(17) . . ?
S24 Ag27 Ag28 52.70(16) . . ?
S24 Ag27 Ag38 97.09(17) . . ?
S24 Ag27 Cl63 86.19(18) . . ?
S24 Ag27 S30 164.3(2) . . ?
S30 Ag27 Ag18 49.69(15) . . ?
S30 Ag27 Ag28 132.79(16) . . ?
S30 Ag27 Ag38 87.45(15) . . ?
S30 Ag27 Cl63 109.44(17) . . ?
Au1 Ag28 Ag8 57.39(4) . . ?
Au1 Ag28 Ag19 56.34(5) . . ?
Au1 Ag28 Ag23 57.99(5) . . ?
Au1 Ag28 Ag26 61.71(5) . . ?
Au1 Ag28 Ag27 142.98(7) . . ?
Au1 Ag28 Ag36 61.39(5) . . ?
Au1 Ag28 Ag44 109.99(7) . . ?
Ag19 Ag28 Ag8 61.37(5) . . ?
Ag19 Ag28 Ag27 135.78(7) . . ?
Ag19 Ag28 Ag44 58.43(6) . . ?
Ag23 Ag28 Ag8 53.61(5) . . ?
Ag23 Ag28 Ag19 104.10(6) . . ?
Ag23 Ag28 Ag27 86.19(6) . . ?
Ag23 Ag28 Ag44 161.20(8) . . ?
Ag26 Ag28 Ag8 103.92(6) . . ?
Ag26 Ag28 Ag19 112.96(7) . . ?
Ag26 Ag28 Ag23 57.50(5) . . ?
Ag26 Ag28 Ag27 108.78(7) . . ?
Ag26 Ag28 Ag36 72.94(6) . . ?
Ag26 Ag28 Ag44 132.77(7) . . ?
Ag27 Ag28 Ag8 95.24(6) . . ?
Ag27 Ag28 Ag44 101.77(7) . . ?
Ag36 Ag28 Ag8 109.40(6) . . ?
Ag36 Ag28 Ag19 57.27(6) . . ?
Ag36 Ag28 Ag23 114.00(7) . . ?
Ag36 Ag28 Ag27 154.31(8) . . ?
Ag36 Ag28 Ag44 64.29(6) . . ?
Ag44 Ag28 Ag8 108.24(6) . . ?
S24 Ag28 Au1 166.39(16) . . ?
S24 Ag28 Ag8 126.19(16) . . ?
S24 Ag28 Ag19 112.17(16) . . ?
S24 Ag28 Ag23 135.54(16) . . ?
S24 Ag28 Ag26 123.99(16) . . ?
S24 Ag28 Ag27 49.84(15) . . ?
S24 Ag28 Ag36 107.03(16) . . ?
S24 Ag28 Ag44 56.64(15) . . ?
Ag7 Ag29 Ag16 60.57(5) . . ?
Ag7 Ag29 Ag20 54.12(5) . . ?
Ag13 Ag29 Ag7 60.76(5) . . ?
Ag13 Ag29 Ag16 54.50(5) . . ?
Ag13 Ag29 Ag20 61.59(5) . . ?
Ag20 Ag29 Ag16 103.58(6) . . ?
Ag37 Ag29 Ag7 92.89(7) . . ?
Ag37 Ag29 Ag13 140.92(8) . . ?
Ag37 Ag29 Ag16 88.14(6) . . ?
Ag37 Ag29 Ag20 127.68(8) . . ?
Cl19 Ag29 Ag7 108.26(12) . . ?
Cl19 Ag29 Ag13 52.35(11) . . ?
Cl19 Ag29 Ag16 95.68(12) . . ?
Cl19 Ag29 Ag20 72.91(12) . . ?
Cl19 Ag29 Ag37 157.57(13) . . ?
S13 Ag29 Ag7 98.25(13) . . ?
S13 Ag29 Ag13 100.01(13) . . ?
S13 Ag29 Ag16 49.61(13) . . ?
S13 Ag29 Ag20 151.26(14) . . ?
S13 Ag29 Ag37 52.67(13) . . ?
S13 Ag29 Cl19 114.90(17) . . ?
S11 Ag29 Ag7 75.36(15) . . ?
S11 Ag29 Ag13 112.68(16) . . ?
S11 Ag29 Ag16 134.79(15) . . ?
S11 Ag29 Ag20 51.39(15) . . ?
S11 Ag29 Ag37 84.29(15) . . ?
S11 Ag29 Cl19 107.79(19) . . ?
S11 Ag29 S13 136.5(2) . . ?
Ag25 Ag30 Ag42 128.74(8) . . ?
S27 Ag30 Ag25 54.64(13) . . ?
S27 Ag30 Ag42 131.26(15) . . ?
S32 Ag30 Ag25 136.42(16) . . ?
S32 Ag30 Ag42 49.86(15) . . ?
S32 Ag30 S27 167.7(2) . . ?
S31 Ag31 Ag22 53.07(14) . . ?
S31 Ag31 S30 100.17(19) . . ?
S29 Ag31 Ag22 113.45(15) . . ?
S29 Ag31 S31 159.8(2) . . ?
S29 Ag31 S30 99.60(19) . . ?
S30 Ag31 Ag22 116.25(14) . . ?
S21 Ag32 Cl63 94.00(18) . . ?
S22 Ag32 Cl63 99.96(19) . . ?
S22 Ag32 S21 156.5(2) . . ?
Ag4 Ag33 Ag11 53.15(5) . . ?
Ag4 Ag33 Ag45 106.66(7) . . ?
Ag11 Ag33 Ag45 63.79(6) . . ?
Ag14 Ag33 Ag4 55.51(5) . . ?
Ag14 Ag33 Ag11 54.90(5) . . ?
Ag14 Ag33 Ag45 59.63(6) . . ?
S21 Ag33 Ag4 90.69(15) . . ?
S21 Ag33 Ag11 142.50(16) . . ?
S21 Ag33 Ag14 98.76(15) . . ?
S21 Ag33 Ag45 129.98(15) . . ?
S21 Ag33 S14 164.7(2) . . ?
S14 Ag33 Ag4 104.45(17) . . ?
S14 Ag33 Ag11 52.75(16) . . ?
S14 Ag33 Ag14 91.82(17) . . ?
S14 Ag33 Ag45 47.97(16) . . ?
Au3 Ag34 Ag7 58.13(5) . . ?
Au3 Ag34 Ag11 60.47(5) . . ?
Au3 Ag34 Ag14 57.12(5) . . ?
Au3 Ag34 Ag15 58.63(4) . . ?
Au3 Ag34 Ag20 62.49(5) . . ?
Au3 Ag34 Ag40 147.33(9) . . ?
Au3 Ag34 Ag41 140.84(9) . . ?
Ag7 Ag34 Ag14 105.94(7) . . ?
Ag7 Ag34 Ag15 54.81(5) . . ?
Ag7 Ag34 Ag40 89.28(9) . . ?
Ag7 Ag34 Ag41 84.58(8) . . ?
Ag11 Ag34 Ag7 112.35(7) . . ?
Ag11 Ag34 Ag14 57.24(5) . . ?
Ag11 Ag34 Ag15 110.37(7) . . ?
Ag11 Ag34 Ag40 147.12(9) . . ?
Ag11 Ag34 Ag41 157.45(9) . . ?
Ag14 Ag34 Ag15 63.23(5) . . ?
Ag14 Ag34 Ag40 142.16(9) . . ?
Ag14 Ag34 Ag41 134.48(9) . . ?
Ag15 Ag34 Ag40 102.30(9) . . ?
Ag15 Ag34 Ag41 91.43(8) . . ?
Ag20 Ag34 Ag7 57.31(5) . . ?
Ag20 Ag34 Ag11 71.44(6) . . ?
Ag20 Ag34 Ag14 113.73(7) . . ?
Ag20 Ag34 Ag15 105.60(7) . . ?
Ag20 Ag34 Ag40 103.71(9) . . ?
Ag20 Ag34 Ag41 109.14(9) . . ?
S9 Ag34 Au3 168.40(17) . . ?
S9 Ag34 Ag7 133.47(17) . . ?
S9 Ag34 Ag11 109.44(17) . . ?
S9 Ag34 Ag14 113.38(17) . . ?
S9 Ag34 Ag15 125.33(16) . . ?
S9 Ag34 Ag20 121.72(16) . . ?
S9 Ag34 Ag40 44.23(17) . . ?
S9 Ag34 Ag41 50.13(17) . . ?
S12 Ag35 Ag10 48.95(13) . . ?
S12 Ag35 Ag1 178.14(17) . . ?
S12 Ag35 Ag66 167.87(16) . . ?
S10 Ag35 Ag10 82.54(14) . . ?
S10 Ag35 S12 95.62(19) . . ?
S10 Ag35 Ag1 82.52(16) . . ?
S10 Ag35 Ag66 91.68(16) . . ?
S10 Ag35 S76 135.9(4) . . ?
Au1 Ag36 Ag28 56.24(5) . . ?
Au1 Ag36 Ag44 104.85(7) . . ?
Au1 Ag36 Ag46 105.69(7) . . ?
Ag6 Ag36 Au1 57.66(5) . . ?
Ag6 Ag36 Ag19 59.96(6) . . ?
Ag6 Ag36 Ag28 108.55(7) . . ?
Ag6 Ag36 Ag44 114.49(7) . . ?
Ag6 Ag36 Ag46 62.00(6) . . ?
Ag19 Ag36 Au1 57.02(5) . . ?
Ag19 Ag36 Ag28 63.70(6) . . ?
Ag19 Ag36 Ag44 59.49(6) . . ?
Ag19 Ag36 Ag46 57.39(6) . . ?
Ag28 Ag36 Ag44 62.54(6) . . ?
Ag28 Ag36 Ag46 115.26(8) . . ?
Ag46 Ag36 Ag44 66.14(6) . . ?
S18 Ag36 Au1 85.06(15) . . ?
S18 Ag36 Ag6 100.61(15) . . ?
S18 Ag36 Ag19 142.06(16) . . ?
S18 Ag36 Ag28 97.92(15) . . ?
Ag35 S5a Ag47 108.5(6) . . ?
Ag35 S5a Ag1 75.9(6) . . ?
Ag39 AG0Aa Ag43 100.01(11) . . ?
Ag39 S1a Ag0A 82.0(3) . . ?
Ag39 AG3b Ag40 74.24(11) . . ?
Ag2A AG40b Ag34 87.07(11) . . ?
Ag2A AG41a Ag34 87.07(10) . . ?
Ag2A AG40b Ag3 138.27(15) . . ?
S18 Ag36 Ag44 143.49(16) . . ?
S18 Ag36 Ag46 145.72(16) . . ?
S18 Ag36 S16 130.8(3) . . ?
S16 Ag36 Au1 144.1(2) . . ?
S16 Ag36 Ag6 108.0(2) . . ?
S16 Ag36 Ag19 87.1(2) . . ?
S16 Ag36 Ag28 109.2(2) . . ?
S16 Ag36 Ag44 47.5(2) . . ?
S16 Ag36 Ag46 46.8(2) . . ?
Ag29 Ag37 Ag2A 76.61(7) . . ?
Ag29 Ag37 Ag47 135.32(9) . . ?
Ag47 Ag37 Ag2A 62.40(7) . . ?
S13 Ag37 Ag29 55.51(14) . . ?
S13 Ag37 Ag2A 122.48(15) . . ?
S13 Ag37 Ag47 135.95(15) . . ?
S6 Ag37 Ag29 137.7(2) . . ?
S6 Ag37 Ag2A 75.36(19) . . ?
S6 Ag37 Ag47 48.37(19) . . ?
S6 Ag37 S13 162.2(2) . . ?
S29 Ag38 Ag27 92.89(16) . . ?
S29 Ag38 Ag55 134.57(17) . . ?
S29 Ag38 Ag 137.80(17) . . ?
S28 Ag38 Ag27 97.46(19) . . ?
S28 Ag38 Ag55 50.00(19) . . ?
S28 Ag38 Ag 49.69(19) . . ?
S28 Ag38 S29 169.3(2) . . ?
S7 Ag39 Ag3 142.29(17) . . ?
Ag2A S4a Ag1 141.9(5) . . ?
Ag2A S91b Ag66 122.7(6) . . ?
Ag2A S91b Ag40 80.3(4) . . ?
Ag43 S2a Ag0A 92.8(4) . . ?
Ag43 S2a Ag1 98.9(4) . . ?
Ag47 S76b Ag35 120.8(6) . . ?
Ag47 S76b Ag66 100.3(6) . . ?
Cl59 AG41a Ag34 60.24(13) . . ?
Cl59 AG41a Ag2A 118.07(17) . . ?
S7 Ag39 Ag0A 130.08(17) . . ?
S7 Ag39 S9 91.2(2) . . ?
S9 Ag39 Ag3 90.14(16) . . ?
S9 Ag39 Ag0A 99.65(16) . . ?
Cl15 Ag3A Cl59 87.27(15) . . ?
S7 Ag3A Cl15 92.33(18) . . ?
S7 Ag3A Cl59 102.35(19) . . ?
S7 Ag3A S8 158.6(2) . . ?
S8 Ag3A Cl15 108.0(2) . . ?
S8 Ag3A Cl59 85.7(2) . . ?
Ag37 Ag2A Ag47 57.26(6) . . ?
S11 Ag2A Ag37 76.89(16) . . ?
S11 Ag2A Ag47 133.17(17) . . ?
S11 Ag2A S4 163.5(3) . . ?
S11 Ag2A Ag40 109.94(18) . . ?
S11 Ag2A Ag41 115.37(18) . . ?
Ag30 Ag42 Ag18 64.70(6) . . ?
S31 Ag42 Ag18 115.88(16) . . ?
S31 Ag42 Ag30 129.92(16) . . ?
S32 Ag42 Ag18 77.96(15) . . ?
S32 Ag42 Ag30 49.79(15) . . ?
S32 Ag42 S31 165.4(2) . . ?
S10 Ag43 Ag0A 144.35(17) . . ?
S10 Ag43 S3 109.9(3) . . ?
S8 Ag43 Ag0A 108.0(2) . . ?
S8 Ag43 S10 105.4(2) . . ?
S8 Ag43 S3 144.7(3) . . ?
Ag19 Ag44 Ag28 57.79(6) . . ?
Ag19 Ag44 Ag36 53.40(5) . . ?
Ag28 Ag44 Ag36 53.17(5) . . ?
S22 Ag44 Ag19 98.56(16) . . ?
S22 Ag44 Ag28 105.59(17) . . ?
S22 Ag44 Ag36 150.11(17) . . ?
S22 Ag44 S24 85.3(2) . . ?
S22 Ag44 S16 148.7(3) . . ?
S24 Ag44 Ag19 103.79(15) . . ?
S24 Ag44 Ag28 48.45(14) . . ?
S24 Ag44 Ag36 91.45(15) . . ?
S16 Ag44 Ag19 84.0(2) . . ?
S16 Ag44 Ag28 102.1(2) . . ?
S16 Ag44 Ag36 49.7(2) . . ?
S16 Ag44 S24 124.7(3) . . ?
Ag14 Ag45 Ag11 51.94(5) . . ?
Ag14 Ag45 Ag33 56.06(6) . . ?
Ag33 Ag45 Ag11 57.81(5) . . ?
S7 Ag45 Ag11 146.53(17) . . ?
S7 Ag45 Ag14 101.72(16) . . ?
S7 Ag45 Ag33 129.39(17) . . ?
S14 Ag45 Ag11 49.64(16) . . ?
S14 Ag45 Ag14 89.34(17) . . ?
S14 Ag45 Ag33 48.46(16) . . ?
S14 Ag45 S7 163.4(2) . . ?
Ag6 Ag46 Ag36 52.18(5) . . ?
Ag19 Ag46 Ag6 55.21(6) . . ?
Ag19 Ag46 Ag36 54.42(6) . . ?
S8 Ag46 Ag6 93.5(2) . . ?
S8 Ag46 Ag19 104.4(2) . . ?
S8 Ag46 Ag36 145.2(2) . . ?
S8 Ag46 S16 164.7(3) . . ?
S16 Ag46 Ag6 101.5(3) . . ?
S16 Ag46 Ag19 87.1(2) . . ?
S16 Ag46 Ag36 50.1(2) . . ?
Ag37 Ag47 Ag2A 60.34(7) . . ?
S6 Ag47 Ag37 47.65(18) . . ?
S6 Ag47 Ag2A 73.74(19) . . ?
S6 Ag47 S5 170.6(5) . . ?
Ag21 S12 Ag10 76.87(17) . . ?
Ag21 S12 Ag35 126.8(2) . . ?
Ag35 S12 Ag10 82.49(17) . . ?
C14 S12 Ag10 112.0(6) . . ?
C14 S12 Ag21 114.8(6) . . ?
C14 S12 Ag35 118.4(6) . . ?
Ag14 Cl15 Ag19 102.89(18) . . ?
Ag14 Cl15 Ag3A 104.43(17) . . ?
Ag19 Cl15 Ag3A 99.77(17) . . ?
Ag12 S25 Ag5 78.23(15) . . ?
Ag12 S25 Ag22 127.9(2) . . ?
Ag22 S25 Ag5 81.34(15) . . ?
C3 S25 Ag5 112.1(6) . . ?
C3 S25 Ag12 112.7(6) . . ?
C3 S25 Ag22 119.3(6) . . ?
Ag25 S27 Ag17 76.73(15) . . ?
Ag30 S27 Ag17 120.3(2) . . ?
Ag30 S27 Ag25 73.06(15) . . ?
C2 S27 Ag17 122.3(6) . . ?
C2 S27 Ag25 101.7(6) . . ?
C2 S27 Ag30 113.6(6) . . ?
Ag15 Cl59 Ag3A 110.00(19) . . ?
Ag15 Cl59 Ag41 118.2(2) . . ?
Ag13 Cl19 Ag29 69.99(14) . . ?
Ag18 S26 Ag25 102.8(2) . . ?
Ag18 S26 Ag26 111.7(2) . . ?
Ag25 S26 Ag26 83.99(18) . . ?
C44 S26 Ag18 118.0(7) . . ?
C44 S26 Ag25 115.1(7) . . ?
C44 S26 Ag26 119.1(7) . . ?
Ag9 Cl20 Ag25 69.94(14) . . ?
Ag8 Cl63 Ag27 120.08(18) . . ?
Ag8 Cl63 Ag32 104.63(16) . . ?
Ag32 Cl63 Ag27 122.83(17) . . ?
Ag31 S31 Ag22 75.41(18) . . ?
Ag42 S31 Ag22 123.7(2) . . ?
Ag42 S31 Ag31 97.1(2) . . ?
C28 S31 Ag22 115.2(8) . . ?
C28 S31 Ag31 111.8(8) . . ?
C28 S31 Ag42 119.1(8) . . ?
Ag32 S21 Ag24 92.1(2) . . ?
Ag33 S21 Ag24 115.1(2) . . ?
Ag33 S21 Ag32 114.5(2) . . ?
C18 S21 Ag24 113.5(7) . . ?
C18 S21 Ag32 108.9(7) . . ?
C18 S21 Ag33 111.2(7) . . ?
Ag30 S32 Ag42 80.35(19) . . ?
C12 S32 Ag30 103.0(7) . . ?
C12 S32 Ag42 105.0(7) . . ?
Ag3A S7 Ag39 92.0(2) . . ?
Ag45 S7 Ag39 104.4(2) . . ?
Ag45 S7 Ag3A 118.0(3) . . ?
C22 S7 Ag39 114.7(8) . . ?
C22 S7 Ag3A 118.1(8) . . ?
C22 S7 Ag45 108.1(8) . . ?
Ag7 Cl68 Ag10 72.23(14) . . ?
Ag33 S14 Ag11 79.1(2) . . ?
Ag45 S14 Ag11 85.3(2) . . ?
Ag45 S14 Ag33 83.6(2) . . ?
C32 S14 Ag11 156.2(9) . . ?
C32 S14 Ag33 114.0(8) . . ?
C32 S14 Ag45 114.9(9) . . ?
Ag32 S22 Ag44 117.3(3) . . ?
Ag32 S22 Ag 100.6(2) . . ?
Ag44 S22 Ag 95.1(2) . . ?
C9GA S22 Ag32 112.6(7) . . ?
C9GA S22 Ag44 110.1(8) . . ?
C9GA S22 Ag55 107.4(8) . . ?
C9GA S22 Ag 120.1(8) . . ?
Ag27 S24 Ag28 77.46(19) . . ?
Ag27 S24 Ag44 140.2(3) . . ?
Ag27 S24 Ag 94.6(2) . . ?
Ag28 S24 Ag44 74.91(17) . . ?
Ag28 S24 Ag 131.7(3) . . ?
C8DA S24 Ag27 108.6(7) . . ?
C8DA S24 Ag28 115.7(8) . . ?
C8DA S24 Ag44 109.0(7) . . ?
C8DA S24 Ag 111.9(7) . . ?
Ag6 S10 Ag35 108.1(2) . . ?
Ag6 S10 Ag43 101.3(2) . . ?
Ag35 S10 Ag43 117.5(2) . . ?
C59 S10 Ag6 115.2(8) . . ?
C59 S10 Ag35 106.9(8) . . ?
C59 S10 Ag43 108.3(8) . . ?
Ag3A S8 Ag43 99.1(3) . . ?
Ag46 S8 Ag3A 109.6(3) . . ?
Ag46 S8 Ag43 113.4(3) . . ?
C3JA S8 Ag3A 108.4(10) . . ?
C3JA S8 Ag43 117.6(10) . . ?
C3JA S8 Ag46 108.1(10) . . ?
Ag16 S13 Ag29 80.18(17) . . ?
Ag37 S13 Ag16 120.3(2) . . ?
Ag37 S13 Ag29 71.82(16) . . ?
C9 S13 Ag16 122.2(6) . . ?
C9 S13 Ag29 100.6(7) . . ?
C9 S13 Ag37 114.3(6) . . ?
Ag21 S18 Ag26 90.4(2) . . ?
Ag21 S18 Ag36 96.0(2) . . ?
Ag26 S18 Ag36 87.8(2) . . ?
S22 AG55a Ag38 127.4(2) . . ?
S22 AGb Ag38 125.5(2) . . ?
C30 S18 Ag21 112.6(7) . . ?
C30 S18 Ag26 130.6(7) . . ?
S22 AGb S24 87.8(2) . . ?
S22 AG55a S28 165.3(3) . . ?
S24 AGb Ag38 97.58(18) . . ?
S9 AG40b Ag34 48.26(18) . . ?
S9 AG41a Ag34 49.13(16) . . ?
S9 AG40b Ag2A 127.4(2) . . ?
S9 AG41a Ag2A 116.5(2) . . ?
S9 AG41a Cl59 81.5(2) . . ?
S9 AG40b Ag3 94.2(2) . . ?
S9 AG40b S91 172.4(4) . . ?
S28 AG55a Ag38 48.34(19) . . ?
S28 AGb Ag38 48.98(19) . . ?
S28 AGb S22 158.1(3) . . ?
S28 AGb S24 113.3(3) . . ?
C30 S18 Ag36 129.2(7) . . ?
Ag31 S29 Ag24 105.6(2) . . ?
Ag38 S29 Ag24 102.3(2) . . ?
Ag38 S29 Ag31 117.9(2) . . ?
C49 S29 Ag24 114.6(8) . . ?
C49 S29 Ag31 107.6(8) . . ?
C49 S29 Ag38 109.1(8) . . ?
Ag23 Cl8 Ag5 75.96(14) . . ?
Ag18 S30 Ag27 80.15(19) . . ?
Ag18 S30 Ag31 127.8(2) . . ?
Ag27 S30 Ag31 109.4(2) . . ?
C55 S30 Ag18 105.9(7) . . ?
C55 S30 Ag27 107.8(7) . . ?
C55 S30 Ag31 118.0(7) . . ?
Ag29 S11 Ag20 77.29(18) . . ?
Ag2A S11 Ag20 113.8(2) . . ?
Ag2A S11 Ag29 104.1(2) . . ?
C7 S11 Ag20 120.7(7) . . ?
C7 S11 Ag29 111.8(7) . . ?
C7 S11 Ag2A 119.3(7) . . ?
Ag4 S23 Ag22 106.6(2) . . ?
Ag4 S23 Ag24 99.44(19) . . ?
Ag22 S23 Ag24 116.6(2) . . ?
C20 S23 Ag4 116.7(7) . . ?
C20 S23 Ag22 107.5(7) . . ?
C20 S23 Ag24 110.2(7) . . ?
Ag12 S17 Ag11 95.51(19) . . ?
Ag12 S17 Ag20 93.7(2) . . ?
Ag20 S17 Ag11 85.74(17) . . ?
C5 S17 Ag11 125.5(7) . . ?
C5 S17 Ag12 113.7(7) . . ?
C5 S17 Ag20 133.3(7) . . ?
Ag34 S9 Ag39 131.6(3) . . ?
Ag34 S9 Ag41 80.7(2) . . ?
C1EA S9 Ag34 119.5(9) . . ?
C1EA S9 Ag39 106.0(9) . . ?
C1EA S9 Ag40 99.5(9) . . ?
C1EA S9 Ag41 113.9(9) . . ?
Ag37 S6 Ag47 84.0(2) . . ?
C1CA S6 Ag37 101.3(8) . . ?
C1CA S6 Ag47 108.0(8) . . ?
Ag38 S28 Ag55 81.7(2) . . ?
Ag38 S28 Ag 81.3(2) . . ?
C5RA S28 Ag38 100.4(10) . . ?
C5RA S28 Ag55 103.2(9) . . ?
C5RA S28 Ag 121.3(9) . . ?
Ag44 S16 Ag36 82.8(3) . . ?
Ag46 S16 Ag36 83.1(3) . . ?
Ag46 S16 Ag44 95.2(3) . . ?
C9JA S16 Ag36 143.8(9) . . ?
C9JA S16 Ag44 124.8(9) . . ?
C9JA S16 Ag46 113.2(9) . . ?
F9 Sb2 F7 177.8(16) . . ?
F9 Sb2 F22 91(3) . . ?
F14 Sb2 F7 88(2) . . ?
F14 Sb2 F9 94.0(19) . . ?
F14 Sb2 F22 90(2) . . ?
F21 Sb2 F7 88(2) . . ?
F21 Sb2 F9 92(2) . . ?
F21 Sb2 F14 99(2) . . ?
F21 Sb2 F22 171(2) . . ?
F22 Sb2 F7 88(3) . . ?
F75 Sb2 F7 87.8(13) . . ?
F75 Sb2 F9 90.0(12) . . ?
F75 Sb2 F14 168(2) . . ?
F75 Sb2 F21 92.5(16) . . ?
F75 Sb2 F22 78.8(16) . . ?
F32 Sb3 F64 91(2) . . ?
F32 Sb3 F71 91(2) . . ?
F32 Sb3 F95 173(2) . . ?
F32 Sb3 F0AA 78.8(17) . . ?
F64 Sb3 F71 178(2) . . ?
F78 Sb3 F32 118(3) . . ?
F78 Sb3 F64 87.3(18) . . ?
F78 Sb3 F71 92(2) . . ?
F78 Sb3 F95 63(3) . . ?
F78 Sb3 F0AA 163(3) . . ?
F95 Sb3 F64 96(2) . . ?
F95 Sb3 F71 82(2) . . ?
F0AA Sb3 F64 94.6(17) . . ?
F0AA Sb3 F71 85.6(19) . . ?
F0AA Sb3 F95 99.5(19) . . ?
F58 Sb4 F61 90.1(17) . . ?
F58 Sb4 F69 177.9(12) . . ?
F58 Sb4 F13 82.6(16) . . ?
F58 Sb4 F2 99.0(14) . . ?
F58 Sb4 F1AA 92.4(15) . . ?
F61 Sb4 F69 87.9(16) . . ?
F13 Sb4 F61 93.6(18) . . ?
F13 Sb4 F69 97.0(15) . . ?
F13 Sb4 F2 178.1(10) . . ?
F13 Sb4 F1AA 92.5(11) . . ?
F2 Sb4 F61 85.4(16) . . ?
F2 Sb4 F69 81.4(12) . . ?
F1AA Sb4 F61 173.6(17) . . ?
F1AA Sb4 F69 89.7(14) . . ?
F1AA Sb4 F2 88.4(8) . . ?
C14 C1 C10 107.2(16) . . ?
C17 C2 S27 109.1(13) . . ?
C24 C2 S27 107.1(13) . . ?
C24 C2 C17 111.0(16) . . ?
C26 C2 S27 109.2(14) . . ?
C26 C2 C17 110.5(16) . . ?
C26 C2 C24 109.8(17) . . ?
C4 C3 S25 111.5(12) . . ?
C4 C3 C35 107.1(15) . . ?
C35 C3 S25 104.4(12) . . ?
C52 C3 S25 110.1(13) . . ?
C52 C3 C4 112.0(15) . . ?
C52 C3 C35 111.4(15) . . ?
C50 C4 C3 109.4(16) . . ?
C42 C5 S17 108.2(14) . . ?
C42 C5 C9AA 111.5(18) . . ?
C53 C5 S17 108.3(15) . . ?
C53 C5 C42 111.0(18) . . ?
C53 C5 C9AA 109.2(18) . . ?
C9AA C5 S17 108.6(14) . . ?
C11 C6 C48 112.7(18) . . ?
C11 C6 C6CA 108.6(17) . . ?
C6CA C6 C48 108.3(17) . . ?
C1BA C7 S11 111.2(15) . . ?
C1BA C7 C56 107(2) . . ?
C6BA C7 S11 113.7(17) . . ?
C6BA C7 C1BA 104(2) . . ?
C6BA C7 C56 112(2) . . ?
C56 C7 S11 109.4(17) . . ?
C21 C9 S13 106.7(14) . . ?
C21 C9 C60 112.7(17) . . ?
C29 C9 S13 111.4(15) . . ?
C29 C9 C21 106.6(18) . . ?
C29 C9 C60 112.0(18) . . ?
C60 C9 S13 107.3(13) . . ?
C11 C10 C1 107.6(16) . . ?
C45 C10 C1 111.4(17) . . ?
C45 C10 C11 109.1(18) . . ?
C6 C11 C10 108.9(17) . . ?
C3DA C12 S32 109.8(15) . . ?
C3DA C12 C5DA 111.6(19) . . ?
C4DA C12 S32 106.5(16) . . ?
C4DA C12 C3DA 108.7(19) . . ?
C4DA C12 C5DA 113(2) . . ?
C5DA C12 S32 106.5(15) . . ?
C34 C13 C54 108.4(19) . . ?
C1 C14 S12 110.1(13) . . ?
C1 C14 C16 114.3(16) . . ?
C1 C14 C48 109.7(16) . . ?
C16 C14 S12 108.3(13) . . ?
C48 C14 S12 106.0(14) . . ?
C48 C14 C16 108.2(17) . . ?
C8 C16 C14 111.0(16) . . ?
C54 C17 C2 108.3(17) . . ?
C33 C18 S21 107.7(15) . . ?
C33 C18 C0AA 105.9(18) . . ?
C0AA C18 S21 107.8(14) . . ?
C4AA C18 S21 111.8(16) . . ?
C4AA C18 C33 110.6(19) . . ?
C4AA C18 C0AA 112.8(18) . . ?
C30 C19 C1IA 109(2) . . ?
C8EA C20 S23 107.6(16) . . ?
C6KA C20 S23 111.9(18) . . ?
C6KA C20 C8EA 107(2) . . ?
C5SA C20 S23 112.3(18) . . ?
C5SA C20 C8EA 108(2) . . ?
C5SA C20 C6KA 109(2) . . ?
C9 C21 C23 109.4(18) . . ?
C5HA C22 S7 112.2(18) . . ?
C5HA C22 C7MA 108(2) . . ?
C8MA C22 S7 107.6(17) . . ?
C8MA C22 C5HA 112(2) . . ?
C8MA C22 C7MA 107(2) . . ?
C7MA C22 S7 110.8(18) . . ?
C21 C23 C0DA 103.2(18) . . ?
C21 C23 C1DA 111(2) . . ?
C1DA C23 C0DA 112(2) . . ?
C2 C24 C34 107.6(18) . . ?
C2 C26 C7CA 108.6(17) . . ?
C41 C28 S31 107.1(16) . . ?
C41 C28 C1FA 105(2) . . ?
C0CA S91b Ag2A 103.2(9) . . ?
C0CA S91b Ag66 126.0(9) . . ?
C0CA C9OAa S4 107(2) . . ?
C0CA C9OAa C97 113(3) . . ?
C0CA C9SAb C0TA 102(3) . . ?
C0CA C6SAb C7SA 99(3) . . ?
C0CA C9OAa C5TA 114(3) . . ?
C0CA S91b Ag40 106.8(9) . . ?
C1FA C28 S31 106.8(16) . . ?
C4KA C28 S31 111.3(19) . . ?
C4KA C28 C41 113(2) . . ?
C4KA C28 C1FA 113(2) . . ?
C9 C29 C9CA 109.3(19) . . ?
C19 C30 S18 108.3(15) . . ?
C19 C30 C46 109.6(19) . . ?
C39 C30 S18 110.6(15) . . ?
C39 C30 C19 108.3(18) . . ?
C39 C30 C46 108.8(18) . . ?
C46 C30 S18 111.2(14) . . ?
C2JA C31 C49 109(2) . . ?
C3HA C32 S14 108.7(19) . . ?
C3HA C32 C8KA 109(2) . . ?
C8KA C32 S14 106.0(19) . . ?
C7KA C32 S14 110(2) . . ?
C7KA C32 C3HA 106(2) . . ?
C7KA C32 C8KA 117(3) . . ?
C18 C33 C36 110.3(19) . . ?
C13 C34 C24 111.7(19) . . ?
C8CA C34 C13 110(2) . . ?
C8CA C34 C24 110.8(19) . . ?
C47 C35 C3 107.9(16) . . ?
C1AA C36 C33 106(2) . . ?
C3AA C36 C33 110(2) . . ?
C3AA C36 C1AA 107(2) . . ?
C30 C39 C6HA 113(2) . . ?
C55 C40 C9FA 109(2) . . ?
C28 C41 C2FA 106(2) . . ?
C5 C42 C6AA 106.8(18) . . ?
C1AA C43 C0AA 116(2) . . ?
C1AA C43 C2AA 113(2) . . ?
C0AA C43 C2AA 109(2) . . ?
C15 C44 S26 108.6(14) . . ?
C15 C44 C4RA 110(2) . . ?
C9DA C44 S26 111.0(16) . . ?
C9DA C44 C15 109.9(19) . . ?
C9DA C44 C4RA 107.5(19) . . ?
C4RA C44 S26 110.2(16) . . ?
C10 C45 C8 111.2(18) . . ?
C9HA C46 C30 111.8(19) . . ?
C51 C47 C35 111.1(17) . . ?
C51 C47 C9BA 110.0(17) . . ?
C9BA C47 C35 110.2(17) . . ?
C14 C48 C6 108.0(18) . . ?
C31 C49 S29 109.7(16) . . ?
C58 C49 S29 110.0(18) . . ?
C58 C49 C31 113(2) . . ?
C58 C49 C3LA 111(2) . . ?
C3LA C49 S29 106.1(18) . . ?
C3LA C49 C31 106(2) . . ?
C4 C50 C51 110.3(17) . . ?
C4 C50 C8BA 110.2(17) . . ?
C51 C50 C8BA 107.9(17) . . ?
C47 C51 C50 107.8(18) . . ?
C3 C52 C7BA 108.6(15) . . ?
C5 C53 C7AA 111(2) . . ?
C17 C54 C13 108.5(19) . . ?
C3MA C54 C13 106.2(19) . . ?
C3MA C54 C17 111(2) . . ?
C40 C55 S30 107.3(14) . . ?
C40 C55 C6DA 108.4(19) . . ?
C7DA C55 S30 110.3(15) . . ?
C7DA C55 C40 113.0(19) . . ?
C7DA C55 C6DA 110.8(19) . . ?
C6DA C55 S30 106.7(15) . . ?
C49 C58 C5LA 110(3) . . ?
C9NA C59 S10 109.1(18) . . ?
C63 C59 S10 111(2) . . ?
C63 C59 C9NA 105(3) . . ?
C63 C59 C125 116(3) . . ?
C125 C59 S10 107.3(19) . . ?
C125 C59 C9NA 107(2) . . ?
C9 C60 C2DA 106.5(17) . . ?
C9BA C7BA C52 109.7(16) . . ?
C8BA C7BA C52 109.6(16) . . ?
C8BA C7BA C9BA 110.8(17) . . ?
C47 C9BA C7BA 109.1(16) . . ?
C15 C0EA C9IA 105(2) . . ?
C15 C0EA C7IA 107(2) . . ?
C9IA C0EA C7IA 112(2) . . ?
C34 C8CA C7CA 108.0(19) . . ?
C6 C6CA C8 112.0(19) . . ?
C2BA C4BA C5BA 115(3) . . ?
C16 C8 C45 112.7(17) . . ?
C16 C8 C6CA 106.0(17) . . ?
C6CA C8 C45 102.8(17) . . ?
C8CA C7CA C26 107.5(18) . . ?
C3MA C7CA C26 111.4(19) . . ?
C3MA C7CA C8CA 110(2) . . ?
C43 C1AA C36 110(2) . . ?
C5IA C3BA C56 106(3) . . ?
C5IA C3BA C2NA 114(3) . . ?
C2NA C3BA C56 106(3) . . ?
C43 C0AA C18 104.6(19) . . ?
C12 C3DA C4FA 106(2) . . ?
C4HA C4AA C18 110(2) . . ?
C0EA C15 C44 111(2) . . ?
C0DA C9CA C29 104.6(19) . . ?
C0JA C9CA C29 112(2) . . ?
C0JA C9CA C0DA 112(2) . . ?
C38 C7AA C53 107(2) . . ?
C5AA C7AA C53 107(2) . . ?
C5AA C7AA C38 108(2) . . ?
C4HA C3AA C36 112(2) . . ?
C5AA C6AA C42 109(2) . . ?
C5AA C6AA C0FA 111(2) . . ?
C0FA C6AA C42 109(2) . . ?
C8AA C9AA C5 111(2) . . ?
C4CA C1CA S6 112.4(17) . . ?
C4CA C1CA C2CA 107(2) . . ?
C4CA C1CA C57 108(2) . . ?
C2CA C1CA S6 112.2(16) . . ?
C57 C1CA S6 107.8(16) . . ?
C57 C1CA C2CA 109.1(19) . . ?
C6IA C4CA C1CA 113(2) . . ?
C44 C9DA C8IA 114(2) . . ?
C8DA C27 C3GA 116(2) . . ?
C9MA C2CA C1CA 107(2) . . ?
C9AA C8AA C38 112(2) . . ?
C9AA C8AA C0FA 110(2) . . ?
C0FA C8AA C38 109(2) . . ?
C7BA C8BA C50 107.2(17) . . ?
C60 C2DA C1DA 109.0(19) . . ?
C0JA C2DA C60 111(2) . . ?
C0JA C2DA C1DA 110(2) . . ?
C9CA C0DA C23 108.4(19) . . ?
C12 C4DA C6FA 109(2) . . ?
C5EA C0BA C1EA 115(2) . . ?
C2BA C1BA C7 112(2) . . ?
C8AA C38 C7AA 108(2) . . ?
C55 C7DA C7FA 107.6(19) . . ?
C4BA C2BA C1BA 106(2) . . ?
C5IA C2BA C4BA 110(3) . . ?
C5IA C2BA C1BA 106(3) . . ?
C7 C6BA C5BA 113(2) . . ?
C6AA C5AA C7AA 111(2) . . ?
C43 C2AA C4HA 105(2) . . ?
C12 C5DA C1MA 109(2) . . ?
C23 C1DA C2DA 108(2) . . ?
C4BA C5BA C6BA 103(2) . . ?
C4BA C5BA C2NA 112(3) . . ?
C6BA C5BA C2NA 108(3) . . ?
C0KA C6DA C55 108(2) . . ?
C7 C56 C3BA 107(2) . . ?
C5CA C57 C1CA 109(2) . . ?
C27 C8DA S24 115.5(16) . . ?
C27 C8DA C2GA 110(2) . . ?
C27 C8DA C1GA 108(2) . . ?
C2GA C8DA S24 106.2(17) . . ?
C2GA C8DA C1GA 109(2) . . ?
C1GA C8DA S24 107.1(16) . . ?
C57 C5CA C1NA 102(2) . . ?
C0NA C5CA C57 112(2) . . ?
C0NA C5CA C1NA 112(3) . . ?
C9MA C3CA C6IA 111(3) . . ?
C3EA C2EA C1EA 118(2) . . ?
C7GA C8GA C6GA 112(2) . . ?
C1HA C9GA S22 108.4(16) . . ?
C1HA C9GA C2HA 108(2) . . ?
C0HA C9GA S22 112.2(17) . . ?
C0HA C9GA C1HA 109(2) . . ?
C0HA C9GA C2HA 109(2) . . ?
C2HA C9GA S22 110.2(17) . . ?
C7FA C8FA C9FA 109(2) . . ?
C0IA C1IA C19 109(2) . . ?
C0IA C1IA C8HA 107(2) . . ?
C8HA C1IA C19 107(2) . . ?
C2EA C3EA C9LA 100(2) . . ?
C4EA C3EA C2EA 104(2) . . ?
C4EA C3EA C9LA 110(3) . . ?
C8GA C7GA C2GA 105(2) . . ?
C5GA C7GA C8GA 114(2) . . ?
C5GA C7GA C2GA 108(2) . . ?
C0EA C9IA C8IA 112(2) . . ?
C8GA C6GA C4GA 111(2) . . ?
C8GA C6GA C1GA 102(2) . . ?
C4GA C6GA C1GA 103(2) . . ?
C6EA C7EA C5EA 115(3) . . ?
C4IA C3IA C9EA 116(3) . . ?
C3GA C4GA C6GA 113(2) . . ?
C1IA C0IA C9HA 115(2) . . ?
C3IA C9EA C8EA 106(3) . . ?
C2IA C9EA C3IA 107(3) . . ?
C2IA C9EA C8EA 102(2) . . ?
C5KA C2IA C9EA 117(3) . . ?
C2DA C0JA C9CA 112(2) . . ?
C46 C9HA C0IA 104(2) . . ?
C7HA C9HA C46 113(2) . . ?
C7HA C9HA C0IA 105(2) . . ?
C6HA C8HA C1IA 112(2) . . ?
C3FA C2FA C41 109(3) . . ?
C3FA C2FA C3KA 111(3) . . ?
C3KA C2FA C41 112(3) . . ?
C4CA C6IA C3CA 106(2) . . ?
C4CA C6IA C1NA 111(3) . . ?
C1NA C6IA C3CA 106(2) . . ?
C20 C8EA C9EA 112(2) . . ?
C8DA C2GA C7GA 107(2) . . ?
C8DA C1GA C6GA 114(2) . . ?
C8FA C7FA C7DA 107(2) . . ?
C8FA C7FA C1KA 109(2) . . ?
C1KA C7FA C7DA 110(2) . . ?
C4AA C4HA C3AA 109(2) . . ?
C4AA C4HA C2AA 112(2) . . ?
C3AA C4HA C2AA 107(2) . . ?
C37 C7IA C0EA 114(2) . . ?
C9HA C7HA C6HA 109(2) . . ?
C8AA C0FA C6AA 108(2) . . ?
C0QA C1HA C9GA 113(2) . . ?
C9KA C3HA C32 110(3) . . ?
C3IA C4IA C6KA 106(3) . . ?
C3IA C4IA C4SA 112(3) . . ?
C4SA C4IA C6KA 105(3) . . ?
C9DA C8IA C9IA 102(2) . . ?
C2KA C8IA C9DA 105(2) . . ?
C2KA C8IA C9IA 113(2) . . ?
C9PA C0HA C9GA 112(3) . . ?
C3GA C5GA C7GA 115(3) . . ?
C0BA C1EA S9 109.3(17) . . ?
C0BA C1EA C2EA 103(2) . . ?
C2EA C1EA S9 114.7(18) . . ?
C25 C1EA S9 114.8(19) . . ?
C25 C1EA C0BA 107(2) . . ?
C25 C1EA C2EA 108(2) . . ?
C39 C6HA C7HA 109(2) . . ?
C8HA C6HA C39 109(2) . . ?
C8HA C6HA C7HA 109(2) . . ?
C27 C3GA C4GA 104(2) . . ?
C5GA C3GA C27 103(2) . . ?
C5GA C3GA C4GA 114(3) . . ?
C31 C2JA C6LA 111(3) . . ?
C31 C2JA C8RA 117(3) . . ?
C8RA C2JA C6LA 110(3) . . ?
C4QA C2HA C9GA 107(3) . . ?
C4DA C6FA C2MA 104(2) . . ?
C5FA C6FA C4DA 108(3) . . ?
C5FA C6FA C2MA 103(3) . . ?
C2BA C5IA C3BA 120(3) . . ?
C3EA C4EA C5EA 114(3) . . ?
C5FA C4FA C3DA 109(3) . . ?
C5FA C4FA C0MA 111(3) . . ?
C0MA C4FA C3DA 112(3) . . ?
C2FA C3FA C6RA 110(3) . . ?
C40 C9FA C8FA 109(2) . . ?
C40 C9FA C0GA 110(2) . . ?
C0GA C9FA C8FA 107(2) . . ?
C4PA C5HA C22 118(3) . . ?
C0BA C5EA C7EA 106(2) . . ?
C0BA C5EA C4EA 105(2) . . ?
C7EA C5EA C4EA 108(2) . . ?
C7EA C6EA C25 107(3) . . ?
C7EA C6EA C9LA 113(3) . . ?
C9LA C6EA C25 101(3) . . ?
C0KA C0GA C9FA 112(3) . . ?
C4FA C5FA C6FA 114(3) . . ?
C6RA C1FA C28 106(2) . . ?
C1LA C0LA C9KA 120(3) . . ?
C1PA C4JA C3JA 111(2) . . ?
C7CA C3MA C54 110(2) . . ?
C22 C8MA C6PA 107(2) . . ?
C8TA C9JA S16 106(2) . . ?
C8TA C9JA C9TA 108.3(9) . . ?
C9TA C9JA S16 110.2(19) . . ?
C3VA C9JA S16 113.7(19) . . ?
C3VA C9JA C8TA 109.2(9) . . ?
C3VA C9JA C9TA 108.8(9) . . ?
C2JA C6LA C5LA 113(3) . . ?
C0KA C1KA C7FA 111(3) . . ?
C3HA C9KA C0LA 106(3) . . ?
C65 C9KA C3HA 109(3) . . ?
C65 C9KA C0LA 105(3) . . ?
C5CA C0NA C9MA 105(3) . . ?
C8JA C7JA C2PA 100(3) . . ?
C8QA C7JA C8JA 112(3) . . ?
C8QA C7JA C2PA 113(3) . . ?
C2FA C3KA C5MA 113(3) . . ?
C2IA C5KA C4SA 110(3) . . ?
C2IA C5KA C5SA 105(3) . . ?
C4SA C5KA C5SA 99(3) . . ?
C6IA C1NA C5CA 114(3) . . ?
C254 C3NA C5NA 108(3) . . ?
C1EA C25 C6EA 115(2) . . ?
C49 C3LA C9RA 108(3) . . ?
C20 C6KA C4IA 114(3) . . ?
C6EA C9LA C3EA 118(3) . . ?
C22 C7MA C77 108(2) . . ?
C4JA C3JA S8 111.5(19) . . ?
C4JA C3JA C5JA 108(2) . . ?
C5JA C3JA S8 103.9(19) . . ?
C8JA C3JA S8 111(2) . . ?
C8JA C3JA C4JA 115(3) . . ?
C8JA C3JA C5JA 106(2) . . ?
C0GA C0KA C6DA 111(2) . . ?
C1KA C0KA C6DA 110(2) . . ?
C1KA C0KA C0GA 106(3) . . ?
C9RA C4LA C5LA 118(4) . . ?
C2CA C9MA C0NA 109(2) . . ?
C3CA C9MA C2CA 110(3) . . ?
C3CA C9MA C0NA 116(3) . . ?
C7IA C37 C2KA 114(2) . . ?
C7IA C37 C4RA 99(2) . . ?
C2KA C37 C4RA 101(2) . . ?
C0OA C6NA C5NA 113(3) . . ?
C5JA C6JA C8QA 93(3) . . ?
C0PA C6JA C5JA 120(3) . . ?
C0PA C6JA C8QA 110(3) . . ?
C8IA C2KA C37 119(3) . . ?
C1MA C0MA C4FA 112(3) . . ?
C3JA C5JA C6JA 107(3) . . ?
C3BA C2NA C5BA 107(3) . . ?
C32 C8KA C1LA 106(3) . . ?
C0LA C1LA C8KA 109(3) . . ?
C0LA C1LA C0RA 106(3) . . ?
C8KA C1LA C0RA 95(3) . . ?
C0RA C2LA C7KA 105(3) . . ?
C65 C2LA C7KA 113(4) . . ?
C65 C2LA C0RA 112(4) . . ?
C3JA C8JA C7JA 110(3) . . ?
C6LA C5LA C58 107(3) . . ?
C6LA C5LA C4LA 104(3) . . ?
C4LA C5LA C58 101(3) . . ?
C254 C7NA C0OA 106(3) . . ?
C1MA C2MA C6FA 120(3) . . ?
C3NA C5NA C125 101(3) . . ?
C6NA C5NA C3NA 106(3) . . ?
C6NA C5NA C125 112(3) . . ?
C32 C7KA C2LA 107(3) . . ?
C28 C4KA C5MA 110(3) . . ?
C0MA C1MA C5DA 108(3) . . ?
C0MA C1MA C2MA 111(3) . . ?
C2MA C1MA C5DA 97(3) . . ?
C4JA C1PA C2PA 112(2) . . ?
C4JA C1PA C0PA 104(2) . . ?
C2PA C1PA C0PA 107(2) . . ?
C1PA C2PA C7JA 112(3) . . ?
C6JA C0PA C1PA 113(3) . . ?
C6RA C7RA C5MA 113(3) . . ?
C0QA C1QA C4QA 106(3) . . ?
C6PA C5PA C4PA 115(4) . . ?
C5HA C4PA C5PA 102(3) . . ?
C5HA C4PA C7PA 107(3) . . ?
C7PA C4PA C5PA 103(3) . . ?
C44 C4RA C37 111(2) . . ?
C3FA C6RA C1FA 107(3) . . ?
C7RA C6RA C3FA 112(3) . . ?
C7RA C6RA C1FA 115(3) . . ?
C0HA C9PA C3QA 107(3) . . ?
C2QA C9PA C0HA 114(3) . . ?
C2QA C9PA C3QA 104(3) . . ?
C77 C7PA C4PA 113(3) . . ?
C5PA C6PA C8MA 111(3) . . ?
C8PA C6PA C8MA 108(3) . . ?
C8PA C6PA C5PA 111(4) . . ?
C2LA C0RA C1LA 111(3) . . ?
C2HA C4QA C1QA 111(3) . . ?
C3QA C4QA C2HA 111(3) . . ?
C3QA C4QA C1QA 111(3) . . ?
C9PA C2QA C0QA 113(3) . . ?
C254 C9NA C59 111(3) . . ?
C4QA C3QA C9PA 108(3) . . ?
C1HA C0QA C2QA 103(3) . . ?
C1QA C0QA C1HA 113(3) . . ?
C1QA C0QA C2QA 109(3) . . ?
C6NA C0OA C7NA 119(3) . . ?
C6NA C0OA C63 98(3) . . ?
C7NA C0OA C63 105(3) . . ?
C6PA C8PA C77 110(4) . . ?
C59 C63 C0OA 113(3) . . ?
C2LA C65 C9KA 119(4) . . ?
C7PA C77 C7MA 103(3) . . ?
C7PA C77 C8PA 121(4) . . ?
C8PA C77 C7MA 105(3) . . ?
Sb3 F78 F95 74(3) . . ?
F78 F95 Sb3 43(2) . . ?
C4IA C4SA C5KA 118(3) . . ?
C4LA C9RA C3LA 104(3) . . ?
C4LA C9RA C8RA 111(4) . . ?
C8RA C9RA C3LA 111(3) . . ?
C20 C5SA C5KA 112(3) . . ?
C0UA C3UA C68 116(3) . . ?
C2JA C8RA C9RA 104(3) . . ?
C0TA C7TAa C0CA 107(3) . . ?
C0TA C2TAa C97 106(3) . . ?
C1UA C2UA C8TA 111(3) . . ?
C74 C2UA C1UA 113(3) . . ?
C0TA C8SAb C7SA 115(5) . . ?
C0TA C7TAa C6TA 107(4) . . ?
C74 C2UA C8TA 93(3) . . ?
C2UA C1UA C0UA 115(3) . . ?
C3UA C0UA C1UA 110(2) . . ?
C3UA C0UA C9TA 115(3) . . ?
C1UA C0UA C9TA 97(3) . . ?
C9JA C8TA C2UA 108(2) . . ?
C3UA C68 C74 112(3) . . ?
C3UA C68 C3VA 96(3) . . ?
C74 C68 C3VA 105(3) . . ?
C2UA C74 C68 118(3) . . ?
C0UA C9TA C9JA 110(2) . . ?
C9JA C3VA C68 115(2) . . ?
C3KA C5MA C4KA 97(3) . . ?
C3KA C5MA C7RA 111(3) . . ?
C7RA C5MA C4KA 107(3) . . ?
C4MA C7OA C1RA 111(2) . . ?
C7OA C4MA S1 101.1(19) . . ?
C7OA C4MA C8OA 104(2) . . ?
C4MA S1a Ag39 105.3(10) . . ?
C4MA S1a Ag0A 93.8(10) . . ?
C8OA C4MA S1 112.5(18) . . ?
C148 C4MA S1 121(2) . . ?
C148 C4MA C7OA 110(2) . . ?
C148 C4MA C8OA 108(2) . . ?
C4MA C8OA C5QA 114(2) . . ?
C5QA C7QA C1RA 121(2) . . ?
C7QA C5QA C8OA 104(2) . . ?
C7QA C5QA C6QA 107(2) . . ?
C6QA C5QA C8OA 109(2) . . ?
C5QA C6QA C1JA 112(2) . . ?
C59 C125 C5NA 108(3) . . ?
C7OA C1RA C7QA 103(2) . . ?
C8NA C1RA C7OA 117(3) . . ?
C8NA C1RA C7QA 102(2) . . ?
C7JA C8QA C6JA 111(3) . . ?
C1RA C8NA C1JA 111(2) . . ?
C1JA C148 C4MA 121(2) . . ?
C0SA C5RA S28 113(2) . . ?
C0SA C5RA C2SA 105(2) . . ?
C0SA C5RA C3SA 116(3) . . ?
C2SA C5RA S28 108(3) . . ?
C2SA C5RA C3SA 103(2) . . ?
C3SA C5RA S28 111(3) . . ?
C5RA C0SA C6UA 107(2) . . ?
C99 C2SA C5RA 109(3) . . ?
C4NA C6UA C0SA 108(2) . . ?
C75 C6UA C0SA 116(2) . . ?
C75 C6UA C4NA 111(3) . . ?
C3SA C4UA C4NA 110(2) . . ?
C241 C4UA C3SA 108(3) . . ?
C241 C4UA C4NA 108(3) . . ?
C4UA C3SA C5RA 104(3) . . ?
C3NA C254 C7NA 111(3) . . ?
C3NA C254 C9NA 123(3) . . ?
C7NA C254 C9NA 103(3) . . ?
C6UA C4NA C4UA 110(3) . . ?
C99 C75 C6UA 104(2) . . ?
C75 C99 C2SA 114(2) . . ?
C75 C99 C241 118(2) . . ?
C241 C99 C2SA 102(2) . . ?
C4UA C241 C99 117(2) . . ?
C6QA C1JA C8NA 105.2(19) . . ?
C148 C1JA C6QA 112.2(19) . . ?
C148 C1JA C8NA 97.5(18) . . ?
C7UA C3RA C9QA 118.2(17) . . ?
C7UA C3RA C1VA 104(2) . . ?
C3RA C7UA C8UA 96(2) . . ?
C3RA C7UA C217 109(2) . . ?
C3RA C7UA C6VA 103(2) . . ?
C3RA C1VAa S5 101(3) . . ?
C3RA C9QAb C2RA 108.5(15) . . ?
C3RA C9QAb S76 112.1(17) . . ?
C7UA C217b C0VA 119(2) . . ?
C7UA C7VAa C9UA 123(3) . . ?
C7UA C6VAa C5VA 102(3) . . ?
C9UA C0VAb C2RA 108(3) . . ?
C9UA C0VAb C217 97(2) . . ?

loop_
_geom_bond_atom_site_label_1
_geom_bond_atom_site_label_2
_geom_bond_distance
_geom_bond_site_symmetry_2
_geom_bond_publ_flag
Au1 Au2 2.7504(10) . ?
Au1 Ag6 2.7477(16) . ?
Au1 Ag8 2.9566(17) . ?
Au1 Ag9 2.8726(17) . ?
Au1 Ag10 2.9512(17) . ?
Au1 Ag15 2.8434(16) . ?
Au1 Ag19 2.7351(18) . ?
Au1 Ag21 3.3319(19) . ?
Au1 Ag23 2.7681(16) . ?
Au1 Ag26 2.8861(18) . ?
Au1 Ag28 2.7269(18) . ?
Au1 Ag36 2.8793(19) . ?
AG55a S22 2.375(7) . ?
AG1a S5 2.44(2) . ?
AG55a S28 2.435(8) . ?
AGb S28 2.400(8) . ?
AG3b S3 2.373(11) . ?
AG66b S3 2.410(11) . ?
AG0Aa S1 2.570(10) . ?
AG1a S2 2.427(12) . ?
AG0Aa S2 2.375(12) . ?
AG1a S4 2.770(13) . ?
SB1b F11 1.87(4) . ?
SB1b F16 1.92(3) . ?
SB1b F35 1.87(4) . ?
SB1b F15 1.81(3) . ?
SB1b F20 1.79(4) . ?
S4a C9OA 1.88(4) . ?
SB1b F66 1.90(4) . ?
C9OAa C97 1.50(6) . ?
C7SAb C6SA 1.68(6) . ?
C6TAa C7TA 1.46(6) . ?
C3TAa C4TA 1.67(7) . ?
C6TAa C4TA 1.47(7) . ?
C4TAa C5TA 1.55(7) . ?
C9OAa C5TA 1.55(6) . ?
C97a C2TA 1.79(6) . ?
C3TAa C2TA 1.57(7) . ?
C7SAb C8SA 1.65(8) . ?
C1TAb C61 1.68(9) . ?
C1TAb C69 1.61(8) . ?
C1TAb C72 1.87(8) . ?
C7SAb C72 1.43(7) . ?
AG3b Ag40 3.260(5) . ?
S4a Ag41 2.378(12) . ?
AG66b S91 2.716(15) . ?
AG40b S91 2.380(14) . ?
S1a C4MA 1.94(3) . ?
S2a C7LA 1.73(3) . ?
C7LAa C6MA 1.45(3) . ?
C4OAa C5OA 1.49(3) . ?
C6MAa C3OA 1.65(3) . ?
C5OAa C3OA 1.60(3) . ?
C7LAa C1OA 1.60(3) . ?
C2OAa C1OA 1.47(3) . ?
C4OAa C6OA 1.46(3) . ?
C2OAa C6OA 1.28(3) . ?
C3OAa C3PA 1.48(3) . ?
C2OAa C3PA 1.53(3) . ?
C4OAa C8LA 1.67(3) . ?
C7LAa C8LA 1.53(3) . ?
C9QAb C2RA 1.560(14) . ?
C9QAb C1SA 1.552(14) . ?
C2RAb C0VA 1.568(19) . ?
C0VAb C9UA 1.517(18) . ?
C8UAb C5UA 1.578(19) . ?
C1SAb C5UA 1.555(19) . ?
C0VAb C217 1.566(19) . ?
C4VAa C5VA 1.46(6) . ?
C5VAa C6VA 1.73(7) . ?
C4VAa C1VA 1.54(6) . ?
S5a C1VA 1.83(5) . ?
C2VAa C1VA 1.50(7) . ?
AG66b S76 2.415(17) . ?
C9QAb S76 1.80(3) . ?
C5VAa C98 1.41(6) . ?
Au2 Au3 2.7360(11) . ?
Au2 Ag5 2.8477(16) . ?
Au2 Ag7 2.9273(16) . ?
Au2 Ag8 2.8634(17) . ?
Au2 Ag9 2.7545(16) . ?
Au2 Ag10 2.8515(17) . ?
Au2 Ag13 2.7709(16) . ?
Au2 Ag15 2.8879(17) . ?
Au2 Ag16 2.7449(17) . ?
Au2 Ag17 2.7509(17) . ?
Au2 Ag23 2.9324(16) . ?
Au3 Ag4 2.7454(16) . ?
Au3 Ag5 2.9496(16) . ?
Au3 Ag7 2.7728(17) . ?
Au3 Ag8 2.8464(16) . ?
Au3 Ag11 2.8325(18) . ?
Au3 Ag12 3.3647(17) . ?
Au3 Ag13 2.8444(16) . ?
Au3 Ag14 2.7503(17) . ?
Au3 Ag15 2.9269(16) . ?
Au3 Ag20 2.9142(17) . ?
Au3 Ag34 2.7233(18) . ?
Ag4 Ag5 3.016(2) . ?
Ag4 Ag8 2.924(2) . ?
Ag4 Ag11 2.816(2) . ?
Ag4 Ag12 3.313(2) . ?
Ag4 Ag14 2.827(2) . ?
Ag4 Ag33 3.119(2) . ?
Ag4 S23 2.399(6) . ?
Ag5 Ag8 2.911(2) . ?
Ag5 Ag12 3.133(2) . ?
Ag5 Ag13 2.818(2) . ?
Ag5 Ag17 3.132(2) . ?
Ag5 Ag22 3.328(2) . ?
Ag5 Ag23 3.254(2) . ?
Ag5 S25 2.575(5) . ?
Ag5 Cl8 2.773(5) . ?
Ag6 Ag10 3.023(2) . ?
Ag6 Ag15 2.887(2) . ?
Ag6 Ag19 2.833(2) . ?
Ag6 Ag21 3.300(2) . ?
Ag6 Ag36 2.818(2) . ?
Ag6 Ag46 3.150(3) . ?
Ag6 S10 2.396(6) . ?
Ag7 Ag10 3.134(2) . ?
Ag7 Ag13 3.053(2) . ?
Ag7 Ag15 2.844(2) . ?
Ag7 Ag16 3.172(2) . ?
Ag7 Ag20 2.809(2) . ?
Ag7 Ag29 3.085(2) . ?
Ag7 Ag34 2.968(2) . ?
Ag7 Cl68 2.505(6) . ?
Ag8 Ag14 3.000(2) . ?
Ag8 Ag15 3.166(2) . ?
Ag8 Ag19 3.260(2) . ?
Ag8 Ag23 2.859(2) . ?
Ag8 Ag28 3.331(2) . ?
Ag8 Cl63 2.547(5) . ?
Ag9 Ag10 2.835(2) . ?
Ag9 Ag16 3.132(2) . ?
Ag9 Ag17 2.847(2) . ?
Ag9 Ag21 3.070(2) . ?
Ag9 Ag23 3.042(2) . ?
Ag9 Ag25 2.950(2) . ?
Ag9 Ag26 3.031(2) . ?
Ag9 Cl20 2.487(5) . ?
Ag10 Ag15 2.908(2) . ?
Ag10 Ag16 3.162(2) . ?
Ag10 Ag21 3.070(2) . ?
Ag10 Ag35 3.371(2) . ?
Ag10 S12 2.565(6) . ?
Ag10 Cl68 2.797(5) . ?
Ag11 Ag14 2.827(2) . ?
Ag11 Ag20 3.376(2) . ?
Ag11 Ag33 3.175(2) . ?
Ag11 Ag34 2.894(2) . ?
Ag11 Ag45 3.366(3) . ?
Ag11 S14 2.574(7) . ?
Ag11 S17 2.483(6) . ?
Ag12 Ag13 3.054(2) . ?
Ag12 S25 2.386(5) . ?
Ag12 S17 2.365(6) . ?
Ag13 Ag16 2.825(2) . ?
Ag13 Ag17 3.177(2) . ?
Ag13 Ag20 3.093(2) . ?
Ag13 Ag29 2.946(2) . ?
Ag13 Cl19 2.483(5) . ?
Ag14 Ag15 3.255(2) . ?
Ag14 Ag33 2.942(2) . ?
Ag14 Ag34 3.006(2) . ?
Ag14 Ag45 3.059(3) . ?
Ag14 Cl15 2.487(5) . ?
Ag15 Ag19 2.971(2) . ?
Ag15 Ag34 3.196(2) . ?
Ag15 Cl59 2.554(5) . ?
Ag16 Ag17 2.789(2) . ?
Ag16 Ag29 3.203(2) . ?
Ag16 S13 2.476(5) . ?
Ag17 Ag23 3.179(2) . ?
Ag17 Ag25 3.096(2) . ?
Ag17 S27 2.510(5) . ?
Ag18 Ag23 3.248(2) . ?
Ag18 Ag27 3.080(3) . ?
Ag18 Ag42 3.315(3) . ?
Ag18 S26 2.360(6) . ?
Ag18 S30 2.384(6) . ?
Ag19 Ag28 3.038(2) . ?
Ag19 Ag36 2.851(2) . ?
Ag19 Ag44 3.059(3) . ?
Ag19 Ag46 2.953(3) . ?
Ag19 Cl15 2.494(5) . ?
Ag20 Ag29 3.090(2) . ?
Ag20 Ag34 2.888(2) . ?
Ag20 S11 2.475(6) . ?
Ag20 S17 2.479(6) . ?
Ag21 S12 2.368(6) . ?
Ag21 S18 2.383(6) . ?
Ag22 Ag31 2.996(2) . ?
Ag22 S25 2.532(5) . ?
Ag22 S31 2.475(6) . ?
Ag22 S23 2.498(6) . ?
Ag23 Ag25 3.186(2) . ?
Ag23 Ag26 2.820(2) . ?
Ag23 Ag28 2.967(2) . ?
Ag23 Cl8 2.505(5) . ?
Ag24 S21 2.465(6) . ?
Ag24 S29 2.439(6) . ?
Ag24 S23 2.613(6) . ?
Ag25 Ag26 3.281(2) . ?
Ag25 Ag30 2.908(2) . ?
Ag25 S27 2.479(5) . ?
Ag25 S26 2.447(6) . ?
Ag25 Cl20 2.655(5) . ?
Ag26 Ag28 2.893(2) . ?
Ag26 S26 2.457(6) . ?
Ag26 S18 2.480(6) . ?
Ag27 Ag28 3.064(2) . ?
Ag27 Ag38 3.336(3) . ?
Ag27 Cl63 2.905(5) . ?
Ag27 S24 2.399(6) . ?
Ag27 S30 2.400(6) . ?
Ag28 Ag36 2.906(2) . ?
Ag28 Ag44 3.221(3) . ?
Ag28 S24 2.497(6) . ?
Ag29 Ag37 2.879(3) . ?
Ag29 Cl19 2.649(5) . ?
Ag29 S13 2.497(6) . ?
Ag29 S11 2.473(6) . ?
Ag30 Ag42 3.078(3) . ?
Ag30 S27 2.405(5) . ?
Ag30 S32 2.384(6) . ?
Ag31 S31 2.424(6) . ?
Ag31 S29 2.420(6) . ?
Ag31 S30 2.684(6) . ?
Ag32 Cl63 2.837(5) . ?
Ag32 S21 2.414(6) . ?
Ag32 S22 2.401(6) . ?
Ag33 Ag45 3.195(3) . ?
Ag33 S21 2.379(6) . ?
Ag33 S14 2.407(7) . ?
Ag34 S9 2.463(7) . ?
Ag34 Ag40 3.298(4) . ?
Ag34 Ag41 3.215(4) . ?
Ag35 S12 2.549(6) . ?
Ag35 Ag1 3.000(4) . ?
Ag35 S10 2.515(6) . ?
Ag35 S5 2.44(2) . ?
Ag35 Ag66 3.296(4) . ?
Ag35 S76 2.534(16) . ?
Ag36 Ag44 3.271(3) . ?
Ag36 Ag46 3.254(3) . ?
Ag36 S18 2.491(6) . ?
Ag36 S16 2.514(10) . ?
Ag37 Ag2A 3.291(3) . ?
Ag37 Ag47 3.185(3) . ?
Ag37 S13 2.409(6) . ?
Ag37 S6 2.367(8) . ?
Ag38 Ag55 3.145(4) . ?
Ag38 Ag 3.111(4) . ?
Ag38 S29 2.376(6) . ?
Ag38 S28 2.375(7) . ?
Ag39 S7 2.430(6) . ?
Ag39 Ag3 3.129(4) . ?
Ag39 Ag0A 3.251(4) . ?
Ag39 S9 2.681(7) . ?
Ag39 S1 2.381(9) . ?
Ag3A Cl15 2.904(5) . ?
Ag3A Cl59 2.919(6) . ?
Ag3A S7 2.425(6) . ?
Ag3A S8 2.431(8) . ?
Ag2A Ag47 3.356(3) . ?
Ag2A S11 2.394(6) . ?
Ag2A S4 2.549(12) . ?
Ag2A Ag40 2.994(4) . ?
Ag2A Ag41 3.084(4) . ?
Ag2A S91 2.262(13) . ?
Ag42 S31 2.400(6) . ?
Ag42 S32 2.387(6) . ?
Ag43 Ag0A 3.350(4) . ?
Ag43 S10 2.600(6) . ?
Ag43 S8 2.474(8) . ?
Ag43 S3 2.713(11) . ?
Ag43 S2 2.250(11) . ?
Ag44 S22 2.430(7) . ?
Ag44 S24 2.787(7) . ?
Ag44 S16 2.431(10) . ?
Ag45 S7 2.394(6) . ?
Ag45 S14 2.389(7) . ?
Ag46 S8 2.368(8) . ?
Ag46 S16 2.391(10) . ?
Ag47 S5 2.616(15) . ?
Ag47 S6 2.394(8) . ?
Ag47 S76 2.179(13) . ?
S12 C14 1.88(2) . ?
S25 C3 1.875(19) . ?
S27 C2 1.850(19) . ?
Cl59 Ag41 2.792(6) . ?
S26 C44 1.83(2) . ?
S31 C28 1.83(2) . ?
S21 C18 1.87(2) . ?
S32 C12 1.89(2) . ?
S7 C22 1.81(3) . ?
S14 C32 1.86(3) . ?
S22 Ag 2.459(7) . ?
S22 C9GA 1.85(2) . ?
S24 Ag 2.647(7) . ?
S24 C8DA 1.85(2) . ?
S10 C59 1.83(2) . ?
S8 C3JA 1.86(3) . ?
S13 C9 1.89(2) . ?
S18 C30 1.80(2) . ?
S29 C49 1.86(2) . ?
S30 C55 1.90(2) . ?
S11 C7 1.82(2) . ?
S23 C20 1.83(2) . ?
S17 C5 1.83(2) . ?
S9 C1EA 1.74(2) . ?
S9 Ag40 2.303(8) . ?
S9 Ag41 2.500(7) . ?
S6 C1CA 1.84(3) . ?
S28 C5RA 1.93(3) . ?
S16 C9JA 1.89(2) . ?
Sb2 F7 1.89(4) . ?
Sb2 F9 1.87(4) . ?
Sb2 F14 1.85(5) . ?
Sb2 F21 1.83(5) . ?
Sb2 F22 1.89(6) . ?
Sb2 F75 1.809(10) . ?
Sb3 F32 1.78(5) . ?
Sb3 F64 1.89(5) . ?
Sb3 F71 1.93(6) . ?
Sb3 F78 1.31(5) . ?
Sb3 F95 1.86(6) . ?
Sb3 F0AA 1.824(16) . ?
Sb4 F58 1.46(3) . ?
Sb4 F61 1.86(5) . ?
Sb4 F69 1.98(4) . ?
Sb4 F13 1.63(6) . ?
Sb4 F2 1.836(15) . ?
Sb4 F1AA 1.819(15) . ?
C1 C10 1.60(3) . ?
C1 C14 1.50(3) . ?
C2 C17 1.60(3) . ?
C2 C24 1.53(3) . ?
C2 C26 1.49(3) . ?
C3 C4 1.53(2) . ?
C3 C35 1.56(3) . ?
C3 C52 1.47(2) . ?
C4 C50 1.50(3) . ?
C5 C42 1.52(3) . ?
C5 C53 1.51(3) . ?
C5 C9AA 1.52(3) . ?
C6 C11 1.49(3) . ?
C6 C48 1.52(3) . ?
C6 C6CA 1.52(3) . ?
C7 C1BA 1.56(3) . ?
C7 C6BA 1.48(3) . ?
C7 C56 1.59(4) . ?
C9 C21 1.52(3) . ?
C9 C29 1.49(3) . ?
C9 C60 1.52(3) . ?
C10 C11 1.53(3) . ?
C10 C45 1.48(3) . ?
C12 C3DA 1.52(3) . ?
C12 C4DA 1.50(3) . ?
C12 C5DA 1.56(3) . ?
C13 C34 1.55(3) . ?
C13 C54 1.62(3) . ?
C14 C16 1.52(3) . ?
C14 C48 1.51(3) . ?
C16 C8 1.48(3) . ?
C17 C54 1.56(3) . ?
C18 C33 1.53(3) . ?
C18 C0AA 1.63(3) . ?
C18 C4AA 1.52(3) . ?
C19 C30 1.50(3) . ?
C19 C1IA 1.59(3) . ?
C20 C8EA 1.56(3) . ?
C20 C6KA 1.49(4) . ?
C20 C5SA 1.46(4) . ?
C21 C23 1.53(3) . ?
C22 C5HA 1.55(4) . ?
C22 C8MA 1.55(4) . ?
C22 C7MA 1.57(4) . ?
C23 C0DA 1.60(3) . ?
C23 C1DA 1.53(3) . ?
C24 C34 1.55(3) . ?
C26 C7CA 1.59(3) . ?
C28 C41 1.53(3) . ?
C28 C1FA 1.61(3) . ?
C28 C4KA 1.47(4) . ?
C29 C9CA 1.52(3) . ?
C30 C39 1.48(3) . ?
C30 C46 1.57(3) . ?
C31 C49 1.54(3) . ?
C31 C2JA 1.44(4) . ?
C32 C3HA 1.57(4) . ?
C32 C8KA 1.61(4) . ?
C32 C7KA 1.47(4) . ?
C33 C36 1.58(3) . ?
C34 C8CA 1.50(3) . ?
C35 C47 1.52(3) . ?
C36 C1AA 1.56(3) . ?
C36 C3AA 1.55(3) . ?
C39 C6HA 1.55(3) . ?
C40 C55 1.48(3) . ?
C40 C9FA 1.51(3) . ?
C41 C2FA 1.54(4) . ?
C42 C6AA 1.60(3) . ?
C43 C1AA 1.44(3) . ?
C43 C0AA 1.51(3) . ?
C43 C2AA 1.58(3) . ?
C44 C15 1.53(3) . ?
C44 C9DA 1.50(3) . ?
C44 C4RA 1.56(3) . ?
C45 C8 1.58(3) . ?
C46 C9HA 1.54(3) . ?
C47 C51 1.50(3) . ?
C47 C9BA 1.52(3) . ?
C49 C58 1.48(4) . ?
C49 C3LA 1.51(4) . ?
C50 C51 1.58(3) . ?
C50 C8BA 1.59(3) . ?
C52 C7BA 1.55(3) . ?
C53 C7AA 1.60(3) . ?
C54 C3MA 1.54(3) . ?
C55 C7DA 1.44(3) . ?
C55 C6DA 1.56(3) . ?
C58 C5LA 1.60(4) . ?
C59 C9NA 1.58(4) . ?
C59 C63 1.41(4) . ?
C59 C125 1.49(4) . ?
C60 C2DA 1.56(3) . ?
C7BA C9BA 1.53(3) . ?
C7BA C8BA 1.52(3) . ?
C0CA C9OA 1.41(4) . ?
C0CA C6SA 1.40(5) . ?
C0CA C7TA 1.74(5) . ?
C0CA C9SA 1.56(6) . ?
C0CA C69 1.66(6) . ?
C0CA S91 1.99(3) . ?
C0EA C15 1.49(3) . ?
C0EA C9IA 1.54(3) . ?
C0EA C7IA 1.56(4) . ?
C8CA C7CA 1.56(3) . ?
C6CA C8 1.56(3) . ?
C4BA C2BA 1.43(3) . ?
C4BA C5BA 1.50(4) . ?
C7CA C3MA 1.52(3) . ?
C3BA C56 1.61(4) . ?
C3BA C5IA 1.43(4) . ?
C3BA C2NA 1.47(4) . ?
C3DA C4FA 1.56(4) . ?
C4AA C4HA 1.49(4) . ?
C9CA C0DA 1.50(3) . ?
C9CA C0JA 1.48(3) . ?
C7AA C38 1.60(4) . ?
C7AA C5AA 1.59(4) . ?
C3AA C4HA 1.52(4) . ?
C6AA C5AA 1.49(3) . ?
C6AA C0FA 1.57(3) . ?
C9AA C8AA 1.49(3) . ?
C1CA C4CA 1.54(3) . ?
C1CA C2CA 1.60(3) . ?
C1CA C57 1.58(3) . ?
C4CA C6IA 1.44(4) . ?
C9DA C8IA 1.55(4) . ?
C27 C8DA 1.46(3) . ?
C27 C3GA 1.57(4) . ?
C2CA C9MA 1.53(4) . ?
C8AA C38 1.56(4) . ?
C8AA C0FA 1.54(3) . ?
C2DA C1DA 1.56(3) . ?
C2DA C0JA 1.46(3) . ?
C4DA C6FA 1.57(4) . ?
C0BA C1EA 1.56(3) . ?
C0BA C5EA 1.53(4) . ?
C1BA C2BA 1.54(3) . ?
C7DA C7FA 1.57(3) . ?
C2BA C5IA 1.39(4) . ?
C6BA C5BA 1.54(4) . ?
C2AA C4HA 1.61(4) . ?
C5DA C1MA 1.66(4) . ?
C5BA C2NA 1.59(5) . ?
C6DA C0KA 1.52(4) . ?
C57 C5CA 1.57(4) . ?
C8DA C2GA 1.50(3) . ?
C8DA C1GA 1.52(3) . ?
C5CA C0NA 1.51(4) . ?
C5CA C1NA 1.59(4) . ?
C3CA C6IA 1.62(4) . ?
C3CA C9MA 1.41(4) . ?
C2EA C3EA 1.55(4) . ?
C2EA C1EA 1.57(3) . ?
C8GA C7GA 1.57(4) . ?
C8GA C6GA 1.59(4) . ?
C9GA C1HA 1.54(3) . ?
C9GA C0HA 1.51(3) . ?
C9GA C2HA 1.54(3) . ?
C8FA C7FA 1.49(4) . ?
C8FA C9FA 1.53(4) . ?
C1IA C0IA 1.46(4) . ?
C1IA C8HA 1.57(3) . ?
C3EA C4EA 1.53(4) . ?
C3EA C9LA 1.56(4) . ?
C7GA C2GA 1.63(4) . ?
C7GA C5GA 1.48(4) . ?
C9IA C8IA 1.61(3) . ?
C6GA C4GA 1.60(4) . ?
C6GA C1GA 1.64(4) . ?
C7EA C5EA 1.56(4) . ?
C7EA C6EA 1.46(4) . ?
C3IA C9EA 1.55(4) . ?
C3IA C4IA 1.44(4) . ?
C4GA C3GA 1.58(4) . ?
C0IA C9HA 1.60(4) . ?
C9EA C2IA 1.53(4) . ?
C9EA C8EA 1.63(4) . ?
C2IA C5KA 1.49(4) . ?
C9HA C7HA 1.52(3) . ?
C8HA C6HA 1.44(4) . ?
C2FA C3FA 1.47(4) . ?
C2FA C3KA 1.48(4) . ?
C6IA C1NA 1.48(4) . ?
C7FA C1KA 1.55(4) . ?
C7IA C37 1.54(4) . ?
C7HA C6HA 1.60(4) . ?
C1HA C0QA 1.50(4) . ?
C3HA C9KA 1.49(4) . ?
C4IA C6KA 1.56(4) . ?
C4IA C4SA 1.46(4) . ?
C8IA C2KA 1.42(4) . ?
C0HA C9PA 1.50(4) . ?
C5GA C3GA 1.44(4) . ?
C1EA C25 1.51(3) . ?
C2JA C6LA 1.46(4) . ?
C2JA C8RA 1.45(5) . ?
C2HA C4QA 1.53(4) . ?
C6FA C5FA 1.52(4) . ?
C6FA C2MA 1.59(4) . ?
C4EA C5EA 1.59(4) . ?
C4FA C5FA 1.46(4) . ?
C4FA C0MA 1.53(4) . ?
C3FA C6RA 1.52(4) . ?
C9FA C0GA 1.52(4) . ?
C5HA C4PA 1.55(5) . ?
C6EA C25 1.55(4) . ?
C6EA C9LA 1.52(4) . ?
C0GA C0KA 1.47(4) . ?
C1FA C6RA 1.55(4) . ?
C0LA C9KA 1.57(4) . ?
C0LA C1LA 1.33(4) . ?
C4JA C3JA 1.57(4) . ?
C4JA C1PA 1.51(4) . ?
C8MA C6PA 1.65(4) . ?
C9JA C8TA 1.549(10) . ?
C9JA C9TA 1.553(10) . ?
C9JA C3VA 1.544(10) . ?
C6LA C5LA 1.54(4) . ?
C1KA C0KA 1.45(4) . ?
C9KA C65 1.48(4) . ?
C0NA C9MA 1.60(4) . ?
C7JA C8JA 1.57(4) . ?
C7JA C2PA 1.64(4) . ?
C7JA C8QA 1.49(4) . ?
C3KA C5MA 1.53(5) . ?
C5KA C4SA 1.50(4) . ?
C5KA C5SA 1.69(4) . ?
C3NA C5NA 1.70(5) . ?
C3NA C254 1.493(10) . ?
C3LA C9RA 1.62(5) . ?
C7MA C77 1.72(5) . ?
C3JA C5JA 1.62(4) . ?
C3JA C8JA 1.51(4) . ?
C4LA C5LA 1.58(5) . ?
C4LA C9RA 1.40(5) . ?
C37 C2KA 1.55(4) . ?
C37 C4RA 1.67(4) . ?
C6NA C5NA 1.56(4) . ?
C6NA C0OA 1.45(5) . ?
C6JA C5JA 1.64(5) . ?
C6JA C0PA 1.41(4) . ?
C6JA C8QA 1.70(5) . ?
C0MA C1MA 1.45(4) . ?
C8KA C1LA 1.73(5) . ?
C1LA C0RA 1.82(5) . ?
C2LA C7KA 1.59(5) . ?
C2LA C0RA 1.45(5) . ?
C2LA C65 1.25(4) . ?
C7NA C0OA 1.65(5) . ?
C7NA C254 1.494(10) . ?
C2MA C1MA 1.49(4) . ?
C5NA C125 1.72(4) . ?
C4KA C5MA 1.72(5) . ?
C1PA C2PA 1.56(4) . ?
C1PA C0PA 1.68(4) . ?
C7RA C6RA 1.39(4) . ?
C7RA C5MA 1.55(5) . ?
C1QA C4QA 1.63(5) . ?
C1QA C0QA 1.42(4) . ?
C5PA C4PA 1.67(6) . ?
C5PA C6PA 1.54(5) . ?
C4PA C7PA 1.57(5) . ?
C9PA C2QA 1.44(5) . ?
C9PA C3QA 1.62(5) . ?
C7PA C77 1.49(5) . ?
C6PA C8PA 1.43(5) . ?
C4QA C3QA 1.50(5) . ?
C2QA C0QA 1.64(4) . ?
C9NA C254 1.510(10) . ?
C0OA C63 1.75(5) . ?
C8PA C77 1.55(5) . ?
F78 F95 1.73(7) . ?
C0TA C7TA 1.36(5) . ?
C0TA C2TA 1.65(6) . ?
C0TA C9SA 1.67(6) . ?
C0TA C8SA 1.41(6) . ?
C0TA C61 1.85(8) . ?
C9RA C8RA 1.57(5) . ?
C3UA C0UA 1.538(10) . ?
C3UA C68 1.543(10) . ?
C2UA C1UA 1.540(10) . ?
C2UA C8TA 1.64(5) . ?
C2UA C74 1.537(10) . ?
C1UA C0UA 1.543(7) . ?
C0UA C9TA 1.552(10) . ?
C68 C74 1.546(7) . ?
C68 C3VA 1.549(10) . ?
C7OA C4MA 1.52(4) . ?
C7OA C1RA 1.54(4) . ?
C4MA C8OA 1.59(3) . ?
C4MA C148 1.50(3) . ?
C8OA C5QA 1.60(3) . ?
C7QA C5QA 1.46(3) . ?
C7QA C1RA 1.62(4) . ?
C5QA C6QA 1.52(3) . ?
C6QA C1JA 1.60(3) . ?
C1RA C8NA 1.47(4) . ?
C8NA C1JA 1.79(4) . ?
C148 C1JA 1.49(3) . ?
C5RA C0SA 1.51(4) . ?
C5RA C2SA 1.563(10) . ?
C5RA C3SA 1.78(5) . ?
C0SA C6UA 1.56(5) . ?
C2SA C99 1.54(5) . ?
C6UA C4NA 1.54(4) . ?
C6UA C75 1.44(4) . ?
C4UA C3SA 1.48(7) . ?
C4UA C4NA 1.60(4) . ?
C4UA C241 1.39(4) . ?
C75 C99 1.42(3) . ?
C99 C241 1.45(3) . ?
C3RA C9QA 1.560(14) . ?
C3RA C7UA 1.552(17) . ?
C3RA C1VA 1.64(5) . ?
C7UA C8UA 1.597(18) . ?
C7UA C217 1.558(18) . ?
C7UA C6VA 1.68(5) . ?
C7UA C7VA 1.47(5) . ?
C9UA C5UA 1.590(18) . ?
C9UA C2VA 1.68(5) . ?
C9UA C7VA 1.88(5) . ?
C9UA C98 1.83(5) . ?
